data_4108649
loop_
_publ_author_name
'Chullikkattil P. Pradeep'
'De-Liang Long'
'Carsten Streb'
'Leroy Cronin'

_publ_section_title
;
 "Bottom-Up" Meets "Top-Down" Assembly in Nanoscale Polyoxometalate
 Clusters: Self-Assembly of [P4W52O178]24- and Disassembly to
 [P3W39O134]19-
;
_journal_name_full 'Journal of the American Chemical Society'
_journal_page_first 14946
_journal_page_last 14947
_journal_paper_doi 10.1021/ja806596j
_journal_volume 130
_journal_year 2008
_chemical_formula_moiety '19(K 1+), (O134 P3 W39 19-), 30(H2 O)'
_chemical_formula_sum 'H60 K19 O164 P3 W39'
_chemical_formula_weight 10690.44
_chemical_name_systematic
;
 ?
;
_space_group_IT_number 61
_symmetry_cell_setting orthorhombic
_symmetry_space_group_name_Hall '-P 2ac 2ab'
_symmetry_space_group_name_H-M 'P b c a'
_atom_sites_solution_hydrogens none
_atom_sites_solution_primary direct
_atom_sites_solution_secondary difmap
_audit_creation_method SHELXL-97
_cell_angle_alpha 90.00
_cell_angle_beta 90.00
_cell_angle_gamma 90.00
_cell_formula_units_Z 8
_cell_length_a 26.0197(4)
_cell_length_b 34.9666(7)
_cell_length_c 44.9034(10)
_cell_measurement_reflns_used 18921
_cell_measurement_temperature 150(2)
_cell_measurement_theta_max 25.17
_cell_measurement_theta_min 3.04
_cell_volume 40854.0(14)
_computing_cell_refinement
;
CrysAlis RED, Oxford Diffraction Ltd.,
Version 1.171.32.15 (release 10-01-2008 CrysAlis171 .NET)
(compiled Jan 10 2008,16:37:18)
;
_computing_data_collection
;
CrysAlis CCD, Oxford Diffraction Ltd.,
Version 1.171.32.15 (release 10-01-2008 CrysAlis171 .NET)
(compiled Jan 10 2008,16:37:18)
;
_computing_data_reduction
;
CrysAlis RED, Oxford Diffraction Ltd.,
Version 1.171.32.15 (release 10-01-2008 CrysAlis171 .NET)
(compiled Jan 10 2008,16:37:18)
;
_computing_structure_refinement 'SHELXL-97 (Sheldrick, 1997)'
_computing_structure_solution 'SHELXS-97 (Sheldrick, 1997)'
_diffrn_ambient_temperature 150(2)
_diffrn_measured_fraction_theta_full 0.925
_diffrn_measured_fraction_theta_max 0.925
_diffrn_measurement_device_type 'Oxford Diffraction Gemini CCD'
_diffrn_measurement_method '\w & \p scans'
_diffrn_radiation_monochromator graphite
_diffrn_radiation_source 'fine-focus sealed tube'
_diffrn_radiation_type MoK\a
_diffrn_radiation_wavelength 0.71073
_diffrn_reflns_av_R_equivalents 0.1095
_diffrn_reflns_av_sigmaI/netI 0.1534
_diffrn_reflns_limit_h_max 29
_diffrn_reflns_limit_h_min -30
_diffrn_reflns_limit_k_max 38
_diffrn_reflns_limit_k_min -41
_diffrn_reflns_limit_l_max 52
_diffrn_reflns_limit_l_min -53
_diffrn_reflns_number 131310
_diffrn_reflns_theta_full 25.00
_diffrn_reflns_theta_max 25.00
_diffrn_reflns_theta_min 3.05
_diffrn_standards_decay_% none
_exptl_absorpt_coefficient_mu 22.362
_exptl_absorpt_correction_T_max 0.203
_exptl_absorpt_correction_T_min 0.031
_exptl_absorpt_correction_type analytical
_exptl_absorpt_process_details
;
CrysAlis RED, Oxford Diffraction Ltd.,
Version 1.171.32.15 (release 10-01-2008 CrysAlis171 .NET)
(compiled Jan 10 2008,16:37:18)
Analytical numeric absorption correction using a multifaceted crystal
                        model based on expressions derived by R.C. Clark & J.S.
(Clark, R. C. & Reid, J. S. (1995). Acta Cryst. A51, 887-897)
;
_exptl_crystal_colour colourless
_exptl_crystal_density_diffrn 3.476
_exptl_crystal_density_meas ?
_exptl_crystal_description block
_exptl_crystal_F_000 37312
_exptl_crystal_size_max 0.27
_exptl_crystal_size_mid 0.15
_exptl_crystal_size_min 0.06
_refine_diff_density_max 3.30
_refine_diff_density_min -2.48
_refine_diff_density_rms 0.39
_refine_ls_extinction_coef none
_refine_ls_extinction_method none
_refine_ls_goodness_of_fit_ref 1.002
_refine_ls_hydrogen_treatment none
_refine_ls_matrix_type full
_refine_ls_number_parameters 1863
_refine_ls_number_reflns 33292
_refine_ls_number_restraints 0
_refine_ls_restrained_S_all 1.002
_refine_ls_R_factor_all 0.1346
_refine_ls_R_factor_gt 0.0705
_refine_ls_shift/su_max 0.003
_refine_ls_shift/su_mean 0.000
_refine_ls_structure_factor_coef Fsqd
_refine_ls_weighting_details 'calc w=1/[\s^2^(Fo^2^)+(0.0571P)^2^+0.0000P] where P=(Fo^2^+2Fc^2^)/3'
_refine_ls_weighting_scheme calc
_refine_ls_wR_factor_gt 0.1307
_refine_ls_wR_factor_ref 0.1450
_reflns_number_gt 19723
_reflns_number_total 33292
_reflns_threshold_expression >2sigma(I)
_cod_data_source_file ja806596j_si_001_4.cif
_cod_data_source_block compound4b
_cod_depositor_comments
;
The following automatic conversions were performed:

'_exptl_crystal_density_meas' value 'none' was changed to '?' - the
value is perceived as not measured.

Automatic conversion script
Id: cif_fix_values 3008 2015-01-20 13:52:24Z robertas 
;
_cod_database_code 4108649

loop_
_symmetry_equiv_pos_as_xyz
'x, y, z'
'-x+1/2, -y, z+1/2'
'x+1/2, -y+1/2, -z'
'-x, y+1/2, -z+1/2'
'-x, -y, -z'
'x-1/2, y, -z-1/2'
'-x-1/2, y-1/2, z'
'x, -y-1/2, z-1/2'

loop_
_atom_site_label
_atom_site_type_symbol
_atom_site_fract_x
_atom_site_fract_y
_atom_site_fract_z
_atom_site_U_iso_or_equiv
_atom_site_adp_type
_atom_site_occupancy
_atom_site_symmetry_multiplicity
_atom_site_calc_flag
_atom_site_refinement_flags
W1 W 0.71411(4) 0.92808(3) 0.04794(3) 0.0184(3) Uani 1 1 d .
W2 W 0.82578(4) 0.97485(3) 0.06084(2) 0.0178(3) Uani 1 1 d .
W3 W 0.73701(4) 1.08448(3) 0.10462(3) 0.0245(3) Uani 1 1 d .
W4 W 0.61419(4) 1.03513(3) 0.09027(3) 0.0227(3) Uani 1 1 d .
W5 W 0.66503(4) 1.02020(3) -0.06679(3) 0.0205(3) Uani 1 1 d .
W6 W 0.86351(4) 0.98954(3) -0.08800(3) 0.0201(3) Uani 1 1 d .
W7 W 0.75157(4) 0.94249(3) -0.09888(3) 0.0252(3) Uani 1 1 d .
W8 W 0.64353(4) 1.01273(3) 0.01285(3) 0.0179(3) Uani 1 1 d .
W9 W 0.79170(4) 1.07505(3) -0.05187(3) 0.0192(3) Uani 1 1 d .
W10 W 0.77099(4) 1.06768(3) 0.02572(3) 0.0178(3) Uani 1 1 d .
W11 W 0.73776(5) 1.04659(4) 0.17594(3) 0.0270(3) Uani 1 1 d .
W12 W 0.87658(5) 1.20772(3) -0.03556(3) 0.0254(3) Uani 1 1 d .
W13 W 0.90392(4) 1.09894(3) 0.04074(3) 0.0256(3) Uani 1 1 d .
W14 W 0.96349(5) 1.22327(4) 0.09184(3) 0.0314(3) Uani 1 1 d .
W15 W 0.85803(4) 1.20289(3) 0.03936(3) 0.0272(3) Uani 1 1 d .
W16 W 0.61571(4) 0.99624(4) 0.16114(3) 0.0254(3) Uani 1 1 d .
W17 W 0.90574(4) 0.96096(4) -0.16536(3) 0.0281(3) Uani 1 1 d .
W18 W 0.71729(4) 0.88374(3) 0.12423(3) 0.0232(3) Uani 1 1 d .
W19 W 0.79533(5) 1.10827(4) -0.12966(3) 0.0297(3) Uani 1 1 d .
W20 W 1.08509(5) 1.24000(4) 0.06388(3) 0.0324(3) Uani 1 1 d .
W21 W 1.00479(4) 1.23138(3) -0.06540(3) 0.0288(3) Uani 1 1 d .
W22 W 0.83101(4) 0.92912(3) 0.13706(3) 0.0237(3) Uani 1 1 d .
W23 W 0.60416(4) 0.93837(3) 0.10027(3) 0.0225(3) Uani 1 1 d .
W24 W 0.93147(4) 1.30563(3) -0.02795(3) 0.0270(3) Uani 1 1 d .
W25 W 0.92780(4) 1.10714(3) -0.04499(3) 0.0257(3) Uani 1 1 d .
W26 W 1.02777(5) 1.15002(4) 0.05585(3) 0.0337(3) Uani 1 1 d .
W27 W 0.84051(4) 1.03346(4) 0.12934(3) 0.0247(3) Uani 1 1 d .
W28 W 0.91161(4) 1.30170(4) 0.04788(3) 0.0334(3) Uani 1 1 d .
W29 W 0.73044(4) 0.94145(4) 0.18552(3) 0.0254(3) Uani 1 1 d .
W30 W 1.04897(5) 1.15451(4) -0.02439(4) 0.0376(4) Uani 1 1 d .
W31 W 0.90798(4) 1.06195(4) -0.14308(3) 0.0258(3) Uani 1 1 d .
W32 W 0.67203(5) 1.05855(4) -0.14157(3) 0.0361(4) Uani 1 1 d .
W33 W 0.83057(5) 1.08601(4) -0.20180(3) 0.0364(3) Uani 1 1 d .
W34 W 0.79167(5) 0.91501(4) -0.17652(3) 0.0386(4) Uani 1 1 d .
W35 W 1.03286(5) 1.32058(3) 0.02007(3) 0.0316(3) Uani 1 1 d .
W36 W 0.70749(5) 1.03541(5) -0.21343(3) 0.0454(4) Uani 1 1 d .
W37 W 0.83051(5) 0.98430(4) -0.22549(3) 0.0382(4) Uani 1 1 d .
W38 W 0.66983(5) 0.96542(4) -0.16461(3) 0.0407(4) Uani 1 1 d .
W39 W 1.10631(5) 1.24427(4) -0.01730(4) 0.0371(4) Uani 1 1 d .
P1 P 0.9794(3) 1.2270(2) 0.01207(17) 0.0209(17) Uiso 1 1 d .
P2 P 0.7904(3) 1.0104(2) -0.15108(15) 0.0190(17) Uani 1 1 d .
P3 P 0.7256(2) 0.98348(19) 0.11217(15) 0.0101(15) Uani 1 1 d .
K1 K 0.7706(2) 0.97679(18) -0.01945(14) 0.0282(16) Uani 1 1 d .
K2 K 0.6668(2) 1.1171(2) -0.02255(16) 0.0369(18) Uani 1 1 d .
K3 K 1.0490(2) 1.3982(2) 0.08699(17) 0.0421(19) Uani 1 1 d .
K4 K 0.9086(3) 1.0127(2) -0.00747(17) 0.045(2) Uani 1 1 d .
K5 K 1.2054(2) 1.32396(19) -0.04978(17) 0.0380(18) Uani 1 1 d .
K6 K 0.7317(3) 1.1991(2) -0.0792(2) 0.061(3) Uani 1 1 d .
K7 K 0.9246(3) 1.4038(2) 0.0189(2) 0.057(2) Uani 1 1 d .
K8 K 0.7975(3) 1.3576(2) -0.0307(2) 0.060(2) Uani 1 1 d .
K9 K 1.0011(3) 0.9503(3) -0.1024(2) 0.081(3) Uani 1 1 d .
K10 K 0.8997(5) 1.1824(4) -0.1164(3) 0.037(4) Uiso 0.50 1 d P
K11' K 0.9530(7) 0.8989(6) 0.0956(5) 0.074(6) Uiso 0.50 1 d P
K11 K 0.9603(6) 0.8760(5) 0.1078(4) 0.053(4) Uiso 0.50 1 d P
K12' K 0.8174(8) 0.8578(6) 0.0583(5) 0.064(6) Uiso 0.50 1 d P
K12 K 0.8127(10) 0.8549(7) 0.0424(6) 0.071(8) Uiso 0.40 1 d P
K13 K 0.5345(8) 1.0383(6) 0.2411(4) 0.079(6) Uiso 0.50 1 d P
K14 K 0.8040(8) 1.0701(6) 0.2556(5) 0.061(6) Uiso 0.40 1 d P
K15 K 0.5319(8) 1.0211(6) -0.1597(5) 0.065(6) Uiso 0.40 1 d P
K16 K 0.7617(8) 0.8324(6) -0.1206(5) 0.066(6) Uiso 0.40 1 d P
K17 K 0.9653(8) 0.9875(6) 0.1414(5) 0.065(6) Uiso 0.40 1 d P
K18 K 0.5914(8) 0.8848(6) 0.1776(5) 0.066(6) Uiso 0.40 1 d P
K19 K 0.7019(12) 1.1489(9) -0.1920(7) 0.077(9) Uiso 0.30 1 d P
K20 K 0.6370(11) 1.0077(8) -0.2906(6) 0.092(8) Uiso 0.40 1 d P
K21 K 0.7175(10) 0.7921(7) 0.0031(6) 0.082(8) Uiso 0.40 1 d P
K22 K 0.8201(10) 1.1560(8) -0.2844(6) 0.092(8) Uiso 0.40 1 d P
K23 K 0.6385(10) 0.7747(7) 0.1554(6) 0.087(8) Uiso 0.40 1 d P
K24 K 0.6162(12) 1.1142(9) 0.1557(7) 0.071(9) Uiso 0.30 1 d P
K25 K 0.4845(10) 1.1138(7) 0.0768(6) 0.050(7) Uiso 0.30 1 d P
K25' K 0.4782(12) 1.0860(9) 0.0445(7) 0.078(9) Uiso 0.30 1 d P
K26 K 0.6065(14) 0.9107(10) -0.0967(9) 0.097(11) Uiso 0.30 1 d P
K27 K 1.0590(12) 1.3383(9) -0.0698(7) 0.071(9) Uiso 0.30 1 d P
K28 K 0.4956(17) 1.0132(12) 0.0260(10) 0.064(12) Uiso 0.20 1 d P
K29 K 0.8356(16) 1.1647(12) 0.1156(10) 0.061(12) Uiso 0.20 1 d P
K30 K 0.7661(18) 0.7556(13) 0.1062(11) 0.075(14) Uiso 0.20 1 d P
K31 K 0.943(2) 0.8508(18) -0.1489(15) 0.077(19) Uiso 0.15 1 d P
K32 K 0.8130(16) 0.8674(12) -0.2532(9) 0.056(11) Uiso 0.20 1 d P
K33 K 0.8649(19) 0.8855(13) 0.2171(11) 0.077(14) Uiso 0.20 1 d P
K34 K 0.976(2) 1.1290(18) -0.2064(14) 0.073(18) Uiso 0.15 1 d P
K35 K 0.566(3) 1.082(2) -0.2319(17) 0.10(2) Uiso 0.15 1 d P
O1 O 0.5940(5) 0.9804(4) 0.0167(3) 0.010(4) Uani 1 1 d .
O2 O 0.8385(6) 1.0793(4) 0.0442(4) 0.017(4) Uani 1 1 d .
O3 O 0.7906(6) 1.0791(5) -0.0958(4) 0.021(4) Uiso 1 1 d .
O4 O 0.6491(6) 1.0245(4) 0.0565(4) 0.013(4) Uiso 1 1 d .
O5 O 0.6668(6) 1.0687(5) 0.1043(4) 0.016(4) Uiso 1 1 d .
O6 O 0.6641(6) 0.9999(4) -0.0272(3) 0.011(4) Uiso 1 1 d .
O7 O 0.7049(7) 0.8895(5) 0.0262(4) 0.026(5) Uani 1 1 d .
O8 O 0.9032(6) 1.0477(5) 0.1349(4) 0.018(4) Uani 1 1 d .
O9 O 0.7320(6) 1.0480(4) -0.0526(3) 0.014(4) Uiso 1 1 d .
O10 O 0.7893(6) 0.9322(5) 0.0434(4) 0.021(4) Uani 1 1 d .
O11 O 0.9388(7) 1.2135(5) -0.0591(4) 0.030(5) Uani 1 1 d .
O12 O 0.6694(7) 1.0322(5) 0.1702(4) 0.024(5) Uiso 1 1 d .
O13 O 0.8284(6) 1.0170(5) -0.0621(4) 0.023(4) Uiso 1 1 d .
O14 O 0.8331(6) 0.9383(5) 0.0972(4) 0.018(4) Uiso 1 1 d .
O15 O 0.9195(6) 1.0140(5) -0.1620(4) 0.026(5) Uani 1 1 d .
O16 O 0.7416(6) 0.9775(5) 0.0807(3) 0.017(4) Uani 1 1 d .
O17 O 0.9687(6) 1.0767(5) -0.1367(4) 0.024(5) Uani 1 1 d .
O18 O 0.8102(7) 1.0468(5) 0.1668(4) 0.027(5) Uani 1 1 d .
O19 O 0.5918(6) 1.0316(5) 0.1325(5) 0.029(5) Uani 1 1 d .
O20 O 0.6976(6) 0.9675(5) 0.0238(4) 0.021(4) Uani 1 1 d .
O21 O 0.8439(6) 0.9835(6) 0.1441(4) 0.032(5) Uani 1 1 d .
O22 O 0.6638(7) 0.9598(5) 0.1763(4) 0.033(5) Uani 1 1 d .
O23 O 0.8405(6) 1.0136(5) 0.0897(4) 0.025(5) Uani 1 1 d .
O24 O 0.7491(6) 1.0645(5) 0.0688(4) 0.021(4) Uiso 1 1 d .
O25 O 0.8007(7) 0.9308(5) 0.1775(4) 0.033(5) Uani 1 1 d .
O26 O 0.8048(6) 1.0110(5) 0.0357(4) 0.017(4) Uiso 1 1 d .
O27 O 0.6291(6) 1.0609(5) -0.0598(4) 0.022(4) Uiso 1 1 d .
O28 O 0.8862(6) 0.9644(5) 0.0463(4) 0.024(4) Uiso 1 1 d .
O29 O 0.7918(6) 0.9962(5) -0.1194(4) 0.015(4) Uiso 1 1 d .
O30 O 0.9632(6) 1.0648(5) -0.0459(4) 0.025(5) Uani 1 1 d .
O31 O 0.9098(6) 1.0945(5) 0.0006(4) 0.021(5) Uani 1 1 d .
O32 O 0.6126(7) 1.0546(5) 0.0051(4) 0.029(5) Uani 1 1 d .
O33 O 0.8636(6) 1.0899(5) -0.0559(4) 0.022(5) Uani 1 1 d .
O34 O 0.8287(8) 1.2110(6) -0.0631(4) 0.042(6) Uani 1 1 d .
O35 O 0.7677(6) 1.1193(5) -0.0461(4) 0.021(4) Uiso 1 1 d .
O36 O 0.7151(6) 1.0412(5) 0.0137(4) 0.028(5) Uani 1 1 d .
O37 O 0.7279(6) 0.8957(5) 0.0850(4) 0.021(4) Uani 1 1 d .
O38 O 0.8946(7) 0.9708(5) -0.2080(4) 0.031(5) Uani 1 1 d .
O39 O 0.8059(6) 1.0607(5) -0.0109(4) 0.023(4) Uiso 1 1 d .
O40 O 0.7055(7) 0.8353(5) 0.1239(4) 0.028(5) Uani 1 1 d .
O41 O 0.8916(7) 1.0334(6) -0.1098(4) 0.031(5) Uani 1 1 d .
O42 O 0.7837(7) 0.9196(5) -0.1361(4) 0.024(5) Uiso 1 1 d .
O43 O 0.9150(7) 0.9742(5) -0.0665(4) 0.029(5) Uani 1 1 d .
O44 O 0.7278(6) 1.0946(5) -0.1418(4) 0.023(5) Uani 1 1 d .
O45 O 0.8201(6) 0.9469(5) -0.0836(4) 0.019(4) Uiso 1 1 d .
O46 O 0.6686(7) 1.0625(6) -0.1849(4) 0.041(6) Uani 1 1 d .
O47 O 0.6206(6) 0.9893(5) -0.0831(4) 0.032(5) Uani 1 1 d .
O48 O 0.7256(7) 0.9361(6) -0.1810(4) 0.036(5) Uani 1 1 d .
O49 O 0.7340(6) 1.0147(5) -0.1624(4) 0.023(5) Uani 1 1 d .
O50 O 0.8007(7) 1.2052(6) 0.0577(4) 0.032(5) Uani 1 1 d .
O51 O 0.5547(7) 0.9084(5) 0.0911(4) 0.034(5) Uani 1 1 d .
O52 O 0.7902(6) 0.8837(5) 0.1313(4) 0.019(4) Uiso 1 1 d .
O53 O 0.8908(7) 0.9632(5) -0.1260(4) 0.022(5) Uani 1 1 d .
O54 O 0.7103(6) 0.8944(5) 0.1666(4) 0.020(4) Uani 1 1 d .
O55 O 0.7490(6) 1.0204(5) 0.1245(4) 0.023(5) Uani 1 1 d .
O56 O 0.8323(8) 1.2127(5) -0.0009(4) 0.036(6) Uani 1 1 d .
O57 O 0.7420(6) 0.9508(5) 0.1331(4) 0.023(5) Uani 1 1 d .
O58 O 0.6501(6) 0.9046(5) 0.1208(4) 0.015(4) Uiso 1 1 d .
O59 O 0.8956(6) 1.0850(5) -0.1818(4) 0.023(4) Uiso 1 1 d .
O60 O 1.1073(7) 1.1913(5) -0.0231(6) 0.048(7) Uani 1 1 d .
O61 O 0.8100(7) 1.0785(5) 0.1137(4) 0.030(5) Uiso 1 1 d .
O62 O 0.9407(8) 1.0599(6) 0.0501(5) 0.047(6) Uani 1 1 d .
O63 O 0.6970(6) 0.9525(5) -0.1277(4) 0.027(5) Uani 1 1 d .
O64 O 0.7232(6) 0.9758(5) -0.0738(4) 0.024(5) Uiso 1 1 d .
O65 O 0.7289(6) 1.0870(5) 0.1489(4) 0.020(4) Uiso 1 1 d .
O66 O 0.8180(6) 0.9812(5) -0.1725(4) 0.026(5) Uani 1 1 d .
O67 O 0.6917(6) 1.0392(6) -0.1053(4) 0.032(5) Uani 1 1 d .
O68 O 1.0700(7) 1.2492(5) -0.0547(4) 0.035(5) Uiso 1 1 d .
O69 O 0.9280(6) 1.2076(5) 0.0065(4) 0.032(5) Uani 1 1 d .
O70 O 0.8970(8) 1.1150(6) 0.0851(4) 0.041(6) Uani 1 1 d .
O71 O 0.6477(6) 0.9334(5) 0.0675(4) 0.018(4) Uiso 1 1 d .
O72 O 0.7372(7) 1.0713(5) 0.2090(4) 0.033(5) Uani 1 1 d .
O73 O 0.8901(7) 0.9098(5) 0.1448(4) 0.028(5) Uani 1 1 d .
O74 O 1.0548(8) 1.1492(6) 0.0158(6) 0.053(7) Uani 1 1 d .
O75 O 1.0597(8) 1.2898(6) 0.0503(4) 0.039(6) Uiso 1 1 d .
O76 O 0.8082(7) 1.1200(5) -0.1730(4) 0.034(5) Uani 1 1 d .
O77 O 1.0332(7) 1.1820(6) -0.0615(5) 0.044(6) Uani 1 1 d .
O78 O 0.8699(7) 1.2615(5) 0.0398(5) 0.043(6) Uani 1 1 d .
O79 O 0.6212(7) 1.0861(7) -0.1316(4) 0.048(6) Uani 1 1 d .
O80 O 0.7247(7) 0.9289(5) 0.2226(4) 0.034(5) Uiso 1 1 d .
O81 O 0.5795(6) 0.9859(5) 0.0859(4) 0.023(5) Uani 1 1 d .
O82 O 0.5833(7) 0.9559(6) 0.1390(4) 0.031(5) Uani 1 1 d .
O83 O 0.7606(8) 1.0717(7) -0.2087(4) 0.048(6) Uani 1 1 d .
O84 O 0.9663(7) 0.9437(6) -0.1658(4) 0.034(5) Uani 1 1 d .
O85 O 0.7329(7) 0.8992(5) -0.0836(4) 0.033(5) Uiso 1 1 d .
O86 O 0.7627(7) 1.0012(6) -0.2260(4) 0.040(6) Uani 1 1 d .
O87 O 0.6652(6) 0.9873(5) 0.1140(4) 0.020(4) Uani 1 1 d .
O88 O 1.0745(9) 1.2904(7) -0.0063(5) 0.063(8) Uani 1 1 d .
O89 O 0.9816(8) 1.2801(6) -0.0528(5) 0.044(6) Uani 1 1 d .
O90 O 1.1381(8) 1.2513(6) 0.0835(5) 0.048(6) Uiso 1 1 d .
O91 O 0.6371(6) 1.0099(6) -0.1501(4) 0.036(5) Uani 1 1 d .
O92 O 0.9468(7) 1.1287(5) -0.0792(4) 0.037(5) Uiso 1 1 d .
O93 O 0.8884(7) 1.2649(5) -0.0314(4) 0.033(5) Uani 1 1 d .
O94 O 0.5716(8) 1.0012(6) 0.1890(4) 0.040(6) Uani 1 1 d .
O95 O 0.9054(8) 1.3385(6) -0.0503(6) 0.055(7) Uani 1 1 d .
O96 O 0.9709(8) 1.2723(5) 0.0125(5) 0.045(6) Uani 1 1 d .
O97 O 0.8750(8) 1.3337(6) 0.0680(5) 0.045(6) Uani 1 1 d .
O98 O 1.0336(7) 1.2415(5) 0.0937(5) 0.035(5) Uani 1 1 d .
O99 O 0.7323(8) 1.1317(5) 0.0969(5) 0.042(6) Uani 1 1 d .
O100 O 0.9833(7) 1.1363(6) -0.0241(5) 0.050(7) Uani 1 1 d .
O101 O 0.9051(7) 1.2053(5) 0.0714(4) 0.027(5) Uiso 1 1 d .
O102 O 0.9459(9) 1.2258(5) 0.1268(5) 0.048(6) Uani 1 1 d .
O103 O 0.8061(8) 0.9339(6) -0.2170(4) 0.046(6) Uani 1 1 d .
O104 O 0.8865(7) 1.1566(6) -0.0348(5) 0.046(6) Uani 1 1 d .
O105 O 0.8669(7) 1.1546(5) 0.0341(4) 0.029(5) Uiso 1 1 d .
O106 O 0.8671(6) 1.1036(5) -0.1277(5) 0.029(5) Uani 1 1 d .
O107 O 0.7486(7) 0.9938(5) 0.1878(4) 0.027(5) Uani 1 1 d .
O108 O 0.8432(7) 0.9794(7) -0.2625(5) 0.052(7) Uani 1 1 d .
O109 O 1.1674(7) 1.2576(5) -0.0267(5) 0.040(6) Uani 1 1 d .
O110 O 1.0174(8) 1.2196(5) -0.0145(5) 0.044(6) Uani 1 1 d .
O111 O 1.1106(8) 1.2368(6) 0.0234(5) 0.047(6) Uiso 1 1 d .
O112 O 0.8192(7) 1.0507(5) -0.1546(4) 0.031(5) Uani 1 1 d .
O113 O 0.7513(7) 1.1144(6) 0.0209(4) 0.035(5) Uani 1 1 d .
O114 O 1.0829(7) 1.1857(5) 0.0655(4) 0.034(5) Uiso 1 1 d .
O115 O 1.0530(8) 1.1110(6) 0.0718(6) 0.063(8) Uani 1 1 d .
O116 O 0.8656(7) 0.9149(5) -0.1718(5) 0.037(5) Uani 1 1 d .
O117 O 1.0827(9) 1.1178(6) -0.0379(6) 0.060(7) Uani 1 1 d .
O118 O 0.7820(8) 0.8664(6) -0.1827(5) 0.052(7) Uani 1 1 d .
O119 O 0.6781(9) 1.0480(7) -0.2450(4) 0.057(7) Uani 1 1 d .
O120 O 0.8979(8) 1.3233(7) 0.0082(5) 0.051(6) Uani 1 1 d .
O121 O 0.9640(9) 1.1354(6) 0.0431(5) 0.059(7) Uiso 1 1 d .
O122 O 0.6666(7) 0.9905(7) -0.2028(4) 0.055(7) Uani 1 1 d .
O123 O 0.9443(8) 1.2736(6) 0.0766(5) 0.044(6) Uani 1 1 d .
O124 O 0.5675(8) 1.0657(5) 0.0781(5) 0.041(6) Uani 1 1 d .
O125 O 0.9760(7) 1.3312(6) 0.0453(5) 0.043(6) Uani 1 1 d .
O126 O 0.7859(8) 1.1550(6) -0.1169(4) 0.044(6) Uani 1 1 d .
O127 O 0.8430(8) 1.1148(7) -0.2303(5) 0.054(7) Uani 1 1 d .
O128 O 0.8454(7) 1.0345(7) -0.2175(4) 0.048(6) Uani 1 1 d .
O129 O 1.0011(7) 1.2153(6) 0.0415(5) 0.053(7) Uani 1 1 d .
O130 O 0.6182(8) 0.9363(7) -0.1681(5) 0.055(7) Uani 1 1 d .
O131 O 0.9942(8) 1.1744(5) 0.0881(5) 0.040(6) Uani 1 1 d .
O132 O 1.0073(10) 1.2363(6) -0.1025(6) 0.073(9) Uani 1 1 d .
O133 O 0.9912(8) 1.3344(7) -0.0130(5) 0.053(7) Uani 1 1 d .
O134 O 1.0671(7) 1.3608(5) 0.0248(4) 0.031(5) Uiso 1 1 d .
O135 O 1.0271(7) 0.8877(5) -0.1276(4) 0.035(5) Uiso 1 1 d .
O136 O 0.7213(7) 1.1857(6) -0.0134(4) 0.036(5) Uani 1 1 d .
O137 O 1.0192(8) 1.3278(5) 0.1100(5) 0.040(6) Uani 1 1 d .
O143 O 1.1329(8) 1.3760(5) -0.0377(5) 0.040(6) Uani 1 1 d .
O144 O 0.8642(8) 1.4191(6) -0.0325(5) 0.045(6) Uani 1 1 d .
O145 O 0.5824(10) 0.8325(6) 0.1322(5) 0.059(7) Uani 1 1 d .
O146 O 0.8838(7) 1.2744(7) -0.1182(6) 0.061(7) Uani 1 1 d .
O147 O 0.8642(8) 0.9338(6) -0.0152(5) 0.045(6) Uani 1 1 d .
O148 O 0.9748(9) 0.9532(7) -0.0061(4) 0.064(8) Uani 1 1 d .
O149 O 0.7369(8) 0.8045(7) 0.0627(6) 0.066(8) Uani 1 1 d .
O150 O 0.6423(10) 1.1521(7) -0.0786(5) 0.071(8) Uani 1 1 d .
O151 O 0.7259(10) 1.2598(7) -0.0370(6) 0.075(8) Uani 1 1 d .
O152 O 1.0173(8) 1.4367(6) 0.0318(5) 0.048(6) Uani 1 1 d .
O153 O 0.6674(13) 1.1820(10) -0.1341(8) 0.046(10) Uiso 0.60 1 d P
O154 O 0.5096(14) 0.9492(10) -0.1452(8) 0.049(10) Uiso 0.60 1 d P
O155 O 0.5125(14) 1.0886(10) -0.1607(8) 0.052(10) Uiso 0.60 1 d P
O156 O 0.7049(12) 0.8010(9) -0.0770(7) 0.067(9) Uiso 0.80 1 d P
O157 O 0.5909(19) 0.9311(14) 0.2308(11) 0.067(15) Uiso 0.50 1 d P
O158 O 0.9742(15) 0.9733(11) 0.0848(9) 0.056(11) Uiso 0.60 1 d P
O159 O 0.873(2) 0.8347(16) 0.0998(13) 0.034(15) Uiso 0.40 1 d P
O160 O 1.1448(18) 1.2930(13) -0.0942(11) 0.036(13) Uiso 0.40 1 d P
O161 O 0.554(2) 1.0035(16) -0.2206(13) 0.025(15) Uiso 0.30 1 d P
O162 O 0.8120(15) 0.8663(12) -0.0150(9) 0.062(12) Uiso 0.60 1 d P
O163 O 0.8508(13) 0.8648(9) -0.1049(8) 0.062(10) Uiso 0.70 1 d P
O164 O 0.6611(17) 0.8607(12) -0.1317(10) 0.050(12) Uiso 0.50 1 d P
O165 O 0.788(2) 1.1560(16) 0.1639(13) 0.085(18) Uiso 0.50 1 d P
O166 O 0.5205(17) 0.9497(13) -0.2036(10) 0.027(12) Uiso 0.40 1 d P
O167 O 0.459(4) 1.179(3) 0.125(2) 0.09(3) Uiso 0.30 1 d P
O168 O 0.938(3) 0.775(2) -0.1606(18) 0.02(2) Uiso 0.20 1 d P
O169 O 0.5310(17) 1.0239(12) -0.1110(10) 0.054(13) Uiso 0.50 1 d P
O170 O 0.5352(16) 0.9631(12) 0.2739(10) 0.048(12) Uiso 0.50 1 d P
O171 O 0.788(5) 1.202(3) -0.187(3) 0.07(4) Uiso 0.20 1 d P
O172 O 0.630(4) 1.235(3) -0.252(2) 0.09(3) Uiso 0.30 1 d P
O173 O 0.831(5) 0.779(3) -0.154(3) 0.07(4) Uiso 0.20 1 d P
O174 O 0.966(3) 0.858(2) -0.2121(17) 0.05(2) Uiso 0.30 1 d P
O175 O 0.881(5) 0.822(4) 0.111(3) 0.06(4) Uiso 0.20 1 d P
O176 O 0.995(2) 0.8341(16) 0.1449(13) 0.061(17) Uiso 0.40 1 d P
O177 O 0.780(2) 0.8609(17) 0.2439(14) 0.066(18) Uiso 0.40 1 d P
O178 O 0.577(4) 0.794(3) 0.272(3) 0.05(3) Uiso 0.20 1 d P
O179 O 0.759(3) 1.2407(19) -0.1307(16) 0.05(2) Uiso 0.30 1 d P
O180 O 0.589(2) 1.1406(18) -0.1937(15) 0.035(18) Uiso 0.30 1 d P
O181 O 0.5578(18) 0.9549(13) -0.2977(10) 0.057(13) Uiso 0.50 1 d P
O182 O 0.554(3) 1.068(2) -0.3045(18) 0.10(2) Uiso 0.40 1 d P
O183 O 0.862(3) 1.120(2) 0.1957(17) 0.05(2) Uiso 0.30 1 d P
O184 O 0.6843(18) 0.7081(13) 0.1237(11) 0.060(14) Uiso 0.50 1 d P
O185 O 0.5857(19) 0.8557(13) 0.2291(11) 0.065(15) Uiso 0.50 1 d P
O186 O 0.6077(15) 1.0895(11) 0.2141(9) 0.041(11) Uiso 0.50 1 d P
O187 O 0.903(2) 1.0766(16) 0.2624(13) 0.022(15) Uiso 0.30 1 d P
O188 O 0.682(5) 1.406(4) -0.010(3) 0.08(4) Uiso 0.20 1 d P
O189 O 0.462(3) 1.1008(19) -0.2329(15) 0.039(18) Uiso 0.30 1 d P
O190 O 0.958(5) 0.738(3) 0.170(3) 0.07(4) Uiso 0.20 1 d P

loop_
_atom_site_aniso_label
_atom_site_aniso_U_11
_atom_site_aniso_U_22
_atom_site_aniso_U_33
_atom_site_aniso_U_23
_atom_site_aniso_U_13
_atom_site_aniso_U_12
W1 0.0149(5) 0.0181(7) 0.0223(6) -0.0002(5) 0.0012(5) -0.0015(5)
W2 0.0127(5) 0.0209(7) 0.0200(6) 0.0004(5) 0.0018(5) -0.0017(5)
W3 0.0300(7) 0.0200(7) 0.0235(7) -0.0036(6) 0.0043(6) -0.0042(6)
W4 0.0181(6) 0.0244(7) 0.0256(7) 0.0021(6) 0.0062(5) 0.0043(5)
W5 0.0123(5) 0.0259(7) 0.0233(6) 0.0012(6) 0.0001(5) 0.0012(5)
W6 0.0150(6) 0.0248(7) 0.0205(6) -0.0008(6) 0.0015(5) 0.0024(5)
W7 0.0194(6) 0.0274(7) 0.0288(7) -0.0058(6) 0.0018(6) -0.0009(5)
W8 0.0124(5) 0.0186(7) 0.0228(6) 0.0007(5) 0.0010(5) -0.0008(5)
W9 0.0125(5) 0.0223(7) 0.0229(6) 0.0029(5) 0.0019(5) 0.0001(5)
W10 0.0116(5) 0.0197(7) 0.0220(6) -0.0016(5) 0.0006(5) -0.0027(5)
W11 0.0294(7) 0.0306(8) 0.0209(7) -0.0044(6) 0.0054(6) -0.0057(6)
W12 0.0305(7) 0.0149(7) 0.0308(7) -0.0030(6) -0.0006(6) -0.0030(5)
W13 0.0155(6) 0.0206(7) 0.0408(8) -0.0031(6) 0.0005(6) -0.0074(5)
W14 0.0277(7) 0.0287(8) 0.0379(8) -0.0003(6) -0.0071(6) -0.0068(6)
W15 0.0215(6) 0.0188(7) 0.0414(8) -0.0076(6) 0.0099(6) -0.0060(5)
W16 0.0209(6) 0.0308(8) 0.0244(7) 0.0011(6) 0.0070(6) -0.0001(6)
W17 0.0201(6) 0.0379(8) 0.0262(7) -0.0084(6) 0.0017(6) 0.0035(6)
W18 0.0196(6) 0.0227(7) 0.0271(7) 0.0041(6) 0.0015(5) -0.0011(5)
W19 0.0308(7) 0.0340(8) 0.0241(7) 0.0083(6) 0.0051(6) 0.0110(6)
W20 0.0250(6) 0.0200(7) 0.0522(9) 0.0032(7) -0.0068(7) -0.0059(6)
W21 0.0215(6) 0.0208(7) 0.0439(8) -0.0043(6) 0.0100(6) -0.0035(6)
W22 0.0175(6) 0.0296(7) 0.0238(7) 0.0051(6) 0.0011(5) -0.0013(6)
W23 0.0152(6) 0.0259(7) 0.0262(7) 0.0026(6) 0.0026(5) -0.0029(5)
W24 0.0213(6) 0.0223(7) 0.0374(8) 0.0001(6) -0.0009(6) -0.0029(6)
W25 0.0208(6) 0.0181(7) 0.0383(8) -0.0072(6) -0.0002(6) -0.0041(5)
W26 0.0231(6) 0.0269(8) 0.0512(9) 0.0039(7) -0.0097(6) -0.0122(6)
W27 0.0222(6) 0.0305(8) 0.0213(6) -0.0016(6) 0.0008(5) -0.0097(6)
W28 0.0212(6) 0.0305(8) 0.0485(9) -0.0194(7) 0.0006(6) -0.0003(6)
W29 0.0216(6) 0.0324(8) 0.0221(7) 0.0044(6) 0.0027(5) -0.0018(6)
W30 0.0174(6) 0.0228(8) 0.0724(11) -0.0164(7) 0.0130(7) -0.0076(6)
W31 0.0215(6) 0.0336(8) 0.0223(7) 0.0018(6) 0.0022(5) 0.0013(6)
W32 0.0211(6) 0.0633(10) 0.0239(7) 0.0070(7) -0.0003(6) 0.0130(7)
W33 0.0297(7) 0.0566(10) 0.0229(7) 0.0102(7) 0.0041(6) 0.0100(7)
W34 0.0277(7) 0.0511(10) 0.0370(8) -0.0208(7) 0.0055(7) -0.0068(7)
W35 0.0258(7) 0.0173(7) 0.0516(9) -0.0087(7) 0.0081(7) -0.0087(6)
W36 0.0222(7) 0.0914(12) 0.0226(7) 0.0040(8) -0.0022(6) 0.0093(8)
W37 0.0227(6) 0.0690(11) 0.0231(7) -0.0107(7) 0.0005(6) 0.0009(7)
W38 0.0190(6) 0.0742(11) 0.0289(7) -0.0087(8) -0.0015(6) -0.0053(7)
W39 0.0196(6) 0.0169(7) 0.0749(11) -0.0003(7) 0.0151(7) -0.0035(6)
P2 0.013(3) 0.031(5) 0.014(4) -0.004(3) -0.001(3) 0.000(3)
P3 0.006(3) 0.012(4) 0.013(4) 0.001(3) 0.002(3) 0.001(3)
K1 0.025(3) 0.031(4) 0.028(4) 0.004(3) 0.002(3) 0.000(3)
K2 0.018(3) 0.045(5) 0.048(5) 0.000(4) 0.004(3) 0.003(3)
K3 0.026(4) 0.042(5) 0.058(5) 0.005(4) 0.000(4) 0.001(3)
K4 0.057(5) 0.031(5) 0.046(5) -0.002(4) 0.008(4) -0.002(4)
K5 0.028(4) 0.028(4) 0.058(5) 0.002(4) 0.008(4) 0.005(3)
K6 0.029(4) 0.066(6) 0.089(7) -0.029(5) 0.008(5) -0.005(4)
K7 0.047(5) 0.039(5) 0.086(7) 0.002(5) -0.010(5) 0.010(4)
K8 0.076(6) 0.036(5) 0.069(6) -0.007(4) -0.010(5) 0.008(4)
K9 0.049(5) 0.121(9) 0.073(7) 0.014(6) 0.007(5) 0.028(5)
O1 0.006(8) 0.008(9) 0.016(10) -0.004(8) 0.008(8) -0.003(7)
O2 0.011(9) 0.010(10) 0.031(11) -0.010(9) 0.007(8) 0.002(8)
O7 0.030(11) 0.018(11) 0.032(12) 0.000(9) 0.001(10) 0.004(9)
O8 0.020(9) 0.024(11) 0.011(9) -0.014(8) 0.002(8) 0.003(8)
O10 0.013(9) 0.024(11) 0.026(11) -0.001(9) 0.010(9) -0.007(8)
O11 0.026(11) 0.009(10) 0.054(14) 0.014(10) 0.005(11) 0.002(9)
O15 0.004(8) 0.037(13) 0.037(12) 0.000(10) 0.001(9) 0.004(9)
O16 0.005(8) 0.038(12) 0.008(9) -0.001(9) 0.001(7) -0.007(8)
O17 0.020(10) 0.020(11) 0.033(12) 0.007(9) 0.000(9) 0.000(9)
O18 0.030(11) 0.037(13) 0.014(10) -0.005(9) 0.011(9) -0.007(10)
O19 0.018(10) 0.015(11) 0.056(14) 0.001(10) 0.004(10) 0.008(9)
O20 0.016(9) 0.032(12) 0.015(10) 0.001(9) 0.003(8) 0.009(9)
O21 0.010(9) 0.054(14) 0.032(12) 0.016(11) -0.014(9) -0.001(9)
O22 0.033(11) 0.039(13) 0.027(11) -0.008(10) 0.017(10) -0.001(10)
O23 0.011(9) 0.052(14) 0.013(10) -0.010(10) 0.001(8) -0.005(9)
O25 0.037(12) 0.043(13) 0.017(11) 0.010(10) 0.020(10) -0.003(10)
O30 0.013(9) 0.043(13) 0.020(10) -0.018(10) 0.004(9) -0.006(9)
O31 0.018(10) 0.012(11) 0.033(12) -0.006(9) 0.011(9) -0.002(8)
O32 0.049(13) 0.010(11) 0.027(11) 0.007(9) 0.015(10) 0.000(10)
O33 0.014(9) 0.009(10) 0.042(12) -0.004(9) -0.002(9) -0.001(8)
O34 0.038(12) 0.049(14) 0.038(13) -0.010(11) 0.030(11) 0.000(11)
O36 0.013(9) 0.045(13) 0.026(11) -0.019(10) 0.000(9) -0.005(9)
O37 0.021(10) 0.006(10) 0.037(12) 0.006(9) -0.006(9) 0.004(8)
O38 0.021(10) 0.042(13) 0.032(12) 0.002(10) -0.009(10) 0.000(10)
O40 0.023(10) 0.012(11) 0.049(13) 0.000(10) -0.005(10) 0.004(9)
O41 0.019(10) 0.051(14) 0.025(11) -0.005(10) 0.009(9) -0.011(10)
O43 0.026(10) 0.033(12) 0.027(11) 0.005(10) 0.008(9) -0.019(9)
O44 0.029(10) 0.028(12) 0.013(10) -0.001(9) 0.002(9) 0.024(9)
O46 0.015(10) 0.091(18) 0.017(11) 0.009(12) 0.007(9) 0.016(11)
O47 0.010(9) 0.049(14) 0.036(12) -0.009(11) -0.016(9) 0.009(9)
O48 0.020(10) 0.069(16) 0.019(11) -0.006(11) -0.014(9) 0.004(11)
O49 0.007(8) 0.036(12) 0.026(11) -0.005(10) 0.003(8) 0.010(9)
O50 0.029(11) 0.052(14) 0.015(10) 0.000(10) 0.001(9) -0.005(10)
O51 0.028(11) 0.043(13) 0.032(12) 0.020(11) 0.000(10) -0.013(10)
O53 0.037(11) 0.022(11) 0.008(9) -0.004(8) -0.012(9) 0.007(9)
O54 0.014(9) 0.017(11) 0.031(11) 0.003(9) 0.003(9) -0.001(8)
O55 0.020(10) 0.011(10) 0.038(12) -0.003(9) 0.006(9) 0.001(8)
O56 0.067(15) 0.010(11) 0.029(12) 0.000(9) 0.022(12) -0.002(10)
O57 0.010(9) 0.033(12) 0.025(11) -0.006(10) 0.003(9) -0.016(9)
O60 0.013(10) 0.020(12) 0.11(2) -0.016(13) -0.007(12) 0.007(9)
O62 0.050(14) 0.046(15) 0.044(14) 0.015(12) 0.000(12) -0.021(12)
O63 0.015(9) 0.044(13) 0.022(11) -0.013(10) 0.006(9) -0.019(9)
O66 0.021(10) 0.038(13) 0.019(11) -0.010(10) -0.006(9) -0.006(9)
O67 0.005(9) 0.059(14) 0.032(12) 0.024(11) 0.001(9) -0.003(9)
O69 0.015(10) 0.033(13) 0.047(13) -0.009(11) -0.017(10) 0.002(9)
O70 0.039(12) 0.053(15) 0.032(12) -0.003(11) -0.007(11) -0.006(11)
O72 0.038(12) 0.022(12) 0.040(13) -0.014(10) -0.026(11) 0.007(10)
O73 0.031(11) 0.027(12) 0.025(11) 0.002(9) 0.003(10) 0.010(9)
O74 0.032(12) 0.028(13) 0.10(2) -0.007(14) -0.009(14) -0.013(11)
O76 0.032(11) 0.037(13) 0.034(12) 0.010(10) -0.025(10) -0.003(10)
O77 0.023(11) 0.038(14) 0.071(17) 0.010(12) -0.004(12) -0.018(10)
O78 0.014(10) 0.018(12) 0.097(19) -0.022(12) -0.011(12) 0.009(9)
O79 0.022(11) 0.092(19) 0.032(13) 0.009(13) 0.005(10) 0.018(12)
O81 0.013(9) 0.034(12) 0.021(10) -0.020(9) 0.000(8) 0.007(9)
O82 0.032(11) 0.047(14) 0.015(10) -0.009(10) -0.001(9) -0.015(10)
O83 0.036(12) 0.081(18) 0.029(13) 0.001(12) 0.009(11) -0.001(12)
O84 0.037(12) 0.053(14) 0.013(10) -0.013(10) 0.010(10) -0.010(11)
O86 0.025(11) 0.060(15) 0.036(13) -0.007(12) 0.012(10) -0.014(11)
O87 0.010(9) 0.023(11) 0.026(11) 0.001(9) 0.002(8) 0.010(8)
O88 0.056(16) 0.068(18) 0.065(17) 0.008(15) 0.024(14) -0.032(14)
O89 0.037(12) 0.034(13) 0.063(16) 0.012(12) -0.019(12) 0.001(10)
O91 0.015(10) 0.063(15) 0.029(12) -0.002(11) -0.004(9) 0.022(10)
O93 0.029(11) 0.025(12) 0.045(13) 0.002(10) -0.007(11) 0.002(10)
O94 0.054(14) 0.048(14) 0.018(11) -0.001(11) 0.014(11) 0.003(12)
O95 0.043(13) 0.026(13) 0.09(2) -0.001(13) 0.002(14) -0.005(11)
O96 0.035(12) 0.022(12) 0.077(17) -0.006(12) -0.016(13) 0.019(10)
O97 0.033(12) 0.060(16) 0.043(14) 0.002(12) -0.005(11) 0.002(11)
O98 0.037(12) 0.005(10) 0.062(15) -0.005(10) 0.006(12) -0.010(9)
O99 0.047(13) 0.029(13) 0.051(14) -0.011(11) -0.008(12) -0.019(11)
O100 0.021(11) 0.079(17) 0.051(15) -0.045(14) 0.008(11) -0.021(11)
O102 0.068(16) 0.026(13) 0.049(15) -0.001(11) -0.019(13) -0.023(12)
O103 0.040(13) 0.079(17) 0.020(11) 0.001(12) 0.001(10) -0.021(12)
O104 0.032(12) 0.051(15) 0.053(15) -0.015(12) 0.024(12) 0.003(11)
O106 0.018(10) 0.010(10) 0.059(14) 0.002(10) 0.018(10) 0.002(8)
O107 0.025(10) 0.038(13) 0.019(10) 0.004(10) 0.001(9) -0.003(9)
O108 0.016(11) 0.076(18) 0.065(16) 0.004(14) -0.019(11) -0.010(11)
O109 0.025(11) 0.035(13) 0.062(15) -0.008(12) 0.006(11) -0.005(10)
O110 0.045(13) 0.004(11) 0.082(17) 0.000(11) -0.013(13) 0.001(10)
O112 0.031(11) 0.036(13) 0.027(11) -0.006(10) -0.011(10) 0.015(10)
O113 0.028(11) 0.063(15) 0.015(10) -0.015(11) -0.005(9) -0.001(11)
O115 0.041(13) 0.048(15) 0.10(2) 0.022(15) 0.006(15) 0.034(12)
O116 0.021(10) 0.038(13) 0.051(14) -0.011(11) 0.009(10) 0.002(10)
O117 0.065(16) 0.030(14) 0.086(19) -0.009(14) 0.000(16) -0.021(12)
O118 0.041(13) 0.069(17) 0.044(14) -0.034(13) 0.010(12) -0.013(12)
O119 0.064(16) 0.091(19) 0.017(12) -0.012(12) 0.007(12) -0.007(14)
O120 0.028(12) 0.086(18) 0.037(14) -0.016(13) 0.005(11) -0.013(12)
O122 0.015(10) 0.14(2) 0.014(11) -0.014(13) 0.002(10) -0.012(13)
O123 0.050(14) 0.038(14) 0.045(14) -0.024(11) -0.003(12) -0.017(11)
O124 0.042(13) 0.025(13) 0.056(15) -0.003(11) 0.007(12) 0.016(10)
O125 0.028(11) 0.060(15) 0.040(13) 0.002(12) 0.002(11) -0.024(11)
O126 0.061(15) 0.054(15) 0.016(11) 0.002(11) 0.018(11) -0.004(12)
O127 0.041(13) 0.090(19) 0.031(13) 0.026(13) 0.016(11) 0.040(13)
O128 0.023(11) 0.090(19) 0.030(13) -0.002(13) -0.003(10) 0.010(12)
O129 0.021(11) 0.063(16) 0.076(18) -0.017(14) 0.008(12) 0.001(11)
O130 0.030(12) 0.10(2) 0.033(13) -0.007(14) 0.006(11) 0.000(13)
O131 0.044(13) 0.027(13) 0.051(14) 0.003(11) 0.014(12) 0.000(10)
O132 0.082(19) 0.037(15) 0.10(2) -0.019(15) 0.062(18) -0.017(13)
O133 0.029(12) 0.075(18) 0.055(15) -0.029(14) -0.005(12) -0.022(12)
O136 0.025(11) 0.039(13) 0.044(13) 0.003(11) -0.012(11) 0.008(10)
O137 0.045(13) 0.026(13) 0.048(14) 0.003(11) 0.018(12) 0.007(10)
O143 0.051(14) 0.023(12) 0.047(14) -0.007(11) 0.009(12) 0.012(10)
O144 0.059(15) 0.032(13) 0.045(14) 0.001(11) -0.001(13) -0.008(12)
O145 0.090(19) 0.032(14) 0.057(16) -0.011(12) 0.016(15) -0.026(13)
O146 0.012(10) 0.090(19) 0.082(19) 0.001(16) 0.000(12) 0.023(12)
O147 0.049(14) 0.033(13) 0.052(15) -0.001(12) -0.013(12) 0.008(11)
O148 0.081(18) 0.09(2) 0.018(12) -0.010(13) 0.002(13) 0.056(16)
O149 0.046(14) 0.072(18) 0.081(19) -0.052(16) 0.005(14) -0.010(13)
O150 0.079(18) 0.077(19) 0.057(17) 0.047(15) -0.022(15) -0.013(15)
O151 0.09(2) 0.053(17) 0.09(2) -0.014(16) -0.021(18) 0.021(15)
O152 0.035(12) 0.043(14) 0.067(16) 0.019(13) 0.008(12) 0.014(11)

loop_
_atom_type_symbol
_atom_type_description
_atom_type_scat_dispersion_real
_atom_type_scat_dispersion_imag
_atom_type_scat_source
W W -0.8490 6.8722 'International Tables Vol C Tables 4.2.6.8 and 6.1.1.4'
P P 0.1023 0.0942 'International Tables Vol C Tables 4.2.6.8 and 6.1.1.4'
K K 0.2009 0.2494 'International Tables Vol C Tables 4.2.6.8 and 6.1.1.4'
O O 0.0106 0.0060 'International Tables Vol C Tables 4.2.6.8 and 6.1.1.4'
H H 0.0000 0.0000 'International Tables Vol C Tables 4.2.6.8 and 6.1.1.4'

loop_
_geom_angle_atom_site_label_1
_geom_angle_atom_site_label_2
_geom_angle_atom_site_label_3
_geom_angle
_geom_angle_site_symmetry_1
_geom_angle_site_symmetry_3
O7 W1 O20 103.3(8) . .
O7 W1 O71 102.2(8) . .
O20 W1 O71 89.3(7) . .
O7 W1 O10 98.1(8) . .
O20 W1 O10 96.8(7) . .
O71 W1 O10 156.9(7) . .
O7 W1 O37 93.1(8) . .
O20 W1 O37 162.4(7) . .
O71 W1 O37 80.9(7) . .
O10 W1 O37 87.1(7) . .
O7 W1 O16 169.7(7) . .
O20 W1 O16 83.6(7) . .
O71 W1 O16 85.3(6) . .
O10 W1 O16 73.3(6) . .
O37 W1 O16 81.1(6) . .
O7 W1 K12 59.8(7) . .
O20 W1 K12 131.6(7) . .
O71 W1 K12 136.5(6) . .
O10 W1 K12 49.0(6) . .
O37 W1 K12 62.7(6) . .
O16 W1 K12 110.0(6) . .
O7 W1 K12' 68.9(7) . .
O20 W1 K12' 139.5(6) . .
O71 W1 K12' 131.1(6) . .
O10 W1 K12' 48.4(6) . .
O37 W1 K12' 53.0(6) . .
O16 W1 K12' 100.8(5) . .
K12 W1 K12' 11.4(4) . .
O7 W1 K1 87.3(6) . .
O20 W1 K1 42.7(5) . .
O71 W1 K1 131.6(5) . .
O10 W1 K1 59.9(5) . .
O37 W1 K1 146.6(5) . .
O16 W1 K1 92.9(4) . .
K12 W1 K1 89.3(4) . .
K12' W1 K1 96.8(3) . .
O7 W1 K7 60.2(6) . 7_755
O20 W1 K7 75.4(5) . 7_755
O71 W1 K7 49.9(5) . 7_755
O10 W1 K7 153.2(5) . 7_755
O37 W1 K7 108.2(5) . 7_755
O16 W1 K7 129.7(4) . 7_755
K12 W1 K7 118.3(4) . 7_755
K12' W1 K7 124.7(3) . 7_755
K1 W1 K7 100.90(16) . 7_755
O28 W2 O26 100.9(8) . .
O28 W2 O23 102.8(7) . .
O26 W2 O23 89.3(8) . .
O28 W2 O10 97.5(7) . .
O26 W2 O10 98.1(7) . .
O23 W2 O10 156.7(7) . .
O28 W2 O14 94.7(7) . .
O26 W2 O14 163.9(7) . .
O23 W2 O14 83.5(7) . .
O10 W2 O14 83.6(7) . .
O28 W2 O16 170.2(7) . .
O26 W2 O16 85.8(7) . .
O23 W2 O16 84.3(6) . .
O10 W2 O16 74.2(6) . .
O14 W2 O16 79.3(6) . .
O28 W2 K1 89.5(6) . .
O26 W2 K1 44.4(5) . .
O23 W2 K1 133.6(6) . .
O10 W2 K1 57.1(5) . .
O14 W2 K1 140.6(5) . .
O16 W2 K1 90.4(4) . .
O28 W2 K4 44.9(6) . .
O26 W2 K4 56.0(5) . .
O23 W2 K4 100.2(5) . .
O10 W2 K4 102.2(5) . .
O14 W2 K4 139.4(5) . .
O16 W2 K4 141.2(4) . .
K1 W2 K4 58.55(14) . .
O28 W2 K12' 80.1(6) . .
O26 W2 K12' 132.4(6) . .
O23 W2 K12' 137.5(6) . .
O10 W2 K12' 36.1(6) . .
O14 W2 K12' 54.1(5) . .
O16 W2 K12' 90.1(5) . .
K1 W2 K12' 88.4(3) . .
K4 W2 K12' 109.8(3) . .
O99 W3 O24 102.2(9) . .
O99 W3 O5 102.2(8) . .
O24 W3 O5 92.8(7) . .
O99 W3 O61 102.5(9) . .
O24 W3 O61 88.6(8) . .
O5 W3 O61 154.3(7) . .
O99 W3 O65 98.8(9) . .
O24 W3 O65 158.8(7) . .
O5 W3 O65 85.3(7) . .
O61 W3 O65 84.2(7) . .
O99 W3 O55 169.7(8) . .
O24 W3 O55 86.9(7) . .
O5 W3 O55 81.9(6) . .
O61 W3 O55 72.6(7) . .
O65 W3 O55 71.9(6) . .
O99 W3 K29 50.2(9) . .
O24 W3 K29 106.6(9) . .
O5 W3 K29 148.5(8) . .
O61 W3 K29 53.2(8) . .
O65 W3 K29 84.9(8) . .
O55 W3 K29 122.8(8) . .
O99 W3 K24 78.9(8) . .
O24 W3 K24 138.9(7) . .
O5 W3 K24 48.0(7) . .
O61 W3 K24 131.8(7) . .
O65 W3 K24 48.8(7) . .
O55 W3 K24 97.4(6) . .
K29 W3 K24 105.1(8) . .
O99 W3 K5 26.5(7) . 3_475
O24 W3 K5 78.5(5) . 3_475
O5 W3 K5 91.7(5) . 3_475
O61 W3 K5 113.7(5) . 3_475
O65 W3 K5 122.6(5) . 3_475
O55 W3 K5 163.8(4) . 3_475
K29 W3 K5 69.0(6) . 3_475
K24 W3 K5 89.1(4) . 3_475
O124 W4 O4 102.6(9) . .
O124 W4 O5 103.3(8) . .
O4 W4 O5 92.5(7) . .
O124 W4 O81 101.0(8) . .
O4 W4 O81 88.1(7) . .
O5 W4 O81 154.9(7) . .
O124 W4 O19 97.7(9) . .
O4 W4 O19 159.3(7) . .
O5 W4 O19 86.1(7) . .
O81 W4 O19 84.6(7) . .
O124 W4 O87 167.7(8) . .
O4 W4 O87 87.2(6) . .
O5 W4 O87 83.4(6) . .
O81 W4 O87 71.6(6) . .
O19 W4 O87 72.2(6) . .
O124 W4 K24 79.2(8) . .
O4 W4 K24 138.2(7) . .
O5 W4 K24 47.8(6) . .
O81 W4 K24 133.1(7) . .
O19 W4 K24 49.5(7) . .
O87 W4 K24 98.5(6) . .
O27 W5 O47 103.2(8) . .
O27 W5 O6 97.4(7) . .
O47 W5 O6 98.7(8) . .
O27 W5 O67 94.1(8) . .
O47 W5 O67 94.2(8) . .
O6 W5 O67 160.2(7) . .
O27 W5 O9 90.7(7) . .
O47 W5 O9 165.2(7) . .
O6 W5 O9 84.3(6) . .
O67 W5 O9 79.5(7) . .
O27 W5 O64 168.9(7) . .
O47 W5 O64 87.6(7) . .
O6 W5 O64 83.1(6) . .
O67 W5 O64 82.6(7) . .
O9 W5 O64 78.3(6) . .
O27 W5 K1 128.2(6) . .
O47 W5 K1 117.9(6) . .
O6 W5 K1 48.7(5) . .
O67 W5 K1 111.8(5) . .
O9 W5 K1 54.0(4) . .
O64 W5 K1 45.3(5) . .
O27 W5 K2 37.3(6) . .
O47 W5 K2 139.0(6) . .
O6 W5 K2 81.4(5) . .
O67 W5 K2 98.5(6) . .
O9 W5 K2 55.7(4) . .
O64 W5 K2 132.5(5) . .
K1 W5 K2 93.07(14) . .
O43 W6 O13 101.6(8) . .
O43 W6 O45 99.2(7) . .
O13 W6 O45 92.9(7) . .
O43 W6 O41 103.4(8) . .
O13 W6 O41 95.5(8) . .
O45 W6 O41 153.7(7) . .
O43 W6 O53 93.2(8) . .
O13 W6 O53 165.0(7) . .
O45 W6 O53 86.6(7) . .
O41 W6 O53 78.9(7) . .
O43 W6 O29 167.6(7) . .
O13 W6 O29 86.0(7) . .
O45 W6 O29 70.4(6) . .
O41 W6 O29 85.4(7) . .
O53 W6 O29 79.7(6) . .
O43 W6 K9 43.4(6) . .
O13 W6 K9 141.2(6) . .
O45 W6 K9 106.9(5) . .
O41 W6 K9 81.4(6) . .
O53 W6 K9 52.3(5) . .
O29 W6 K9 131.8(4) . .
O43 W6 K4 46.7(6) . .
O13 W6 K4 55.2(6) . .
O45 W6 K4 104.4(5) . .
O41 W6 K4 100.9(5) . .
O53 W6 K4 139.3(5) . .
O29 W6 K4 141.0(4) . .
K9 W6 K4 87.15(18) . .
O43 W6 K1 90.2(6) . .
O13 W6 K1 39.5(6) . .
O45 W6 K1 57.3(5) . .
O41 W6 K1 135.0(5) . .
O53 W6 K1 143.7(5) . .
O29 W6 K1 89.6(4) . .
K9 W6 K1 130.93(17) . .
K4 W6 K1 58.81(14) . .
O85 W7 O64 101.8(8) . .
O85 W7 O45 100.8(8) . .
O64 W7 O45 96.1(7) . .
O85 W7 O63 102.5(8) . .
O64 W7 O63 90.1(8) . .
O45 W7 O63 154.1(7) . .
O85 W7 O42 95.5(8) . .
O64 W7 O42 161.5(7) . .
O45 W7 O42 86.7(7) . .
O63 W7 O42 79.9(7) . .
O85 W7 O29 169.5(7) . .
O64 W7 O29 84.8(7) . .
O45 W7 O29 70.1(6) . .
O63 W7 O29 85.5(6) . .
O42 W7 O29 79.0(6) . .
O85 W7 K1 86.6(6) . .
O64 W7 K1 41.6(6) . .
O45 W7 K1 61.1(5) . .
O63 W7 K1 131.4(5) . .
O42 W7 K1 147.5(5) . .
O29 W7 K1 93.3(4) . .
O85 W7 K26 58.3(8) . .
O64 W7 K26 76.8(8) . .
O45 W7 K26 154.9(7) . .
O63 W7 K26 50.9(7) . .
O42 W7 K26 107.7(7) . .
O29 W7 K26 131.8(7) . .
K1 W7 K26 101.0(6) . .
O85 W7 K16 43.1(7) . .
O64 W7 K16 144.6(6) . .
O45 W7 K16 95.9(6) . .
O63 W7 K16 93.4(6) . .
O42 W7 K16 52.4(6) . .
O29 W7 K16 130.6(5) . .
K1 W7 K16 121.8(3) . .
K26 W7 K16 78.2(6) . .
O32 W8 O1 103.4(8) . .
O32 W8 O6 98.1(7) . .
O1 W8 O6 98.6(7) . .
O32 W8 O4 93.3(8) . .
O1 W8 O4 95.2(7) . .
O6 W8 O4 159.6(6) . .
O32 W8 O36 90.8(8) . .
O1 W8 O36 165.3(7) . .
O6 W8 O36 83.2(6) . .
O4 W8 O36 79.8(6) . .
O32 W8 O20 167.4(8) . .
O1 W8 O20 89.1(7) . .
O6 W8 O20 82.0(6) . .
O4 W8 O20 83.2(6) . .
O36 W8 O20 76.6(7) . .
O32 W8 K1 127.8(6) . .
O1 W8 K1 118.0(5) . .
O6 W8 K1 47.9(5) . .
O4 W8 K1 112.0(4) . .
O36 W8 K1 53.1(5) . .
O20 W8 K1 44.5(4) . .
O32 W8 K28 64.0(9) . .
O1 W8 K28 41.3(8) . .
O6 W8 K28 114.6(8) . .
O4 W8 K28 85.5(8) . .
O36 W8 K28 150.1(8) . .
O20 W8 K28 127.5(8) . .
K1 W8 K28 156.0(6) . .
O32 W8 K2 38.1(6) . .
O1 W8 K2 138.3(5) . .
O6 W8 K2 78.5(5) . .
O4 W8 K2 100.9(5) . .
O36 W8 K2 56.4(5) . .
O20 W8 K2 130.7(5) . .
K1 W8 K2 91.05(13) . .
K28 W8 K2 101.8(6) . .
O32 W8 K28 71.8(9) . 5_675
O1 W8 K28 40.6(8) . 5_675
O6 W8 K28 78.3(8) . 5_675
O4 W8 K28 121.5(8) . 5_675
O36 W8 K28 152.4(8) . 5_675
O20 W8 K28 120.3(8) . 5_675
K1 W8 K28 121.8(6) . 5_675
K28 W8 K28 36.6(12) . 5_675
K2 W8 K28 99.4(6) . 5_675
O35 W9 O9 99.5(8) . .
O35 W9 O39 99.4(8) . .
O9 W9 O39 92.6(7) . .
O35 W9 O33 97.1(7) . .
O9 W9 O33 163.0(7) . .
O39 W9 O33 88.5(7) . .
O35 W9 O3 94.7(8) . .
O9 W9 O3 90.4(7) . .
O39 W9 O3 165.0(7) . .
O33 W9 O3 84.4(7) . .
O35 W9 O13 175.8(7) . .
O9 W9 O13 83.7(6) . .
O39 W9 O13 83.1(7) . .
O33 W9 O13 79.5(6) . .
O3 W9 O13 82.5(6) . .
O35 W9 K1 136.2(6) . .
O9 W9 K1 53.8(5) . .
O39 W9 K1 55.0(5) . .
O33 W9 K1 114.7(5) . .
O3 W9 K1 116.6(5) . .
O13 W9 K1 48.0(4) . .
O35 W9 K2 43.7(6) . .
O9 W9 K2 58.5(5) . .
O39 W9 K2 86.3(5) . .
O33 W9 K2 138.5(5) . .
O3 W9 K2 107.8(5) . .
O13 W9 K2 140.2(4) . .
K1 W9 K2 95.40(14) . .
O113 W10 O36 102.0(8) . .
O113 W10 O39 99.0(8) . .
O36 W10 O39 93.5(7) . .
O113 W10 O2 97.0(7) . .
O36 W10 O2 160.5(8) . .
O39 W10 O2 87.9(7) . .
O113 W10 O24 95.1(8) . .
O36 W10 O24 91.8(7) . .
O39 W10 O24 163.6(7) . .
O2 W10 O24 82.0(7) . .
O113 W10 O26 172.2(7) . .
O36 W10 O26 85.5(7) . .
O39 W10 O26 82.5(7) . .
O2 W10 O26 75.4(6) . .
O24 W10 O26 82.4(6) . .
O113 W10 K1 136.9(6) . .
O36 W10 K1 53.5(6) . .
O39 W10 K1 54.9(5) . .
O2 W10 K1 113.6(4) . .
O24 W10 K1 117.9(5) . .
O26 W10 K1 49.9(4) . .
O113 W10 K2 45.6(6) . .
O36 W10 K2 59.9(6) . .
O39 W10 K2 84.7(5) . .
O2 W10 K2 139.5(5) . .
O24 W10 K2 111.3(5) . .
O26 W10 K2 142.2(4) . .
K1 W10 K2 94.19(14) . .
O72 W11 O12 104.4(8) . .
O72 W11 O65 100.4(8) . .
O12 W11 O65 89.8(7) . .
O72 W11 O18 100.9(8) . .
O12 W11 O18 154.5(7) . .
O65 W11 O18 88.8(7) . .
O72 W11 O107 104.1(8) . .
O12 W11 O107 85.4(7) . .
O65 W11 O107 155.5(7) . .
O18 W11 O107 85.4(8) . .
O72 W11 O55 169.4(8) . .
O12 W11 O55 83.3(7) . .
O65 W11 O55 72.0(6) . .
O18 W11 O55 72.0(6) . .
O107 W11 O55 83.6(6) . .
O72 W11 K24 83.9(7) . .
O12 W11 K24 51.9(7) . .
O65 W11 K24 47.2(7) . .
O18 W11 K24 135.5(7) . .
O107 W11 K24 136.9(7) . .
O55 W11 K24 95.6(6) . .
O72 W11 K14 30.6(7) . .
O12 W11 K14 125.6(6) . .
O65 W11 K14 118.1(6) . .
O18 W11 K14 76.8(6) . .
O107 W11 K14 83.7(6) . .
O55 W11 K14 147.1(5) . .
K24 W11 K14 114.3(5) . .
O72 W11 K20 85.5(7) . 2_675
O12 W11 K20 133.6(7) . 2_675
O65 W11 K20 133.6(6) . 2_675
O18 W11 K20 45.3(7) . 2_675
O107 W11 K20 48.5(6) . 2_675
O55 W11 K20 94.4(5) . 2_675
K24 W11 K20 169.2(6) . 2_675
K14 W11 K20 55.1(5) . 2_675
O34 W12 O104 100.3(10) . .
O34 W12 O11 101.6(8) . .
O104 W12 O11 89.7(8) . .
O34 W12 O56 97.9(8) . .
O104 W12 O56 99.1(8) . .
O11 W12 O56 156.8(9) . .
O34 W12 O93 96.2(8) . .
O104 W12 O93 161.9(8) . .
O11 W12 O93 79.7(7) . .
O56 W12 O93 85.9(8) . .
O34 W12 O69 169.5(7) . .
O104 W12 O69 84.2(8) . .
O11 W12 O69 87.8(7) . .
O56 W12 O69 72.0(8) . .
O93 W12 O69 80.8(7) . .
O34 W12 K10 56.9(6) . .
O104 W12 K10 76.4(7) . .
O11 W12 K10 51.0(6) . .
O56 W12 K10 152.0(7) . .
O93 W12 K10 107.1(6) . .
O69 W12 K10 133.6(5) . .
O62 W13 O31 97.4(9) . .
O62 W13 O2 101.5(8) . .
O31 W13 O2 97.4(8) . .
O62 W13 O121 93.4(9) . .
O31 W13 O121 92.3(9) . .
O2 W13 O121 161.0(8) . .
O62 W13 O70 91.6(9) . .
O31 W13 O70 169.3(8) . .
O2 W13 O70 86.5(8) . .
O121 W13 O70 81.2(9) . .
O62 W13 O105 169.3(8) . .
O31 W13 O105 88.8(7) . .
O2 W13 O105 86.3(7) . .
O121 W13 O105 77.6(8) . .
O70 W13 O105 81.5(8) . .
O62 W13 K4 58.7(7) . .
O31 W13 K4 49.3(5) . .
O2 W13 K4 77.1(5) . .
O121 W13 K4 121.2(7) . .
O70 W13 K4 141.3(6) . .
O105 W13 K4 131.0(5) . .
O62 W13 K9 33.3(7) . 5_775
O31 W13 K9 125.8(6) . 5_775
O2 W13 K9 110.2(6) . 5_775
O121 W13 K9 76.3(7) . 5_775
O70 W13 K9 61.1(6) . 5_775
O105 W13 K9 137.0(5) . 5_775
K4 W13 K9 91.88(19) . 5_775
O102 W14 O101 105.0(9) . .
O102 W14 O131 104.5(10) . .
O101 W14 O131 89.8(8) . .
O102 W14 O98 101.9(10) . .
O101 W14 O98 153.1(8) . .
O131 W14 O98 84.5(8) . .
O102 W14 O123 102.5(9) . .
O101 W14 O123 85.6(8) . .
O131 W14 O123 153.0(9) . .
O98 W14 O123 87.7(8) . .
O102 W14 O129 172.1(10) . .
O101 W14 O129 80.6(7) . .
O131 W14 O129 69.7(8) . .
O98 W14 O129 72.7(8) . .
O123 W14 O129 83.3(8) . .
O102 W14 K29 62.9(9) . .
O101 W14 K29 45.3(8) . .
O131 W14 K29 85.0(8) . .
O98 W14 K29 158.5(9) . .
O123 W14 K29 109.7(9) . .
O129 W14 K29 120.5(8) . .
O50 W15 O105 103.3(9) . .
O50 W15 O101 101.4(8) . .
O105 W15 O101 93.5(8) . .
O50 W15 O56 97.9(8) . .
O105 W15 O56 95.3(8) . .
O101 W15 O56 156.4(8) . .
O50 W15 O78 94.5(8) . .
O105 W15 O78 162.1(8) . .
O101 W15 O78 81.5(8) . .
O56 W15 O78 83.5(8) . .
O50 W15 O69 167.8(8) . .
O105 W15 O69 83.0(8) . .
O101 W15 O69 88.5(7) . .
O56 W15 O69 70.9(7) . .
O78 W15 O69 79.7(7) . .
O50 W15 K29 55.7(9) . .
O105 W15 K29 78.1(9) . .
O101 W15 K29 54.4(9) . .
O56 W15 K29 149.1(9) . .
O78 W15 K29 111.7(9) . .
O69 W15 K29 136.4(8) . .
O50 W15 K21 74.4(7) . 7_765
O105 W15 K21 140.4(7) . 7_765
O101 W15 K21 126.1(6) . 7_765
O56 W15 K21 47.5(6) . 7_765
O78 W15 K21 46.5(6) . 7_765
O69 W15 K21 94.0(6) . 7_765
K29 W15 K21 125.0(8) . 7_765
O50 W15 K5 27.2(6) . 3_475
O105 W15 K5 85.5(6) . 3_475
O101 W15 K5 123.3(6) . 3_475
O56 W15 K5 79.3(6) . 3_475
O78 W15 K5 111.7(5) . 3_475
O69 W15 K5 146.8(4) . 3_475
K29 W15 K5 70.2(7) . 3_475
K21 W15 K5 75.6(4) 7_765 3_475
O94 W16 O19 102.2(9) . .
O94 W16 O22 104.3(9) . .
O19 W16 O22 153.5(8) . .
O94 W16 O82 99.2(9) . .
O19 W16 O82 89.0(8) . .
O22 W16 O82 89.0(8) . .
O94 W16 O12 105.5(9) . .
O19 W16 O12 87.4(8) . .
O22 W16 O12 83.4(8) . .
O82 W16 O12 155.3(8) . .
O94 W16 O87 168.7(8) . .
O19 W16 O87 71.0(7) . .
O22 W16 O87 83.2(6) . .
O82 W16 O87 72.3(7) . .
O12 W16 O87 83.4(7) . .
O94 W16 K15 50.5(8) . 5_675
O19 W16 K15 76.4(6) . 5_675
O22 W16 K15 123.3(6) . 5_675
O82 W16 K15 56.2(6) . 5_675
O12 W16 K15 145.4(6) . 5_675
O87 W16 K15 118.4(5) . 5_675
O94 W16 K18 81.8(7) . .
O19 W16 K18 135.1(6) . .
O22 W16 K18 52.4(6) . .
O82 W16 K18 46.7(7) . .
O12 W16 K18 135.2(6) . .
O87 W16 K18 96.7(5) . .
K15 W16 K18 72.3(5) 5_675 .
O94 W16 K24 86.8(8) . .
O19 W16 K24 46.1(7) . .
O22 W16 K24 133.2(7) . .
O82 W16 K24 134.7(7) . .
O12 W16 K24 50.0(7) . .
O87 W16 K24 94.2(6) . .
K15 W16 K24 99.1(5) 5_675 .
K18 W16 K24 168.5(5) . .
O84 W17 O53 103.1(8) . .
O84 W17 O15 100.1(8) . .
O53 W17 O15 85.4(8) . .
O84 W17 O116 101.8(8) . .
O53 W17 O116 93.8(8) . .
O15 W17 O116 157.7(7) . .
O84 W17 O38 100.9(8) . .
O53 W17 O38 155.6(8) . .
O15 W17 O38 86.3(8) . .
O116 W17 O38 85.4(8) . .
O84 W17 O66 171.0(7) . .
O53 W17 O66 85.0(7) . .
O15 W17 O66 84.3(6) . .
O116 W17 O66 73.4(7) . .
O38 W17 O66 71.3(7) . .
O84 W17 K9 50.2(6) . .
O53 W17 K9 54.2(6) . .
O15 W17 K9 85.0(5) . .
O116 W17 K9 112.5(6) . .
O38 W17 K9 147.4(5) . .
O66 W17 K9 138.5(4) . .
O84 W17 K17 51.2(7) . 5_775
O53 W17 K17 84.1(7) . 5_775
O15 W17 K17 51.2(6) . 5_775
O116 W17 K17 151.0(6) . 5_775
O38 W17 K17 108.1(6) . 5_775
O66 W17 K17 134.8(5) . 5_775
K9 W17 K17 44.4(4) . 5_775
O84 W17 K31 55.9(11) . .
O53 W17 K31 85.1(11) . .
O15 W17 K31 151.0(11) . .
O116 W17 K31 50.5(11) . .
O38 W17 K31 112.3(11) . .
O66 W17 K31 122.0(10) . .
K9 W17 K31 67.3(9) . .
K17 W17 K31 100.6(10) 5_775 .
O40 W18 O37 104.2(8) . .
O40 W18 O58 102.3(7) . .
O37 W18 O58 88.5(7) . .
O40 W18 O52 100.2(8) . .
O37 W18 O52 90.6(7) . .
O58 W18 O52 157.0(7) . .
O40 W18 O54 100.4(8) . .
O37 W18 O54 155.5(7) . .
O58 W18 O54 85.3(7) . .
O52 W18 O54 86.0(7) . .
O40 W18 O57 169.8(7) . .
O37 W18 O57 84.1(6) . .
O58 W18 O57 83.5(6) . .
O52 W18 O57 73.5(6) . .
O54 W18 O57 71.6(6) . .
O40 W18 K12' 83.6(7) . .
O37 W18 K12' 41.5(6) . .
O58 W18 K12' 128.3(6) . .
O52 W18 K12' 59.1(6) . .
O54 W18 K12' 144.9(6) . .
O57 W18 K12' 99.4(5) . .
O40 W18 K18 82.5(7) . .
O37 W18 K18 133.4(6) . .
O58 W18 K18 45.7(6) . .
O52 W18 K18 134.3(6) . .
O54 W18 K18 49.2(6) . .
O57 W18 K18 96.1(5) . .
K12' W18 K18 162.5(4) . .
O126 W19 O3 103.8(8) . .
O126 W19 O106 101.8(9) . .
O3 W19 O106 88.9(8) . .
O126 W19 O44 101.5(9) . .
O3 W19 O44 92.0(7) . .
O106 W19 O44 155.7(7) . .
O126 W19 O76 98.6(8) . .
O3 W19 O76 157.5(8) . .
O106 W19 O76 84.1(8) . .
O44 W19 O76 85.9(7) . .
O126 W19 O112 168.1(8) . .
O3 W19 O112 86.4(7) . .
O106 W19 O112 71.9(7) . .
O44 W19 O112 83.9(7) . .
O76 W19 O112 71.1(7) . .
O126 W19 K10 54.0(7) . .
O3 W19 K10 107.3(6) . .
O106 W19 K10 48.8(6) . .
O44 W19 K10 151.3(5) . .
O76 W19 K10 83.9(6) . .
O112 W19 K10 117.6(5) . .
O126 W19 K19 79.1(8) . .
O3 W19 K19 137.9(7) . .
O106 W19 K19 132.3(8) . .
O44 W19 K19 47.3(7) . .
O76 W19 K19 49.3(7) . .
O112 W19 K19 97.5(6) . .
K10 W19 K19 107.7(5) . .
O90 W20 O98 101.8(10) . .
O90 W20 O114 103.8(9) . .
O98 W20 O114 88.8(8) . .
O90 W20 O111 102.9(10) . .
O98 W20 O111 155.0(9) . .
O114 W20 O111 89.3(9) . .
O90 W20 O75 103.3(9) . .
O98 W20 O75 87.5(8) . .
O114 W20 O75 152.9(8) . .
O111 W20 O75 82.9(9) . .
O132 W21 O11 102.9(11) . .
O132 W21 O68 100.7(11) . .
O11 W21 O68 156.4(9) . .
O132 W21 O77 99.8(11) . .
O11 W21 O77 92.4(7) . .
O68 W21 O77 85.7(8) . .
O132 W21 O89 102.6(10) . .
O11 W21 O89 87.8(8) . .
O68 W21 O89 85.0(8) . .
O77 W21 O89 156.9(9) . .
O132 W21 O110 168.9(10) . .
O11 W21 O110 85.5(8) . .
O68 W21 O110 71.5(8) . .
O77 W21 O110 72.1(8) . .
O89 W21 O110 84.9(8) . .
O132 W21 K10 59.7(8) . .
O11 W21 K10 45.6(7) . .
O68 W21 K10 156.9(6) . .
O77 W21 K10 85.9(6) . .
O89 W21 K10 110.0(6) . .
O110 W21 K10 125.8(5) . .
O132 W21 K27 80.9(9) . .
O11 W21 K27 130.6(7) . .
O68 W21 K27 51.8(7) . .
O77 W21 K27 136.1(7) . .
O89 W21 K27 44.5(8) . .
O110 W21 K27 99.4(6) . .
K10 W21 K27 128.3(5) . .
O73 W22 O14 104.0(8) . .
O73 W22 O52 101.3(8) . .
O14 W22 O52 91.8(7) . .
O73 W22 O21 101.3(8) . .
O14 W22 O21 89.0(7) . .
O52 W22 O21 156.5(7) . .
O73 W22 O25 100.5(8) . .
O14 W22 O25 155.3(8) . .
O52 W22 O25 85.8(7) . .
O21 W22 O25 83.8(8) . .
O73 W22 O57 170.6(7) . .
O14 W22 O57 84.4(6) . .
O52 W22 O57 74.0(6) . .
O21 W22 O57 82.7(6) . .
O25 W22 O57 71.3(7) . .
O73 W22 K11' 41.1(7) . .
O14 W22 K11' 63.0(6) . .
O52 W22 K11' 99.5(6) . .
O21 W22 K11' 101.8(6) . .
O25 W22 K11' 141.6(6) . .
O57 W22 K11' 146.7(5) . .
O73 W22 K33 58.0(9) . .
O14 W22 K33 160.8(9) . .
O52 W22 K33 85.8(8) . .
O21 W22 K33 100.8(9) . .
O25 W22 K33 43.6(9) . .
O57 W22 K33 113.1(8) . .
K11' W22 K33 98.6(8) . .
O73 W22 K20 82.3(7) . 2_675
O14 W22 K20 133.8(6) . 2_675
O52 W22 K20 132.5(6) . 2_675
O21 W22 K20 45.6(7) . 2_675
O25 W22 K20 47.6(7) . 2_675
O57 W22 K20 94.9(6) . 2_675
K11' W22 K20 111.9(5) . 2_675
K33 W22 K20 55.7(8) . 2_675
O73 W22 K17 54.3(7) . .
O14 W22 K17 86.1(6) . .
O52 W22 K17 153.7(6) . .
O21 W22 K17 49.8(6) . .
O25 W22 K17 106.5(6) . .
O57 W22 K17 131.6(5) . .
K11' W22 K17 56.5(4) . .
K33 W22 K17 87.6(8) . .
K20 W22 K17 60.3(5) 2_675 .
O73 W22 K11 31.0(6) . .
O14 W22 K11 74.8(6) . .
O52 W22 K11 92.1(5) . .
O21 W22 K11 110.8(6) . .
O25 W22 K11 129.8(6) . .
O57 W22 K11 154.7(5) . .
K11' W22 K11 14.0(3) . .
K33 W22 K11 86.2(7) . .
K20 W22 K11 109.9(5) 2_675 .
K17 W22 K11 62.1(4) . .
O51 W23 O71 102.1(8) . .
O51 W23 O81 101.6(8) . .
O71 W23 O81 91.0(7) . .
O51 W23 O58 102.0(8) . .
O71 W23 O58 86.8(7) . .
O81 W23 O58 156.3(7) . .
O51 W23 O82 101.6(8) . .
O71 W23 O82 156.2(7) . .
O81 W23 O82 86.1(8) . .
O58 W23 O82 86.4(8) . .
O51 W23 O87 172.2(8) . .
O71 W23 O87 82.4(6) . .
O81 W23 O87 71.8(6) . .
O58 W23 O87 84.5(6) . .
O82 W23 O87 74.3(7) . .
O51 W23 K7 56.1(6) . 7_755
O71 W23 K7 49.6(5) . 7_755
O81 W23 K7 83.6(5) . 7_755
O58 W23 K7 112.2(5) . 7_755
O82 W23 K7 152.5(6) . 7_755
O87 W23 K7 125.6(4) . 7_755
O51 W23 K18 81.8(7) . .
O71 W23 K18 134.3(6) . .
O81 W23 K18 133.3(6) . .
O58 W23 K18 48.6(6) . .
O82 W23 K18 48.3(7) . .
O87 W23 K18 99.6(5) . .
K7 W23 K18 130.9(3) 7_755 .
O95 W24 O93 103.8(9) . .
O95 W24 O89 104.2(10) . .
O93 W24 O89 90.3(8) . .
O95 W24 O120 95.7(11) . .
O93 W24 O120 92.5(9) . .
O89 W24 O120 158.6(9) . .
O95 W24 O133 100.0(10) . .
O93 W24 O133 156.2(9) . .
O89 W24 O133 84.3(9) . .
O120 W24 O133 84.7(9) . .
O95 W24 O96 165.2(9) . .
O93 W24 O96 87.0(8) . .
O89 W24 O96 85.6(8) . .
O120 W24 O96 73.4(8) . .
O133 W24 O96 69.6(9) . .
O95 W24 K25 45.1(8) . 3_575
O93 W24 K25 138.5(7) . 3_575
O89 W24 K25 76.5(7) . 3_575
O120 W24 K25 113.9(8) . 3_575
O133 W24 K25 62.3(8) . 3_575
O96 W24 K25 129.8(6) . 3_575
O95 W24 K8 45.9(8) . .
O93 W24 K8 79.2(6) . .
O89 W24 K8 142.5(6) . .
O120 W24 K8 58.7(7) . .
O133 W24 K8 118.3(7) . .
O96 W24 K8 129.0(5) . .
K25 W24 K8 87.8(4) 3_575 .
O95 W24 K27 81.8(9) . .
O93 W24 K27 134.2(8) . .
O89 W24 K27 45.4(7) . .
O120 W24 K27 132.6(8) . .
O133 W24 K27 50.0(8) . .
O96 W24 K27 98.1(7) . .
K25 W24 K27 38.6(6) 3_575 .
K8 W24 K27 126.3(5) . .
O95 W24 K7 73.1(8) . .
O93 W24 K7 133.2(6) . .
O89 W24 K7 136.4(6) . .
O120 W24 K7 43.4(7) . .
O133 W24 K7 54.7(6) . .
O96 W24 K7 92.2(5) . .
K25 W24 K7 71.8(4) 3_575 .
K8 W24 K7 65.36(16) . .
K27 W24 K7 92.2(5) . .
O95 W24 K25' 50.7(8) . 3_575
O93 W24 K25' 154.4(7) . 3_575
O89 W24 K25' 97.1(7) . 3_575
O120 W24 K25' 89.5(8) . 3_575
O133 W24 K25' 49.3(8) . 3_575
O96 W24 K25' 117.9(7) . 3_575
K25 W24 K25' 25.5(6) 3_575 3_575
K8 W24 K25' 80.1(5) . 3_575
K27 W24 K25' 52.7(6) . 3_575
K7 W24 K25' 46.5(5) . 3_575
O30 W25 O92 101.1(8) . .
O30 W25 O33 101.3(7) . .
O92 W25 O33 99.2(8) . .
O30 W25 O100 93.6(8) . .
O92 W25 O100 89.3(9) . .
O33 W25 O100 161.0(8) . .
O30 W25 O104 168.6(8) . .
O92 W25 O104 89.0(9) . .
O33 W25 O104 82.0(8) . .
O100 W25 O104 81.2(8) . .
O30 W25 O31 87.8(7) . .
O92 W25 O31 166.1(8) . .
O33 W25 O31 89.3(7) . .
O100 W25 O31 79.4(8) . .
O104 W25 O31 81.3(7) . .
O30 W25 K4 48.0(6) . .
O92 W25 K4 143.0(6) . .
O33 W25 K4 73.2(5) . .
O100 W25 K4 109.6(7) . .
O104 W25 K4 124.3(6) . .
O31 W25 K4 50.1(4) . .
O30 W25 K11' 61.0(6) . 5_775
O92 W25 K11' 44.8(7) . 5_775
O33 W25 K11' 123.8(6) . 5_775
O100 W25 K11' 73.9(6) . 5_775
O104 W25 K11' 126.2(6) . 5_775
O31 W25 K11' 136.7(6) . 5_775
K4 W25 K11' 109.0(3) . 5_775
O30 W25 K11 74.4(6) . 5_775
O92 W25 K11 31.6(7) . 5_775
O33 W25 K11 120.6(6) . 5_775
O100 W25 K11 74.7(6) . 5_775
O104 W25 K11 113.5(6) . 5_775
O31 W25 K11 147.3(5) . 5_775
K4 W25 K11 122.1(3) . 5_775
K11' W25 K11 13.9(3) 5_775 5_775
O115 W26 O121 105.3(11) . .
O115 W26 O131 102.7(11) . .
O121 W26 O131 87.0(10) . .
O115 W26 O74 104.1(11) . .
O121 W26 O74 91.9(9) . .
O131 W26 O74 152.5(9) . .
O115 W26 O114 97.8(10) . .
O121 W26 O114 156.4(9) . .
O131 W26 O114 83.2(8) . .
O74 W26 O114 87.1(8) . .
O115 W26 O129 166.9(11) . .
O121 W26 O129 85.5(9) . .
O131 W26 O129 69.8(8) . .
O74 W26 O129 82.7(8) . .
O114 W26 O129 71.0(7) . .
O8 W27 O21 100.1(8) . .
O8 W27 O61 102.0(8) . .
O21 W27 O61 157.8(7) . .
O8 W27 O23 103.9(7) . .
O21 W27 O23 89.5(8) . .
O61 W27 O23 87.5(8) . .
O8 W27 O18 101.1(7) . .
O21 W27 O18 86.3(8) . .
O61 W27 O18 87.2(8) . .
O23 W27 O18 155.1(7) . .
O8 W27 O55 173.1(7) . .
O21 W27 O55 84.4(6) . .
O61 W27 O55 73.4(7) . .
O23 W27 O55 81.3(6) . .
O18 W27 O55 73.9(7) . .
O8 W27 K17 42.9(6) . .
O21 W27 K17 59.7(6) . .
O61 W27 K17 142.1(6) . .
O23 W27 K17 88.8(6) . .
O18 W27 K17 109.9(7) . .
O55 W27 K17 143.0(5) . .
O8 W27 K20 80.4(7) . 2_675
O21 W27 K20 47.5(7) . 2_675
O61 W27 K20 135.0(7) . 2_675
O23 W27 K20 136.2(7) . 2_675
O18 W27 K20 49.1(7) . 2_675
O55 W27 K20 99.2(6) . 2_675
K17 W27 K20 64.5(5) . 2_675
O97 W28 O78 106.1(9) . .
O97 W28 O123 103.6(9) . .
O78 W28 O123 90.1(9) . .
O97 W28 O120 97.2(9) . .
O78 W28 O120 90.5(10) . .
O123 W28 O120 158.2(9) . .
O97 W28 O125 99.3(9) . .
O78 W28 O125 154.6(9) . .
O123 W28 O125 85.9(9) . .
O120 W28 O125 84.2(8) . .
O97 W28 O96 164.4(8) . .
O78 W28 O96 85.5(8) . .
O123 W28 O96 86.5(8) . .
O120 W28 O96 71.8(8) . .
O125 W28 O96 69.2(8) . .
O97 W28 K7 67.8(7) . .
O78 W28 K7 135.3(7) . .
O123 W28 K7 134.6(6) . .
O120 W28 K7 49.3(7) . .
O125 W28 K7 54.2(6) . .
O96 W28 K7 96.7(5) . .
O97 W28 K21 81.4(8) . 7_765
O78 W28 K21 47.2(7) . 7_765
O123 W28 K21 135.4(7) . 7_765
O120 W28 K21 54.1(7) . 7_765
O125 W28 K21 137.8(7) . 7_765
O96 W28 K21 99.9(6) . 7_765
K7 W28 K21 88.9(4) . 7_765
O80 W29 O22 102.5(8) . .
O80 W29 O107 102.5(8) . .
O22 W29 O107 85.0(8) . .
O80 W29 O25 102.5(8) . .
O22 W29 O25 154.9(8) . .
O107 W29 O25 87.7(8) . .
O80 W29 O54 100.6(8) . .
O22 W29 O54 86.7(7) . .
O107 W29 O54 156.7(7) . .
O25 W29 O54 90.6(8) . .
O80 W29 O57 172.9(8) . .
O22 W29 O57 81.6(7) . .
O107 W29 O57 83.6(7) . .
O25 W29 O57 73.7(7) . .
O54 W29 O57 73.6(7) . .
O80 W29 K22 54.1(8) . 2_675
O22 W29 K22 93.6(7) . 2_675
O107 W29 K22 155.7(7) . 2_675
O25 W29 K22 102.6(7) . 2_675
O54 W29 K22 46.7(7) . 2_675
O57 W29 K22 120.3(6) . 2_675
O80 W29 K20 86.0(7) . 2_675
O22 W29 K20 133.9(7) . 2_675
O107 W29 K20 49.1(7) . 2_675
O25 W29 K20 46.6(7) . 2_675
O54 W29 K20 136.8(6) . 2_675
O57 W29 K20 95.4(5) . 2_675
K22 W29 K20 125.6(6) 2_675 2_675
O117 W30 O74 103.8(11) . .
O117 W30 O100 103.1(10) . .
O74 W30 O100 92.1(9) . .
O117 W30 O77 100.2(11) . .
O74 W30 O77 155.0(9) . .
O100 W30 O77 88.9(9) . .
O117 W30 O60 96.2(9) . .
O74 W30 O60 88.4(10) . .
O100 W30 O60 160.0(9) . .
O77 W30 O60 82.4(9) . .
O117 W30 O110 162.3(9) . .
O74 W30 O110 86.7(8) . .
O100 W30 O110 90.5(8) . .
O77 W30 O110 68.3(8) . .
O60 W30 O110 69.6(7) . .
O117 W30 K12 48.8(8) . 5_775
O74 W30 K12 97.3(8) . 5_775
O100 W30 K12 151.7(8) . 5_775
O77 W30 K12 93.5(7) . 5_775
O60 W30 K12 47.5(7) . 5_775
O110 W30 K12 116.5(6) . 5_775
O117 W30 K11' 46.0(9) . 5_775
O74 W30 K11' 143.7(7) . 5_775
O100 W30 K11' 79.4(7) . 5_775
O77 W30 K11' 60.8(7) . 5_775
O60 W30 K11' 111.3(8) . 5_775
O110 W30 K11' 128.2(6) . 5_775
K12 W30 K11' 77.3(5) 5_775 5_775
O117 W30 K12' 44.8(8) . 5_775
O74 W30 K12' 107.9(7) . 5_775
O100 W30 K12' 144.7(7) . 5_775
O77 W30 K12' 84.7(7) . 5_775
O60 W30 K12' 52.5(6) . 5_775
O110 W30 K12' 118.7(6) . 5_775
K12 W30 K12' 11.0(4) 5_775 5_775
K11' W30 K12' 67.2(4) 5_775 5_775
O117 W30 K11 58.2(9) . 5_775
O74 W30 K11 158.3(7) . 5_775
O100 W30 K11 81.5(7) . 5_775
O77 W30 K11 46.2(7) . 5_775
O60 W30 K11 104.6(8) . 5_775
O110 W30 K11 114.0(6) . 5_775
K12 W30 K11 80.0(5) 5_775 5_775
K11' W30 K11 14.6(3) 5_775 5_775
K12' W30 K11 69.1(4) 5_775 5_775
O17 W31 O41 104.2(8) . .
O17 W31 O15 101.4(8) . .
O41 W31 O15 85.5(8) . .
O17 W31 O106 103.0(8) . .
O41 W31 O106 89.5(8) . .
O15 W31 O106 155.6(7) . .
O17 W31 O59 100.3(8) . .
O41 W31 O59 155.5(7) . .
O15 W31 O59 89.5(8) . .
O106 W31 O59 85.2(8) . .
O17 W31 O112 171.3(7) . .
O41 W31 O112 82.2(7) . .
O15 W31 O112 84.9(6) . .
O106 W31 O112 70.8(7) . .
O59 W31 O112 73.4(7) . .
O17 W31 K17 46.3(7) . 5_775
O41 W31 K17 86.4(7) . 5_775
O15 W31 K17 57.3(6) . 5_775
O106 W31 K17 146.2(7) . 5_775
O59 W31 K17 110.9(6) . 5_775
O112 W31 K17 141.3(5) . 5_775
O17 W31 K34 62.3(11) . .
O41 W31 K34 166.5(10) . .
O15 W31 K34 97.3(10) . .
O106 W31 K34 93.1(10) . .
O59 W31 K34 38.0(10) . .
O112 W31 K34 111.2(10) . .
K17 W31 K34 84.0(9) 5_775 .
O79 W32 O67 101.1(9) . .
O79 W32 O44 102.5(9) . .
O67 W32 O44 92.1(7) . .
O79 W32 O46 100.7(9) . .
O67 W32 O46 157.4(8) . .
O44 W32 O46 89.0(8) . .
O79 W32 O91 100.5(9) . .
O67 W32 O91 89.1(8) . .
O44 W32 O91 156.3(7) . .
O46 W32 O91 81.1(9) . .
O79 W32 O49 169.6(8) . .
O67 W32 O49 85.7(7) . .
O44 W32 O49 84.9(6) . .
O46 W32 O49 71.9(7) . .
O91 W32 O49 71.5(6) . .
O79 W32 K15 61.6(8) . .
O67 W32 K15 108.4(6) . .
O44 W32 K15 155.7(6) . .
O46 W32 K15 77.1(7) . .
O91 W32 K15 41.2(6) . .
O49 W32 K15 109.0(5) . .
O79 W32 K19 81.4(9) . .
O67 W32 K19 138.2(8) . .
O44 W32 K19 47.6(7) . .
O46 W32 K19 52.0(8) . .
O91 W32 K19 132.0(7) . .
O49 W32 K19 98.9(6) . .
K15 W32 K19 109.1(6) . .
O127 W33 O76 102.2(10) . .
O127 W33 O83 102.6(10) . .
O76 W33 O83 89.0(8) . .
O127 W33 O59 101.5(9) . .
O76 W33 O59 87.9(7) . .
O83 W33 O59 155.8(8) . .
O127 W33 O128 103.9(10) . .
O76 W33 O128 153.9(8) . .
O83 W33 O128 83.7(9) . .
O59 W33 O128 88.7(8) . .
O127 W33 O112 171.0(10) . .
O76 W33 O112 71.6(7) . .
O83 W33 O112 84.0(7) . .
O59 W33 O112 72.3(7) . .
O128 W33 O112 82.7(7) . .
O127 W33 K19 85.2(8) . .
O76 W33 K19 46.5(7) . .
O83 W33 K19 51.0(8) . .
O59 W33 K19 133.8(7) . .
O128 W33 K19 134.5(7) . .
O112 W33 K19 94.5(6) . .
O127 W33 K34 63.7(12) . .
O76 W33 K34 95.2(10) . .
O83 W33 K34 166.2(11) . .
O59 W33 K34 37.8(10) . .
O128 W33 K34 97.8(11) . .
O112 W33 K34 109.8(10) . .
K19 W33 K34 125.1(10) . .
O118 W34 O42 103.2(9) . .
O118 W34 O48 103.6(9) . .
O42 W34 O48 88.2(8) . .
O118 W34 O116 99.2(9) . .
O42 W34 O116 90.2(8) . .
O48 W34 O116 157.0(8) . .
O118 W34 O103 101.9(10) . .
O42 W34 O103 154.9(8) . .
O48 W34 O103 86.8(9) . .
O116 W34 O103 85.0(9) . .
O118 W34 O66 170.6(8) . .
O42 W34 O66 82.7(7) . .
O48 W34 O66 83.7(7) . .
O116 W34 O66 73.3(7) . .
O103 W34 O66 72.3(7) . .
O118 W34 K32 57.1(9) . .
O42 W34 K32 159.3(8) . .
O48 W34 K32 101.8(8) . .
O116 W34 K32 87.4(8) . .
O103 W34 K32 45.2(9) . .
O66 W34 K32 116.0(7) . .
O118 W34 K16 49.6(8) . .
O42 W34 K16 53.6(6) . .
O48 W34 K16 100.2(7) . .
O116 W34 K16 97.3(7) . .
O103 W34 K16 151.5(7) . .
O66 W34 K16 135.7(5) . .
K32 W34 K16 106.4(7) . .
O118 W34 K14 85.1(8) . 2_674
O42 W34 K14 132.7(6) . 2_674
O48 W34 K14 45.1(6) . 2_674
O116 W34 K14 135.0(7) . 2_674
O103 W34 K14 50.7(7) . 2_674
O66 W34 K14 96.3(5) . 2_674
K32 W34 K14 57.5(7) . 2_674
K16 W34 K14 117.7(4) . 2_674
O134 W35 O75 101.1(9) . .
O134 W35 O133 100.8(9) . .
O75 W35 O133 158.1(9) . .
O134 W35 O125 100.1(9) . .
O75 W35 O125 88.3(9) . .
O133 W35 O125 88.3(9) . .
O134 W35 O88 103.7(9) . .
O75 W35 O88 85.5(10) . .
O133 W35 O88 88.9(10) . .
O125 W35 O88 156.1(9) . .
O134 W35 O96 168.8(8) . .
O75 W35 O96 87.0(8) . .
O133 W35 O96 71.4(8) . .
O125 W35 O96 72.1(8) . .
O88 W35 O96 84.5(8) . .
O134 W35 K7 76.7(6) . .
O75 W35 K7 133.1(6) . .
O133 W35 K7 53.9(7) . .
O125 W35 K7 47.6(6) . .
O88 W35 K7 141.2(8) . .
O96 W35 K7 92.1(4) . .
O134 W35 K3 45.1(6) . .
O75 W35 K3 79.0(6) . .
O133 W35 K3 117.7(7) . .
O125 W35 K3 60.7(6) . .
O88 W35 K3 139.7(7) . .
O96 W35 K3 130.8(6) . .
K7 W35 K3 66.58(16) . .
O134 W35 K2 26.1(6) . 3_575
O75 W35 K2 88.2(6) . 3_575
O133 W35 K2 111.7(6) . 3_575
O125 W35 K2 122.7(6) . 3_575
O88 W35 K2 80.2(6) . 3_575
O96 W35 K2 164.2(5) . 3_575
K7 W35 K2 102.07(15) . 3_575
K3 W35 K2 62.58(14) . 3_575
O134 W35 K27 84.8(8) . .
O75 W35 K27 137.2(7) . .
O133 W35 K27 45.1(8) . .
O125 W35 K27 132.8(8) . .
O88 W35 K27 52.3(8) . .
O96 W35 K27 94.6(7) . .
K7 W35 K27 89.7(4) . .
K3 W35 K27 127.1(4) . .
K2 W35 K27 78.9(4) 3_575 .
O119 W36 O46 101.4(9) . .
O119 W36 O83 104.6(10) . .
O46 W36 O83 88.8(9) . .
O119 W36 O86 104.7(10) . .
O46 W36 O86 154.0(8) . .
O83 W36 O86 84.6(9) . .
O119 W36 O122 99.8(10) . .
O46 W36 O122 86.9(9) . .
O83 W36 O122 155.6(8) . .
O86 W36 O122 88.7(9) . .
O119 W36 O49 168.8(8) . .
O46 W36 O49 70.9(7) . .
O83 W36 O49 83.8(7) . .
O86 W36 O49 83.3(7) . .
O122 W36 O49 72.1(7) . .
O119 W36 K14 85.0(9) . 2_674
O46 W36 K14 131.8(7) . 2_674
O83 W36 K14 136.2(7) . 2_674
O86 W36 K14 51.8(6) . 2_674
O122 W36 K14 45.2(7) . 2_674
O49 W36 K14 94.1(5) . 2_674
O119 W36 K20 29.2(9) . .
O46 W36 K20 117.2(7) . .
O83 W36 K20 126.1(7) . .
O86 W36 K20 86.5(7) . .
O122 W36 K20 76.7(7) . .
O49 W36 K20 147.3(6) . .
K14 W36 K20 56.0(5) 2_674 .
O119 W36 K19 85.8(9) . .
O46 W36 K19 48.2(8) . .
O83 W36 K19 49.2(8) . .
O86 W36 K19 133.6(7) . .
O122 W36 K19 134.7(8) . .
O49 W36 K19 94.3(6) . .
K14 W36 K19 170.6(6) 2_674 .
K20 W36 K19 114.8(6) . .
O119 W36 K35 46.6(13) . .
O46 W36 K35 57.1(12) . .
O83 W36 K35 114.2(12) . .
O86 W36 K35 147.5(12) . .
O122 W36 K35 83.2(12) . .
O49 W36 K35 123.2(11) . .
K14 W36 K35 103.4(11) 2_674 .
K20 W36 K35 61.0(11) . .
K19 W36 K35 68.3(11) . .
O108 W37 O128 104.3(10) . .
O108 W37 O86 101.8(9) . .
O128 W37 O86 84.2(9) . .
O108 W37 O38 102.0(9) . .
O128 W37 O38 88.3(8) . .
O86 W37 O38 156.1(8) . .
O108 W37 O103 99.5(10) . .
O128 W37 O103 156.1(9) . .
O86 W37 O103 88.9(9) . .
O38 W37 O103 88.9(8) . .
O108 W37 O66 171.0(9) . .
O128 W37 O66 82.9(8) . .
O86 W37 O66 84.1(7) . .
O38 W37 O66 72.5(7) . .
O103 W37 O66 73.6(7) . .
O108 W37 K13 55.3(7) . 2_674
O128 W37 K13 94.5(7) . 2_674
O86 W37 K13 156.0(7) . 2_674
O38 W37 K13 47.1(6) . 2_674
O103 W37 K13 100.9(7) . 2_674
O66 W37 K13 119.6(5) . 2_674
O108 W37 K14 85.1(7) . 2_674
O128 W37 K14 132.1(7) . 2_674
O86 W37 K14 48.0(7) . 2_674
O38 W37 K14 136.3(6) . 2_674
O103 W37 K14 47.6(7) . 2_674
O66 W37 K14 94.0(5) . 2_674
K13 W37 K14 126.8(4) 2_674 2_674
O130 W38 O63 103.9(9) . .
O130 W38 O91 99.8(10) . .
O63 W38 O91 93.7(8) . .
O130 W38 O48 104.1(9) . .
O63 W38 O48 85.6(8) . .
O91 W38 O48 155.6(8) . .
O130 W38 O122 99.0(10) . .
O63 W38 O122 157.0(8) . .
O91 W38 O122 85.0(9) . .
O48 W38 O122 86.3(9) . .
O130 W38 O49 170.8(9) . .
O63 W38 O49 82.7(7) . .
O91 W38 O49 73.1(7) . .
O48 W38 O49 82.7(7) . .
O122 W38 O49 74.9(8) . .
O130 W38 K14 81.9(8) . 2_674
O63 W38 K14 133.1(6) . 2_674
O91 W38 K14 131.7(7) . 2_674
O48 W38 K14 48.6(6) . 2_674
O122 W38 K14 47.7(8) . 2_674
O49 W38 K14 98.4(5) . 2_674
O130 W38 K26 56.7(9) . .
O63 W38 K26 49.7(7) . .
O91 W38 K26 86.9(8) . .
O48 W38 K26 110.6(8) . .
O122 W38 K26 152.5(8) . .
O49 W38 K26 127.2(7) . .
K14 W38 K26 129.3(6) 2_674 .
O130 W38 K15 66.1(8) . .
O63 W38 K15 113.7(6) . .
O91 W38 K15 36.3(6) . .
O48 W38 K15 159.6(6) . .
O122 W38 K15 78.1(7) . .
O49 W38 K15 105.5(5) . .
K14 W38 K15 111.1(4) 2_674 .
K26 W38 K15 79.8(6) . .
O109 W39 O111 103.1(10) . .
O109 W39 O60 103.0(9) . .
O111 W39 O60 89.7(10) . .
O109 W39 O88 103.9(9) . .
O111 W39 O88 83.6(10) . .
O60 W39 O88 153.2(9) . .
O109 W39 O68 102.4(9) . .
O111 W39 O68 154.1(9) . .
O60 W39 O68 88.5(9) . .
O88 W39 O68 86.4(10) . .
O109 W39 O110 167.9(9) . .
O111 W39 O110 87.5(9) . .
O60 W39 O110 71.0(7) . .
O88 W39 O110 82.8(8) . .
O68 W39 O110 67.6(8) . .
O109 W39 K5 30.1(7) . .
O111 W39 K5 114.4(7) . .
O60 W39 K5 128.4(7) . .
O88 W39 K5 77.6(6) . .
O68 W39 K5 86.4(6) . .
O110 W39 K5 148.3(5) . .
O129 P1 O69 110.9(12) . .
O129 P1 O110 112.9(11) . .
O69 P1 O110 110.7(11) . .
O129 P1 O96 108.1(13) . .
O69 P1 O96 108.8(11) . .
O110 P1 O96 105.1(11) . .
O29 P2 O49 111.4(10) . .
O29 P2 O66 110.5(10) . .
O49 P2 O66 106.9(10) . .
O29 P2 O112 111.8(10) . .
O49 P2 O112 108.9(10) . .
O66 P2 O112 107.2(10) . .
O16 P3 O55 110.4(10) . .
O16 P3 O57 113.5(10) . .
O55 P3 O57 107.1(10) . .
O16 P3 O87 109.9(9) . .
O55 P3 O87 107.7(9) . .
O57 P3 O87 108.0(9) . .
O64 K1 O20 108.6(5) . .
O64 K1 O188 108(3) . 7_755
O20 K1 O188 96(3) . 7_755
O64 K1 O13 68.9(5) . .
O20 K1 O13 156.1(6) . .
O188 K1 O13 108(3) 7_755 .
O64 K1 O147 115.8(6) . .
O20 K1 O147 118.7(6) . .
O188 K1 O147 32(3) 7_755 .
O13 K1 O147 81.6(6) . .
O64 K1 O26 155.3(5) . .
O20 K1 O26 69.8(5) . .
O188 K1 O26 96(3) 7_755 .
O13 K1 O26 102.2(5) . .
O147 K1 O26 84.2(5) . .
O64 K1 O6 57.8(5) . .
O20 K1 O6 57.1(5) . .
O188 K1 O6 133(3) 7_755 .
O13 K1 O6 106.8(5) . .
O147 K1 O6 164.3(6) . .
O26 K1 O6 106.3(5) . .
O64 K1 O36 103.3(5) . .
O20 K1 O36 54.2(5) . .
O188 K1 O36 142(3) 7_755 .
O13 K1 O36 102.4(5) . .
O147 K1 O36 138.9(6) . .
O26 K1 O36 54.9(5) . .
O6 K1 O36 53.4(4) . .
O64 K1 O9 55.3(5) . .
O20 K1 O9 102.3(5) . .
O188 K1 O9 159(3) 7_755 .
O13 K1 O9 55.9(5) . .
O147 K1 O9 137.3(6) . .
O26 K1 O9 100.4(5) . .
O6 K1 O9 53.5(4) . .
O36 K1 O9 59.0(5) . .
O64 K1 O39 104.9(5) . .
O20 K1 O39 103.3(5) . .
O188 K1 O39 134(3) 7_755 .
O13 K1 O39 56.8(5) . .
O147 K1 O39 103.6(5) . .
O26 K1 O39 53.9(5) . .
O6 K1 O39 92.0(5) . .
O36 K1 O39 51.9(5) . .
O9 K1 O39 52.3(4) . .
O64 K1 O10 146.5(5) . .
O20 K1 O10 55.4(5) . .
O188 K1 O10 52(3) 7_755 .
O13 K1 O10 138.5(5) . .
O147 K1 O10 64.3(5) . .
O26 K1 O10 53.9(4) . .
O6 K1 O10 112.2(4) . .
O36 K1 O10 90.1(5) . .
O9 K1 O10 148.9(5) . .
O39 K1 O10 107.5(5) . .
O64 K1 O45 52.9(5) . .
O20 K1 O45 147.8(5) . .
O188 K1 O45 71(3) 7_755 .
O13 K1 O45 50.2(5) . .
O147 K1 O45 64.1(5) . .
O26 K1 O45 138.9(5) . .
O6 K1 O45 110.7(4) . .
O36 K1 O45 146.7(5) . .
O9 K1 O45 87.8(4) . .
O39 K1 O45 106.9(5) . .
O10 K1 O45 122.8(4) . .
O134 K2 O27 80.9(5) 3_475 .
O134 K2 O136 104.2(6) 3_475 .
O27 K2 O136 150.8(6) . .
O134 K2 O35 150.1(6) 3_475 .
O27 K2 O35 97.0(5) . .
O136 K2 O35 64.1(5) . .
O134 K2 O143 73.4(6) 3_475 3_475
O27 K2 O143 121.6(6) . 3_475
O136 K2 O143 86.9(6) . 3_475
O35 K2 O143 129.6(6) . 3_475
O134 K2 O150 68.5(7) 3_475 .
O27 K2 O150 72.2(6) . .
O136 K2 O150 82.9(7) . .
O35 K2 O150 82.3(6) . .
O143 K2 O150 136.6(7) 3_475 .
O134 K2 O32 76.4(6) 3_475 .
O27 K2 O32 63.1(5) . .
O136 K2 O32 146.1(6) . .
O35 K2 O32 129.4(6) . .
O143 K2 O32 60.3(5) 3_475 .
O150 K2 O32 126.4(7) . .
O134 K2 O113 138.5(6) 3_475 .
O27 K2 O113 130.1(6) . .
O136 K2 O113 63.6(6) . .
O35 K2 O113 63.6(5) . .
O143 K2 O113 66.7(6) 3_475 .
O150 K2 O113 139.6(7) . .
O32 K2 O113 93.1(6) . .
O134 K2 O9 134.3(5) 3_475 .
O27 K2 O9 53.4(5) . .
O136 K2 O9 115.5(5) . .
O35 K2 O9 51.7(4) . .
O143 K2 O9 128.2(5) 3_475 .
O150 K2 O9 93.9(6) . .
O32 K2 O9 82.6(5) . .
O113 K2 O9 82.0(5) . .
O134 K2 O36 127.0(5) 3_475 .
O27 K2 O36 82.2(5) . .
O136 K2 O36 114.5(5) . .
O35 K2 O36 81.7(5) . .
O143 K2 O36 73.9(5) 3_475 .
O150 K2 O36 147.7(7) . .
O32 K2 O36 51.3(5) . .
O113 K2 O36 51.2(5) . .
O9 K2 O36 54.4(4) . .
O134 K2 W9 156.4(5) 3_475 .
O27 K2 W9 79.5(4) . .
O136 K2 W9 87.1(4) . .
O35 K2 W9 24.3(3) . .
O143 K2 W9 128.6(5) 3_475 .
O150 K2 W9 92.9(6) . .
O32 K2 W9 105.9(4) . .
O113 K2 W9 65.0(4) . .
O9 K2 W9 28.5(3) . .
O36 K2 W9 62.7(3) . .
O134 K2 W10 144.8(5) 3_475 .
O27 K2 W10 105.6(4) . .
O136 K2 W10 86.9(4) . .
O35 K2 W10 64.7(4) . .
O143 K2 W10 74.0(4) 3_475 .
O150 K2 W10 146.6(6) . .
O32 K2 W10 76.3(4) . .
O113 K2 W10 24.8(4) . .
O9 K2 W10 62.3(3) . .
O36 K2 W10 27.7(3) . .
W9 K2 W10 54.79(9) . .
O51 K3 O137 79.4(6) 7_765 .
O51 K3 O79 126.1(6) 7_765 3_575
O137 K3 O79 95.4(7) . 3_575
O51 K3 O27 134.2(6) 7_765 3_575
O137 K3 O27 145.0(6) . 3_575
O79 K3 O27 73.3(6) 3_575 3_575
O51 K3 O152 73.7(6) 7_765 .
O137 K3 O152 129.9(7) . .
O79 K3 O152 134.6(7) 3_575 .
O27 K3 O152 66.9(5) 3_575 .
O51 K3 O169 72.5(10) 7_765 3_575
O137 K3 O169 129.4(10) . 3_575
O79 K3 O169 70.5(10) 3_575 3_575
O27 K3 O169 78.9(9) 3_575 3_575
O152 K3 O169 80.9(10) . 3_575
O51 K3 O150 151.6(7) 7_765 3_575
O137 K3 O150 75.8(6) . 3_575
O79 K3 O150 70.3(7) 3_575 3_575
O27 K3 O150 69.2(6) 3_575 3_575
O152 K3 O150 112.8(6) . 3_575
O169 K3 O150 134.9(11) 3_575 3_575
O51 K3 O134 105.4(6) 7_765 .
O137 K3 O134 90.3(6) . .
O79 K3 O134 128.4(6) 3_575 .
O27 K3 O134 73.2(5) 3_575 .
O152 K3 O134 58.6(6) . .
O169 K3 O134 137.2(10) 3_575 .
O150 K3 O134 61.5(6) 3_575 .
O51 K3 W35 92.0(5) 7_765 .
O137 K3 W35 69.8(5) . .
O79 K3 W35 136.7(5) 3_575 .
O27 K3 W35 95.4(4) 3_575 .
O152 K3 W35 69.8(5) . .
O169 K3 W35 149.8(9) 3_575 .
O150 K3 W35 66.6(5) 3_575 .
O134 K3 W35 22.4(3) . .
O51 K3 K2 140.9(5) 7_765 3_575
O137 K3 K2 110.0(4) . 3_575
O79 K3 K2 91.6(4) 3_575 3_575
O27 K3 K2 39.8(4) 3_575 3_575
O152 K3 K2 71.7(4) . 3_575
O169 K3 K2 118.5(9) 3_575 3_575
O150 K3 K2 42.5(4) 3_575 3_575
O134 K3 K2 39.5(4) . 3_575
W35 K3 K2 59.18(14) . 3_575
O51 K3 K15 76.3(5) 7_765 3_575
O137 K3 K15 105.6(5) . 3_575
O79 K3 K15 53.4(6) 3_575 3_575
O27 K3 K15 94.1(5) 3_575 3_575
O152 K3 K15 107.9(5) . 3_575
O169 K3 K15 27.5(9) 3_575 3_575
O150 K3 K15 123.7(6) 3_575 3_575
O134 K3 K15 164.1(5) . 3_575
W35 K3 K15 168.1(3) . 3_575
K2 K3 K15 131.9(4) 3_575 3_575
O51 K3 K7 47.3(4) 7_765 .
O137 K3 K7 95.3(5) . .
O79 K3 K7 165.8(5) 3_575 .
O27 K3 K7 102.6(4) 3_575 .
O152 K3 K7 36.6(4) . .
O169 K3 K7 95.4(9) 3_575 .
O150 K3 K7 121.6(6) 3_575 .
O134 K3 K7 60.9(4) . .
W35 K3 K7 56.50(14) . .
K2 K3 K7 93.6(2) 3_575 .
K15 K3 K7 114.4(3) 3_575 .
O148 K4 O30 100.7(7) . .
O148 K4 O31 139.0(7) . .
O30 K4 O31 56.2(5) . .
O148 K4 O43 68.6(6) . .
O30 K4 O43 74.1(5) . .
O31 K4 O43 124.1(6) . .
O148 K4 O28 70.9(6) . .
O30 K4 O28 158.7(5) . .
O31 K4 O28 117.3(5) . .
O43 K4 O28 118.1(5) . .
O148 K4 O147 62.7(7) . .
O30 K4 O147 134.3(6) . .
O31 K4 O147 158.0(6) . .
O43 K4 O147 60.2(5) . .
O28 K4 O147 60.2(5) . .
O148 K4 O39 161.6(7) . .
O30 K4 O39 93.0(5) . .
O31 K4 O39 59.2(5) . .
O43 K4 O39 104.1(5) . .
O28 K4 O39 100.0(5) . .
O147 K4 O39 99.0(5) . .
O148 K4 O62 102.4(7) . .
O30 K4 O62 91.7(5) . .
O31 K4 O62 51.7(5) . .
O43 K4 O62 160.8(6) . .
O28 K4 O62 71.8(5) . .
O147 K4 O62 132.1(6) . .
O39 K4 O62 89.2(5) . .
O148 K4 O13 117.7(6) . .
O30 K4 O13 80.5(5) . .
O31 K4 O13 93.2(5) . .
O43 K4 O13 51.7(5) . .
O28 K4 O13 120.8(5) . .
O147 K4 O13 72.9(5) . .
O39 K4 O13 52.4(5) . .
O62 K4 O13 139.9(6) . .
O148 K4 O148 72.0(9) . 5_775
O30 K4 O148 55.4(5) . 5_775
O31 K4 O148 67.1(5) . 5_775
O43 K4 O148 106.0(5) . 5_775
O28 K4 O148 103.4(5) . 5_775
O147 K4 O148 134.5(6) . 5_775
O39 K4 O148 126.3(5) . 5_775
O62 K4 O148 54.8(5) . 5_775
O13 K4 O148 135.7(5) . 5_775
O148 K4 O26 119.4(6) . .
O30 K4 O26 139.5(5) . .
O31 K4 O26 87.3(5) . .
O43 K4 O26 123.7(5) . .
O28 K4 O26 50.5(4) . .
O147 K4 O26 74.9(5) . .
O39 K4 O26 49.5(4) . .
O62 K4 O26 75.4(5) . .
O13 K4 O26 85.3(4) . .
O148 K4 O26 130.0(5) 5_775 .
O148 K4 W13 129.3(6) . .
O30 K4 W13 81.5(4) . .
O31 K4 W13 28.6(4) . .
O43 K4 W13 152.7(4) . .
O28 K4 W13 88.9(4) . .
O147 K4 W13 143.0(5) . .
O39 K4 W13 64.5(3) . .
O62 K4 W13 27.5(4) . .
O13 K4 W13 112.6(4) . .
O148 K4 W13 68.3(4) 5_775 .
O26 K4 W13 69.4(3) . .
O143 K5 O50 158.2(7) . 3_575
O143 K5 O99 87.2(6) . 3_575
O50 K5 O99 82.9(6) 3_575 3_575
O143 K5 O109 104.3(6) . .
O50 K5 O109 93.5(6) 3_575 .
O99 K5 O109 151.1(7) 3_575 .
O143 K5 O160 90.7(11) . .
O50 K5 O160 106.3(11) 3_575 .
O99 K5 O160 78.9(11) 3_575 .
O109 K5 O160 74.6(11) . .
O143 K5 O113 71.4(6) . 3_575
O50 K5 O113 87.7(6) 3_575 3_575
O99 K5 O113 79.0(6) 3_575 3_575
O109 K5 O113 129.6(7) . 3_575
O160 K5 O113 152.1(11) . 3_575
O143 K5 O136 89.0(6) . 3_575
O50 K5 O136 87.3(6) 3_575 3_575
O99 K5 O136 142.7(6) 3_575 3_575
O109 K5 O136 65.1(6) . 3_575
O160 K5 O136 138.2(11) . 3_575
O113 K5 O136 64.7(6) 3_575 3_575
O143 K5 K30 139.8(9) . 5_775
O50 K5 K30 57.5(8) 3_575 5_775
O99 K5 K30 81.3(8) 3_575 5_775
O109 K5 K30 72.8(8) . 5_775
O160 K5 K30 49.4(12) . 5_775
O113 K5 K30 141.8(8) 3_575 5_775
O136 K5 K30 122.4(8) 3_575 5_775
O143 K5 K27 43.9(6) . .
O50 K5 K27 154.6(7) 3_575 .
O99 K5 K27 90.0(7) 3_575 .
O109 K5 K27 81.1(6) . .
O160 K5 K27 48.3(11) . .
O113 K5 K27 114.9(6) 3_575 .
O136 K5 K27 112.2(6) 3_575 .
K30 K5 K27 97.4(9) 5_775 .
O143 K5 K2 45.9(5) . 3_575
O50 K5 K2 122.3(5) 3_575 3_575
O99 K5 K2 113.9(4) 3_575 3_575
O109 K5 K2 92.2(5) . 3_575
O160 K5 K2 130.5(10) . 3_575
O113 K5 K2 47.7(4) 3_575 3_575
O136 K5 K2 45.1(4) 3_575 3_575
K30 K5 K2 164.7(7) 5_775 3_575
K27 K5 K2 82.9(5) . 3_575
O143 K5 W39 87.0(5) . .
O50 K5 W39 111.7(5) 3_575 .
O99 K5 W39 146.5(5) 3_575 .
O109 K5 W39 18.4(4) . .
O160 K5 W39 68.2(10) . .
O113 K5 W39 129.5(4) 3_575 .
O136 K5 W39 70.0(4) 3_575 .
K30 K5 W39 82.1(7) 5_775 .
K27 K5 W39 63.7(5) . .
K2 K5 W39 84.38(16) 3_575 .
O143 K5 W15 144.4(5) . 3_575
O50 K5 W15 16.7(4) 3_575 3_575
O99 K5 W15 88.3(5) 3_575 3_575
O109 K5 W15 96.5(4) . 3_575
O160 K5 W15 122.9(10) . 3_575
O113 K5 W15 73.1(4) 3_575 3_575
O136 K5 W15 73.9(4) 3_575 3_575
K30 K5 W15 73.9(7) 5_775 3_575
K27 K5 W15 171.3(5) . 3_575
K2 K5 W15 105.65(19) 3_575 3_575
W39 K5 W15 114.54(16) . 3_575
O34 K6 O126 76.3(6) . .
O34 K6 O179 84.5(15) . .
O126 K6 O179 69.4(15) . .
O34 K6 O151 75.7(7) . .
O126 K6 O151 150.9(8) . .
O179 K6 O151 100.1(15) . .
O34 K6 O150 149.7(7) . .
O126 K6 O150 95.8(8) . .
O179 K6 O150 120.5(15) . .
O151 K6 O150 112.4(8) . .
O34 K6 O90 134.4(7) . 3_475
O126 K6 O90 135.8(7) . 3_475
O179 K6 O90 81.5(15) . 3_475
O151 K6 O90 64.5(7) . 3_475
O150 K6 O90 70.8(7) . 3_475
O34 K6 O136 81.0(6) . .
O126 K6 O136 125.2(6) . .
O179 K6 O136 155.5(15) . .
O151 K6 O136 57.1(7) . .
O150 K6 O136 80.1(6) . .
O90 K6 O136 94.7(6) 3_475 .
O34 K6 O153 140.7(8) . .
O126 K6 O153 70.4(8) . .
O179 K6 O153 64.7(16) . .
O151 K6 O153 131.1(9) . .
O150 K6 O153 56.2(8) . .
O90 K6 O153 67.3(8) 3_475 .
O136 K6 O153 135.9(8) . .
O34 K6 O35 74.9(6) . .
O126 K6 O35 69.4(5) . .
O179 K6 O35 137.2(15) . .
O151 K6 O35 110.3(7) . .
O150 K6 O35 74.9(6) . .
O90 K6 O35 138.6(6) 3_475 .
O136 K6 O35 56.7(5) . .
O153 K6 O35 110.8(7) . .
O34 K6 K2 109.0(5) . .
O126 K6 K2 101.5(5) . .
O179 K6 K2 162.0(14) . .
O151 K6 K2 94.9(6) . .
O150 K6 K2 43.1(5) . .
O90 K6 K2 96.2(5) 3_475 .
O136 K6 K2 42.3(4) . .
O153 K6 K2 97.8(7) . .
O35 K6 K2 42.4(3) . .
O34 K6 K10 40.1(4) . .
O126 K6 K10 38.8(5) . .
O179 K6 K10 62.7(14) . .
O151 K6 K10 112.2(6) . .
O150 K6 K10 133.5(6) . .
O90 K6 K10 143.3(5) 3_475 .
O136 K6 K10 114.4(4) . .
O153 K6 K10 101.4(7) . .
O35 K6 K10 77.9(4) . .
K2 K6 K10 120.3(3) . .
O34 K6 K16 85.6(5) . 7_765
O126 K6 K16 106.4(5) . 7_765
O179 K6 K16 37.8(14) . 7_765
O151 K6 K16 63.7(6) . 7_765
O150 K6 K16 124.5(6) . 7_765
O90 K6 K16 57.8(5) 3_475 7_765
O136 K6 K16 120.8(5) . 7_765
O153 K6 K16 84.3(7) . 7_765
O35 K6 K16 160.5(4) . 7_765
K2 K6 K16 151.0(3) . 7_765
K10 K6 K16 87.2(3) . 7_765
O1 K7 O152 75.5(5) 7_765 .
O1 K7 O144 71.8(5) 7_765 .
O152 K7 O144 125.5(7) . .
O1 K7 O120 153.4(6) 7_765 .
O152 K7 O120 130.3(6) . .
O144 K7 O120 85.2(6) . .
O1 K7 O71 65.4(5) 7_765 7_765
O152 K7 O71 104.4(6) . 7_765
O144 K7 O71 100.1(6) . 7_765
O120 K7 O71 107.2(6) . 7_765
O1 K7 O125 153.4(6) 7_765 .
O152 K7 O125 83.3(6) . .
O144 K7 O125 134.6(6) . .
O120 K7 O125 51.8(6) . .
O71 K7 O125 105.6(5) 7_765 .
O1 K7 K25' 86.3(7) 7_765 3_575
O152 K7 K25' 75.9(8) . 3_575
O144 K7 K25' 59.7(7) . 3_575
O120 K7 K25' 93.7(7) . 3_575
O71 K7 K25' 150.1(7) 7_765 3_575
O125 K7 K25' 104.1(7) . 3_575
O1 K7 O51 90.9(5) 7_765 7_765
O152 K7 O51 68.0(6) . 7_765
O144 K7 O51 151.8(6) . 7_765
O120 K7 O51 104.3(6) . 7_765
O71 K7 O51 51.8(5) 7_765 7_765
O125 K7 O51 66.0(5) . 7_765
K25' K7 O51 143.3(7) 3_575 7_765
O1 K7 O133 143.0(6) 7_765 .
O152 K7 O133 86.4(6) . .
O144 K7 O133 94.4(6) . .
O120 K7 O133 49.5(5) . .
O71 K7 O133 151.5(6) 7_765 .
O125 K7 O133 48.7(6) . .
K25' K7 O133 57.8(7) 3_575 .
O51 K7 O133 112.1(6) 7_765 .
O1 K7 O7 88.5(5) 7_765 7_765
O152 K7 O7 155.5(6) . 7_765
O144 K7 O7 64.0(5) . 7_765
O120 K7 O7 69.1(5) . 7_765
O71 K7 O7 51.4(4) 7_765 7_765
O125 K7 O7 105.5(5) . 7_765
K25' K7 O7 122.2(7) 3_575 7_765
O51 K7 O7 94.3(5) 7_765 7_765
O133 K7 O7 116.8(5) . 7_765
O1 K7 W28 156.5(5) 7_765 .
O152 K7 W28 113.5(5) . .
O144 K7 W28 113.8(5) . .
O120 K7 W28 30.5(4) . .
O71 K7 W28 91.1(4) 7_765 .
O125 K7 W28 31.0(3) . .
K25' K7 W28 116.6(6) 3_575 .
O51 K7 W28 74.0(4) 7_765 .
O133 K7 W28 60.5(4) . .
O7 K7 W28 75.1(3) 7_765 .
O1 K7 W23 72.3(4) 7_765 7_765
O152 K7 W23 80.8(5) . 7_765
O144 K7 W23 126.4(5) . 7_765
O120 K7 W23 113.8(5) . 7_765
O71 K7 W23 27.6(3) 7_765 7_765
O125 K7 W23 88.8(4) . 7_765
K25' K7 W23 151.7(6) 3_575 7_765
O51 K7 W23 25.6(3) 7_765 7_765
O133 K7 W23 136.8(5) . 7_765
O7 K7 W23 76.6(3) 7_765 7_765
W28 K7 W23 87.35(19) . 7_765
O144 K8 K21 138.3(8) . 7_765
O144 K8 O7 74.4(6) . 7_765
K21 K8 O7 80.0(7) 7_765 7_765
O144 K8 O156 121.8(8) . 7_765
K21 K8 O156 79.9(8) 7_765 7_765
O7 K8 O156 159.9(8) 7_765 7_765
O144 K8 O85 75.9(6) . 7_765
K21 K8 O85 145.5(7) 7_765 7_765
O7 K8 O85 123.0(6) 7_765 7_765
O156 K8 O85 75.2(7) 7_765 7_765
O144 K8 O162 122.2(10) . 7_765
K21 K8 O162 79.6(10) 7_765 7_765
O7 K8 O162 73.7(9) 7_765 7_765
O156 K8 O162 102.9(10) 7_765 7_765
O85 K8 O162 83.0(9) 7_765 7_765
O144 K8 O95 65.1(6) . .
K21 K8 O95 96.2(7) 7_765 .
O7 K8 O95 112.1(7) 7_765 .
O156 K8 O95 69.9(8) 7_765 .
O85 K8 O95 97.2(7) 7_765 .
O162 K8 O95 172.3(9) 7_765 .
O144 K8 O120 78.8(6) . .
K21 K8 O120 62.0(7) 7_765 .
O7 K8 O120 71.6(5) 7_765 .
O156 K8 O120 98.5(8) 7_765 .
O85 K8 O120 144.8(6) 7_765 .
O162 K8 O120 131.6(9) 7_765 .
O95 K8 O120 49.4(6) . .
O144 K8 W24 78.7(5) . .
K21 K8 W24 74.1(6) 7_765 .
O7 K8 W24 100.1(4) 7_765 .
O156 K8 W24 73.9(6) 7_765 .
O85 K8 W24 120.0(5) 7_765 .
O162 K8 W24 153.7(8) 7_765 .
O95 K8 W24 23.4(5) . .
O120 K8 W24 29.6(4) . .
O144 K8 K26 43.8(7) . 7_765
K21 K8 K26 144.6(8) 7_765 7_765
O7 K8 K26 118.2(7) 7_765 7_765
O156 K8 K26 79.0(8) 7_765 7_765
O85 K8 K26 51.4(6) 7_765 7_765
O162 K8 K26 132.9(10) 7_765 7_765
O95 K8 K26 49.7(7) . 7_765
O120 K8 K26 93.5(6) . 7_765
W24 K8 K26 72.9(5) . 7_765
O144 K8 K7 40.6(5) . .
K21 K8 K7 97.8(6) 7_765 .
O7 K8 K7 52.6(4) 7_765 .
O156 K8 K7 130.5(7) 7_765 .
O85 K8 K7 116.5(4) 7_765 .
O162 K8 K7 125.5(8) 7_765 .
O95 K8 K7 61.2(5) . .
O120 K8 K7 42.9(4) . .
W24 K8 K7 58.40(16) . .
K26 K8 K7 75.4(5) 7_765 .
O144 K8 K12 116.9(6) . 7_765
K21 K8 K12 58.6(6) 7_765 7_765
O7 K8 K12 45.9(5) 7_765 7_765
O156 K8 K12 121.1(8) 7_765 7_765
O85 K8 K12 116.7(6) 7_765 7_765
O162 K8 K12 35.7(9) 7_765 7_765
O95 K8 K12 145.8(7) . 7_765
O120 K8 K12 96.5(5) . 7_765
W24 K8 K12 123.4(4) . 7_765
K26 K8 K12 155.6(6) 7_765 7_765
K7 K8 K12 97.1(4) . 7_765
O135 K9 O62 96.8(7) . 5_775
O135 K9 O158 149.7(10) . 5_775
O62 K9 O158 76.5(9) 5_775 5_775
O135 K9 O43 134.5(7) . .
O62 K9 O43 89.3(6) 5_775 .
O158 K9 O43 75.5(9) 5_775 .
O135 K9 O8 64.4(6) . 5_775
O62 K9 O8 87.7(6) 5_775 5_775
O158 K9 O8 85.6(9) 5_775 5_775
O43 K9 O8 161.1(6) . 5_775
O135 K9 O115 72.9(7) . 5_775
O62 K9 O115 76.9(7) 5_775 5_775
O158 K9 O115 131.8(10) 5_775 5_775
O43 K9 O115 64.7(6) . 5_775
O8 K9 O115 132.3(6) 5_775 5_775
O135 K9 K17 107.0(7) . 5_775
O62 K9 K17 115.6(7) 5_775 5_775
O158 K9 K17 53.5(9) 5_775 5_775
O43 K9 K17 110.6(6) . 5_775
O8 K9 K17 54.7(6) 5_775 5_775
O115 K9 K17 167.1(7) 5_775 5_775
O135 K9 O84 66.0(6) . .
O62 K9 O84 160.8(7) 5_775 .
O158 K9 O84 113.8(9) 5_775 .
O43 K9 O84 108.6(6) . .
O8 K9 O84 77.4(5) 5_775 .
O115 K9 O84 104.2(7) 5_775 .
K17 K9 O84 65.1(6) 5_775 .
O135 K9 O53 102.6(6) . .
O62 K9 O53 143.5(6) 5_775 .
O158 K9 O53 99.6(9) 5_775 .
O43 K9 O53 55.1(5) . .
O8 K9 O53 128.6(6) 5_775 .
O115 K9 O53 79.7(6) 5_775 .
K17 K9 O53 87.9(6) 5_775 .
O84 K9 O53 53.5(5) . .
O135 K9 W17 85.8(5) . .
O62 K9 W17 171.5(5) 5_775 .
O158 K9 W17 105.2(8) 5_775 .
O43 K9 W17 83.1(4) . .
O8 K9 W17 100.7(4) 5_775 .
O115 K9 W17 96.2(5) 5_775 .
K17 K9 W17 71.0(5) 5_775 .
O84 K9 W17 25.7(4) . .
O53 K9 W17 28.4(3) . .
O135 K9 W6 128.3(5) . .
O62 K9 W6 113.7(5) 5_775 .
O158 K9 W6 80.3(8) 5_775 .
O43 K9 W6 24.4(4) . .
O8 K9 W6 150.5(5) 5_775 .
O115 K9 W6 74.7(4) 5_775 .
K17 K9 W6 96.5(5) 5_775 .
O84 K9 W6 84.7(4) . .
O53 K9 W6 31.9(3) . .
W17 K9 W6 59.03(13) . .
O135 K9 W13 77.2(5) . 5_775
O62 K9 W13 19.6(5) 5_775 5_775
O158 K9 W13 94.0(8) 5_775 5_775
O43 K9 W13 102.3(4) . 5_775
O8 K9 W13 80.2(4) 5_775 5_775
O115 K9 W13 70.3(5) 5_775 5_775
K17 K9 W13 122.5(5) 5_775 5_775
O84 K9 W13 142.4(5) . 5_775
O53 K9 W13 148.7(4) . 5_775
W17 K9 W13 160.8(3) . 5_775
W6 K9 W13 126.3(2) . 5_775
O92 K10 O106 66.3(6) . .
O92 K10 O11 65.2(6) . .
O106 K10 O11 126.4(7) . .
O92 K10 O176 74.5(12) . 5_775
O106 K10 O176 90.4(12) . 5_775
O11 K10 O176 97.2(12) . 5_775
O92 K10 O126 102.3(7) . .
O106 K10 O126 55.4(6) . .
O11 K10 O126 116.4(7) . .
O176 K10 O126 141.7(12) 5_775 .
O92 K10 O34 91.0(7) . .
O106 K10 O34 104.9(6) . .
O11 K10 O34 55.5(6) . .
O176 K10 O34 152.7(13) 5_775 .
O126 K10 O34 63.2(6) . .
O92 K10 O146 137.5(8) . .
O106 K10 O146 153.1(7) . .
O11 K10 O146 72.7(6) . .
O176 K10 O146 106.9(12) 5_775 .
O126 K10 O146 100.6(6) . .
O34 K10 O146 68.5(6) . .
O92 K10 W12 69.8(5) . .
O106 K10 W12 109.9(5) . .
O11 K10 W12 30.5(4) . .
O176 K10 W12 125.8(12) 5_775 .
O126 K10 W12 85.8(5) . .
O34 K10 W12 27.6(4) . .
O146 K10 W12 76.8(5) . .
O92 K10 W19 87.0(5) . .
O106 K10 W19 28.8(4) . .
O11 K10 W19 129.0(5) . .
O176 K10 W19 116.2(11) 5_775 .
O126 K10 W19 27.0(4) . .
O34 K10 W19 85.2(5) . .
O146 K10 W19 125.5(5) . .
W12 K10 W19 101.3(3) . .
O92 K10 W21 69.1(5) . .
O106 K10 W21 135.1(6) . .
O11 K10 W21 26.4(4) . .
O176 K10 W21 73.0(11) 5_775 .
O126 K10 W21 142.7(6) . .
O34 K10 W21 80.3(5) . .
O146 K10 W21 70.9(5) . .
W12 K10 W21 56.9(2) . .
W19 K10 W21 151.6(4) . .
O92 K10 K11 40.3(5) . 5_775
O106 K10 K11 79.0(5) . 5_775
O11 K10 K11 78.6(5) . 5_775
O176 K10 K11 34.3(11) 5_775 5_775
O126 K10 K11 132.6(6) . 5_775
O34 K10 K11 126.0(6) . 5_775
O146 K10 K11 126.6(6) . 5_775
W12 K10 K11 99.5(4) . 5_775
W19 K10 K11 107.6(4) . 5_775
W21 K10 K11 63.8(3) . 5_775
O92 K10 K6 106.1(6) . .
O106 K10 K6 84.8(5) . .
O11 K10 K6 88.0(5) . .
O176 K10 K6 174.4(12) 5_775 .
O126 K10 K6 32.8(4) . .
O34 K10 K6 32.5(4) . .
O146 K10 K6 76.6(5) . .
W12 K10 K6 58.9(2) . .
W19 K10 K6 58.5(2) . .
W21 K10 K6 112.4(3) . .
K11 K10 K6 146.4(4) 5_775 .
K11 K11' O158 147(2) . .
K11 K11' O73 77.4(16) . .
O158 K11' O73 97.6(11) . .
K11 K11' O117 114.0(18) . 5_775
O158 K11' O117 95.8(12) . 5_775
O73 K11' O117 124.5(9) . 5_775
K11 K11' O92 72.3(16) . 5_775
O158 K11' O92 95.3(11) . 5_775
O73 K11' O92 141.6(10) . 5_775
O117 K11' O92 89.7(8) 5_775 5_775
K11 K11' O17 75.4(16) . 5_775
O158 K11' O17 71.7(10) . 5_775
O73 K11' O17 82.3(7) . 5_775
O117 K11' O17 152.4(10) 5_775 5_775
O92 K11' O17 67.8(7) 5_775 5_775
K11 K11' O159 60.2(18) . .
O158 K11' O159 148.6(15) . .
O73 K11' O159 69.5(11) . .
O117 K11' O159 71.4(12) 5_775 .
O92 K11' O159 112.7(12) 5_775 .
O17 K11' O159 131.1(14) 5_775 .
K11 K11' O77 62.2(15) . 5_775
O158 K11' O77 137.2(12) . 5_775
O73 K11' O77 124.1(9) . 5_775
O117 K11' O77 54.5(7) 5_775 5_775
O92 K11' O77 59.0(6) 5_775 5_775
O17 K11' O77 119.0(8) 5_775 5_775
O159 K11' O77 57.6(11) . 5_775
K11 K11' O175 49(3) . .
O158 K11' O175 157(3) . .
O73 K11' O175 67(2) . .
O117 K11' O175 81(3) 5_775 .
O92 K11' O175 107(2) 5_775 .
O17 K11' O175 120(3) 5_775 .
O159 K11' O175 11(2) . .
O77 K11' O175 57(2) 5_775 .
K11 K11' O176 12.5(17) . .
O158 K11' O176 134.6(15) . .
O73 K11' O176 76.2(12) . .
O117 K11' O176 125.2(13) 5_775 .
O92 K11' O176 69.1(12) 5_775 .
O17 K11' O176 62.9(11) 5_775 .
O159 K11' O176 71.8(15) . .
O77 K11' O176 71.7(11) 5_775 .
O175 K11' O176 61(3) . .
K11 K11' O30 123.3(18) . 5_775
O158 K11' O30 52.1(9) . 5_775
O73 K11' O30 149.0(9) . 5_775
O117 K11' O30 71.5(7) 5_775 5_775
O92 K11' O30 51.0(6) 5_775 5_775
O17 K11' O30 81.7(6) 5_775 5_775
O159 K11' O30 139.1(12) . 5_775
O77 K11' O30 86.8(6) 5_775 5_775
O175 K11' O30 143(2) . 5_775
O176 K11' O30 118.6(12) . 5_775
K11 K11' O14 119.4(17) . .
O158 K11' O14 78.6(10) . .
O73 K11' O14 52.4(6) . .
O117 K11' O14 78.5(7) 5_775 .
O92 K11' O14 165.9(9) 5_775 .
O17 K11' O14 121.0(7) 5_775 .
O159 K11' O14 70.9(11) . .
O77 K11' O14 117.6(7) 5_775 .
O175 K11' O14 79(2) . .
O176 K11' O14 124.0(12) . .
O30 K11' O14 116.9(7) 5_775 .
K11' K11 O176 162(2) . .
K11' K11 O159 101(2) . .
O176 K11 O159 95(2) . .
K11' K11 O73 81.9(16) . .
O176 K11 O73 95.5(16) . .
O159 K11 O73 75.6(12) . .
K11' K11 O92 87.5(16) . 5_775
O176 K11 O92 87.3(16) . 5_775
O159 K11 O92 130.1(13) . 5_775
O73 K11 O92 153.9(9) . 5_775
K11' K11 O17 84.6(16) . 5_775
O176 K11 O17 77.8(15) . 5_775
O159 K11 O17 158.1(14) . 5_775
O73 K11 O17 84.5(7) . 5_775
O92 K11 O17 70.7(7) 5_775 5_775
K11' K11 O175 115(3) . .
O176 K11 O175 81(3) . .
O159 K11 O175 14(3) . .
O73 K11 O175 76(3) . .
O92 K11 O175 129(3) 5_775 .
O17 K11 O175 149(3) 5_775 .
K11' K11 O77 100.3(17) . 5_775
O176 K11 O77 92.8(15) . 5_775
O159 K11 O77 65.4(12) . 5_775
O73 K11 O77 140.6(8) . 5_775
O92 K11 O77 64.7(6) 5_775 5_775
O17 K11 O77 134.8(8) 5_775 5_775
O175 K11 O77 67(3) . 5_775
K11' K11 O117 50.3(15) . 5_775
O176 K11 O117 145.0(16) . 5_775
O159 K11 O117 68.3(13) . 5_775
O73 K11 O117 108.6(8) . 5_775
O92 K11 O117 81.9(7) 5_775 5_775
O17 K11 O117 128.2(8) 5_775 5_775
O175 K11 O117 81(3) . 5_775
O77 K11 O117 52.6(6) 5_775 5_775
K11' K11 W30 71.1(15) . 5_775
O176 K11 W30 121.5(15) . 5_775
O159 K11 W30 71.1(12) . 5_775
O73 K11 W30 131.3(7) . 5_775
O92 K11 W30 65.7(5) 5_775 5_775
O17 K11 W30 130.3(6) 5_775 5_775
O175 K11 W30 80(3) . 5_775
O77 K11 W30 29.2(4) 5_775 5_775
O117 K11 W30 25.2(4) 5_775 5_775
K11' K11 W22 69.5(15) . .
O176 K11 W22 111.7(15) . .
O159 K11 W22 66.0(12) . .
O73 K11 W22 18.8(4) . .
O92 K11 W22 155.4(7) 5_775 .
O17 K11 W22 97.3(6) 5_775 .
O175 K11 W22 71(3) . .
O77 K11 W22 126.7(6) 5_775 .
O117 K11 W22 89.8(6) 5_775 .
W30 K11 W22 112.6(4) 5_775 .
K11' K11 W25 68.7(15) . 5_775
O176 K11 W25 107.2(15) . 5_775
O159 K11 W25 125.4(12) . 5_775
O73 K11 W25 146.1(7) . 5_775
O92 K11 W25 19.9(4) 5_775 5_775
O17 K11 W25 76.4(5) 5_775 5_775
O175 K11 W25 131(3) . 5_775
O77 K11 W25 64.3(5) 5_775 5_775
O117 K11 W25 65.3(5) 5_775 5_775
W30 K11 W25 54.7(2) 5_775 5_775
W22 K11 W25 138.2(5) . 5_775
K12 K12' O159 142(4) . .
K12 K12' O10 81(3) . .
O159 K12' O10 129.3(15) . .
K12 K12' O149 82(3) . .
O159 K12' O149 99.4(15) . .
O10 K12' O149 116.1(9) . .
K12 K12' O117 83(3) . 5_775
O159 K12' O117 79.1(14) . 5_775
O10 K12' O117 83.4(8) . 5_775
O149 K12' O117 153.0(10) . 5_775
K12 K12' O37 109(3) . .
O159 K12' O37 107.4(14) . .
O10 K12' O37 57.8(6) . .
O149 K12' O37 71.3(7) . .
O117 K12' O37 135.2(9) 5_775 .
K12 K12' O60 62(3) . 5_775
O159 K12' O60 80.4(14) . 5_775
O10 K12' O60 124.9(9) . 5_775
O149 K12' O60 98.2(8) . 5_775
O117 K12' O60 54.8(7) 5_775 5_775
O37 K12' O60 167.6(9) . 5_775
K12 K12' O175 140(4) . .
O159 K12' O175 5(3) . .
O10 K12' O175 134(3) . .
O149 K12' O175 94(3) . .
O117 K12' O175 83(3) 5_775 .
O37 K12' O175 107(3) . .
O60 K12' O175 80(2) 5_775 .
K12 K12' O162 15(3) . .
O159 K12' O162 143.0(16) . .
O10 K12' O162 70.5(9) . .
O149 K12' O162 95.7(11) . .
O117 K12' O162 72.3(10) 5_775 .
O37 K12' O162 109.4(10) . .
O60 K12' O162 64.0(9) 5_775 .
O175 K12' O162 144(3) . .
K12 K12' O14 130(3) . .
O159 K12' O14 79.1(14) . .
O10 K12' O14 50.9(5) . .
O149 K12' O14 127.8(9) . .
O117 K12' O14 78.8(7) 5_775 .
O37 K12' O14 60.1(6) . .
O60 K12' O14 131.9(8) 5_775 .
O175 K12' O14 83(2) . .
O162 K12' O14 116.7(10) . .
K12 K12' W1 81(3) . .
O159 K12' W1 137.3(14) . .
O10 K12' W1 31.9(4) . .
O149 K12' W1 84.7(7) . .
O117 K12' W1 114.9(7) 5_775 .
O37 K12' W1 33.8(4) . .
O60 K12' W1 141.5(8) 5_775 .
O175 K12' W1 138(2) . .
O162 K12' W1 77.4(8) . .
O14 K12' W1 65.9(4) . .
K12 K12' W30 76(3) . 5_775
O159 K12' W30 74.6(13) . 5_775
O10 K12' W30 104.5(6) . 5_775
O149 K12' W30 129.2(8) . 5_775
O117 K12' W30 24.1(5) 5_775 5_775
O37 K12' W30 159.3(7) . 5_775
O60 K12' W30 31.2(4) 5_775 5_775
O175 K12' W30 77(2) . 5_775
O162 K12' W30 69.7(8) . 5_775
O14 K12' W30 101.1(6) . 5_775
W1 K12' W30 133.7(6) . 5_775
K12' K12 O162 161(4) . .
K12' K12 O10 84(3) . .
O162 K12 O10 82.3(12) . .
K12' K12 O60 105(3) . 5_775
O162 K12 O60 77.5(13) . 5_775
O10 K12 O60 137.6(11) . 5_775
K12' K12 O149 84(3) . .
O162 K12 O149 114.4(15) . .
O10 K12 O149 117.0(11) . .
O60 K12 O149 105.2(10) 5_775 .
K12' K12 O117 82(3) . 5_775
O162 K12 O117 83.5(13) . 5_775
O10 K12 O117 83.5(9) . 5_775
O60 K12 O117 57.6(8) 5_775 5_775
O149 K12 O117 153.4(13) . 5_775
K12' K12 O188 134(4) . 7_755
O162 K12 O188 28(3) . 7_755
O10 K12 O188 56(3) . 7_755
O60 K12 O188 94(3) 5_775 7_755
O149 K12 O188 132(3) . 7_755
O117 K12 O188 73(3) 5_775 7_755
K12' K12 O159 30(3) . .
O162 K12 O159 149.4(17) . .
O10 K12 O159 108.7(14) . .
O60 K12 O159 75.4(13) 5_775 .
O149 K12 O159 86.7(13) . .
O117 K12 O159 70.0(13) 5_775 .
O188 K12 O159 141(3) 7_755 .
K12' K12 O7 109(3) . .
O162 K12 O7 72.9(12) . .
O10 K12 O7 55.4(7) . .
O60 K12 O7 145.2(12) 5_775 .
O149 K12 O7 71.8(9) . .
O117 K12 O7 134.3(11) 5_775 .
O188 K12 O7 68(3) 7_755 .
O159 K12 O7 137.1(14) . .
K12' K12 O37 59(3) . .
O162 K12 O37 120.6(13) . .
O10 K12 O37 54.0(6) . .
O60 K12 O37 161.7(12) 5_775 .
O149 K12 O37 66.9(8) . .
O117 K12 O37 122.4(11) 5_775 .
O188 K12 O37 104(3) 7_755 .
O159 K12 O37 87.4(12) . .
O7 K12 O37 50.3(6) . .
K12' K12 W1 88(3) . .
O162 K12 W1 87.4(12) . .
O10 K12 W1 32.5(4) . .
O60 K12 W1 164.1(11) 5_775 .
O149 K12 W1 85.6(8) . .
O117 K12 W1 115.9(9) 5_775 .
O188 K12 W1 70(3) 7_755 .
O159 K12 W1 117.5(12) . .
O7 K12 W1 27.6(4) . .
O37 K12 W1 34.0(4) . .
K12' K12 W30 94(3) . 5_775
O162 K12 W30 78.7(11) . 5_775
O10 K12 W30 107.7(8) . 5_775
O60 K12 W30 31.9(5) 5_775 5_775
O149 K12 W30 134.4(10) . 5_775
O117 K12 W30 25.8(5) 5_775 5_775
O188 K12 W30 81(3) 7_755 5_775
O159 K12 W30 70.7(11) . 5_775
O7 K12 W30 148.4(9) . 5_775
O37 K12 W30 145.9(9) . 5_775
W1 K12 W30 139.8(8) . 5_775
O166 K13 O94 71.6(13) 5_675 .
O166 K13 O186 89.3(15) 5_675 .
O94 K13 O186 73.3(10) . .
O166 K13 O161 49.2(17) 5_675 5_675
O94 K13 O161 77.2(13) . 5_675
O186 K13 O161 135.2(16) . 5_675
O166 K13 O38 175.2(15) 5_675 2_675
O94 K13 O38 112.0(8) . 2_675
O186 K13 O38 88.8(10) . 2_675
O161 K13 O38 133.9(14) 5_675 2_675
O166 K13 O170 122.2(16) 5_675 .
O94 K13 O170 90.1(11) . .
O186 K13 O170 138.1(13) . .
O161 K13 O170 73.7(15) 5_675 .
O38 K13 O170 61.6(10) 2_675 .
O166 K13 O108 128.4(14) 5_675 2_675
O94 K13 O108 62.6(7) . 2_675
O186 K13 O108 56.6(10) . 2_675
O161 K13 O108 132.3(14) 5_675 2_675
O38 K13 O108 53.5(6) 2_675 2_675
O170 K13 O108 81.5(10) . 2_675
O166 K13 W37 153.9(13) 5_675 2_675
O94 K13 W37 85.3(6) . 2_675
O186 K13 W37 72.1(9) . 2_675
O161 K13 W37 137.9(13) 5_675 2_675
O38 K13 W37 28.1(4) 2_675 2_675
O170 K13 W37 68.3(9) . 2_675
O108 K13 W37 25.5(4) 2_675 2_675
O166 K13 K15 40.7(12) 5_675 5_675
O94 K13 K15 42.2(6) . 5_675
O186 K13 K15 101.3(10) . 5_675
O161 K13 K15 37.6(12) 5_675 5_675
O38 K13 K15 144.1(7) 2_675 5_675
O170 K13 K15 89.8(10) . 5_675
O108 K13 K15 104.2(7) 2_675 5_675
W37 K13 K15 124.0(5) 2_675 5_675
O166 K13 K35 76.2(15) 5_675 5_675
O94 K13 K35 74.0(11) . 5_675
O186 K13 K35 147.0(13) . 5_675
O161 K13 K35 28.8(15) 5_675 5_675
O38 K13 K35 107.6(11) 2_675 5_675
O170 K13 K35 46.0(12) . 5_675
O108 K13 K35 110.5(11) 2_675 5_675
W37 K13 K35 109.5(10) 2_675 5_675
K15 K13 K35 49.2(10) 5_675 5_675
O187 K14 O72 136.1(16) . .
O187 K14 O122 74.3(14) . 2_675
O72 K14 O122 132.0(10) . 2_675
O187 K14 O48 98.7(15) . 2_675
O72 K14 O48 125.1(9) . 2_675
O122 K14 O48 53.1(7) 2_675 2_675
O187 K14 O103 150.0(15) . 2_675
O72 K14 O103 73.6(8) . 2_675
O122 K14 O103 87.5(8) 2_675 2_675
O48 K14 O103 51.6(6) 2_675 2_675
O187 K14 O86 125.6(15) . 2_675
O72 K14 O86 82.1(8) . 2_675
O122 K14 O86 53.3(6) 2_675 2_675
O48 K14 O86 62.9(7) 2_675 2_675
O103 K14 O86 49.8(7) 2_675 2_675
O187 K14 K20 73.9(14) . 2_675
O72 K14 K20 81.3(8) . 2_675
O122 K14 K20 73.7(8) 2_675 2_675
O48 K14 K20 125.8(9) 2_675 2_675
O103 K14 K20 124.1(9) 2_675 2_675
O86 K14 K20 78.2(7) 2_675 2_675
O187 K14 K32 139.6(16) . 2_675
O72 K14 K32 52.8(8) . 2_675
O122 K14 K32 134.3(10) 2_675 2_675
O48 K14 K32 86.2(9) 2_675 2_675
O103 K14 K32 47.6(8) 2_675 2_675
O86 K14 K32 92.4(9) 2_675 2_675
K20 K14 K32 134.0(10) 2_675 2_675
O187 K14 W38 75.2(13) . 2_675
O72 K14 W38 146.5(8) . 2_675
O122 K14 W38 29.2(5) 2_675 2_675
O48 K14 W38 29.2(4) 2_675 2_675
O103 K14 W38 77.4(6) 2_675 2_675
O86 K14 W38 66.3(5) 2_675 2_675
K20 K14 W38 101.9(7) 2_675 2_675
K32 K14 W38 115.3(8) 2_675 2_675
O187 K14 W36 96.6(14) . 2_675
O72 K14 W36 103.7(7) . 2_675
O122 K14 W36 28.3(5) 2_675 2_675
O48 K14 W36 64.7(6) 2_675 2_675
O103 K14 W36 75.5(6) 2_675 2_675
O86 K14 W36 29.2(4) 2_675 2_675
K20 K14 W36 63.1(5) 2_675 2_675
K32 K14 W36 121.1(8) 2_675 2_675
W38 K14 W36 52.1(3) 2_675 2_675
O187 K14 W34 121.3(14) . 2_675
O72 K14 W34 100.9(7) . 2_675
O122 K14 W34 76.6(6) 2_675 2_675
O48 K14 W34 26.8(4) 2_675 2_675
O103 K14 W34 29.3(4) 2_675 2_675
O86 K14 W34 63.7(5) 2_675 2_675
K20 K14 W34 140.9(7) 2_675 2_675
K32 K14 W34 59.8(7) 2_675 2_675
W38 K14 W34 55.9(3) 2_675 2_675
W36 K14 W34 78.7(4) 2_675 2_675
O187 K14 W11 122.8(14) . .
O72 K14 W11 18.7(4) . .
O122 K14 W11 121.8(8) 2_675 .
O48 K14 W11 136.4(7) 2_675 .
O103 K14 W11 87.0(6) 2_675 .
O86 K14 W11 80.6(6) 2_675 .
K20 K14 W11 62.6(5) 2_675 .
K32 K14 W11 71.5(7) 2_675 .
W38 K14 W11 146.1(6) 2_675 .
W36 K14 W11 95.1(4) 2_675 .
W34 K14 W11 116.0(5) 2_675 .
O169 K15 O155 88.4(17) . .
O169 K15 O154 78.2(16) . .
O155 K15 O154 152.0(15) . .
O169 K15 O91 82.2(15) . .
O155 K15 O91 110.1(12) . .
O154 K15 O91 92.5(11) . .
O169 K15 O161 165(2) . .
O155 K15 O161 103.5(16) . .
O154 K15 O161 94.3(15) . .
O91 K15 O161 85.2(13) . .
O169 K15 O94 115.3(16) . 5_675
O155 K15 O94 93.2(12) . 5_675
O154 K15 O94 71.2(10) . 5_675
O91 K15 O94 151.7(10) . 5_675
O161 K15 O94 73.6(13) . 5_675
O169 K15 O166 130.7(17) . .
O155 K15 O166 137.1(15) . .
O154 K15 O166 52.6(12) . .
O91 K15 O166 94.4(11) . .
O161 K15 O166 42.4(14) . .
O94 K15 O166 57.3(9) 5_675 .
O169 K15 O82 72.1(14) . 5_675
O155 K15 O82 64.5(11) . 5_675
O154 K15 O82 87.9(10) . 5_675
O91 K15 O82 153.6(10) . 5_675
O161 K15 O82 121.1(14) . 5_675
O94 K15 O82 51.7(6) 5_675 5_675
O166 K15 O82 106.6(10) . 5_675
O169 K15 W16 90.8(14) . 5_675
O155 K15 W16 86.9(10) . 5_675
O154 K15 W16 69.0(9) . 5_675
O91 K15 W16 161.3(9) . 5_675
O161 K15 W16 98.7(13) . 5_675
O94 K15 W16 25.2(4) 5_675 5_675
O166 K15 W16 77.1(9) . 5_675
O82 K15 W16 29.5(4) 5_675 5_675
O169 K15 W32 77.8(14) . .
O155 K15 W32 82.7(10) . .
O154 K15 W32 117.6(10) . .
O91 K15 W32 27.6(5) . .
O161 K15 W32 94.5(13) . .
O94 K15 W32 166.2(8) 5_675 .
O166 K15 W32 118.1(10) . .
O82 K15 W32 135.3(7) 5_675 .
W16 K15 W32 164.7(6) 5_675 .
O169 K15 K35 142.3(18) . .
O155 K15 K35 60.5(15) . .
O154 K15 K35 139.0(15) . .
O91 K15 K35 88.9(13) . .
O161 K15 K35 44.9(16) . .
O94 K15 K35 89.0(13) 5_675 .
O166 K15 K35 86.3(14) . .
O82 K15 K35 107.9(13) 5_675 .
W16 K15 K35 106.9(12) 5_675 .
W32 K15 K35 77.5(12) . .
O169 K15 W38 94.9(14) . .
O155 K15 W38 130.3(11) . .
O154 K15 W38 75.8(9) . .
O91 K15 W38 23.5(5) . .
O161 K15 W38 70.5(12) . .
O94 K15 W38 128.3(7) 5_675 .
O166 K15 W38 71.1(9) . .
O82 K15 W38 161.1(8) 5_675 .
W16 K15 W38 142.4(6) 5_675 .
W32 K15 W38 50.2(3) . .
K35 K15 W38 90.8(12) . .
O163 K16 O156 117.3(13) . .
O163 K16 O164 134.1(14) . .
O156 K16 O164 76.3(12) . .
O163 K16 O85 74.7(10) . .
O156 K16 O85 77.0(9) . .
O164 K16 O85 65.9(11) . .
O163 K16 O173 83(3) . .
O156 K16 O173 116(3) . .
O164 K16 O173 133(3) . .
O85 K16 O173 158(3) . .
O163 K16 O118 85.7(10) . .
O156 K16 O118 155.8(12) . .
O164 K16 O118 82.2(11) . .
O85 K16 O118 104.3(8) . .
O173 K16 O118 72(3) . .
O163 K16 O42 59.6(9) . .
O156 K16 O42 130.6(11) . .
O164 K16 O42 78.1(11) . .
O85 K16 O42 54.0(6) . .
O173 K16 O42 113(2) . .
O118 K16 O42 53.2(6) . .
O163 K16 O179 126.3(16) . 7_755
O156 K16 O179 67.2(15) . 7_755
O164 K16 O179 99.6(16) . 7_755
O85 K16 O179 143.8(15) . 7_755
O173 K16 O179 54(3) . 7_755
O118 K16 O179 106.2(14) . 7_755
O42 K16 O179 159.4(15) . 7_755
O163 K16 W34 71.5(9) . .
O156 K16 W34 151.7(10) . .
O164 K16 W34 79.2(10) . .
O85 K16 W34 80.1(6) . .
O173 K16 W34 91(2) . .
O118 K16 W34 25.5(4) . .
O42 K16 W34 27.7(4) . .
O179 K16 W34 131.7(14) 7_755 .
O163 K16 W7 65.3(8) . .
O156 K16 W7 100.4(9) . .
O164 K16 W7 69.2(10) . .
O85 K16 W7 23.6(4) . .
O173 K16 W7 140(2) . .
O118 K16 W7 81.9(6) . .
O42 K16 W7 30.4(4) . .
O179 K16 W7 165.5(14) 7_755 .
W34 K16 W7 57.0(3) . .
O163 K16 K8 88.7(9) . 7_755
O156 K16 K8 39.0(7) . 7_755
O164 K16 K8 76.7(10) . 7_755
O85 K16 K8 40.6(5) . 7_755
O173 K16 K8 142(3) . 7_755
O118 K16 K8 144.3(8) . 7_755
O42 K16 K8 94.1(6) . 7_755
O179 K16 K8 105.4(13) 7_755 7_755
W34 K16 K8 120.7(5) . 7_755
W7 K16 K8 63.9(3) . 7_755
O163 K16 K31 35.2(11) . .
O156 K16 K31 140.2(12) . .
O164 K16 K31 142.2(13) . .
O85 K16 K31 106.5(10) . .
O173 K16 K31 52(3) . .
O118 K16 K31 63.3(9) . .
O42 K16 K31 69.2(9) . .
O179 K16 K31 104.3(15) 7_755 .
W34 K16 K31 63.0(8) . .
W7 K16 K31 90.0(9) . .
K8 K16 K31 123.0(9) 7_755 .
O158 K17 O8 95.6(12) . .
O158 K17 O17 73.8(11) . 5_775
O8 K17 O17 169.4(11) . 5_775
O158 K17 K9 61.9(10) . 5_775
O8 K17 K9 61.9(6) . 5_775
O17 K17 K9 111.3(8) 5_775 5_775
O158 K17 O15 101.4(12) . 5_775
O8 K17 O15 128.6(9) . 5_775
O17 K17 O15 55.2(6) 5_775 5_775
K9 K17 O15 84.4(7) 5_775 5_775
O158 K17 O182 130.3(18) . 2_675
O8 K17 O182 118.6(16) . 2_675
O17 K17 O182 70.3(15) 5_775 2_675
K9 K17 O182 165.5(16) 5_775 2_675
O15 K17 O182 85.1(15) 5_775 2_675
O158 K17 O21 96.7(12) . .
O8 K17 O21 55.6(6) . .
O17 K17 O21 124.9(9) 5_775 .
K9 K17 O21 110.7(8) 5_775 .
O15 K17 O21 160.4(9) 5_775 .
O182 K17 O21 77.7(15) 2_675 .
O158 K17 O84 115.5(12) . 5_775
O8 K17 O84 77.3(7) . 5_775
O17 K17 O84 106.6(8) 5_775 5_775
K9 K17 O84 58.5(6) 5_775 5_775
O15 K17 O84 51.6(6) 5_775 5_775
O182 K17 O84 107.0(16) 2_675 5_775
O21 K17 O84 125.3(9) . 5_775
O158 K17 O73 86.6(11) . .
O8 K17 O73 106.9(8) . .
O17 K17 O73 73.4(7) 5_775 .
K9 K17 O73 143.5(9) 5_775 .
O15 K17 O73 122.0(8) 5_775 .
O182 K17 O73 51.0(15) 2_675 .
O21 K17 O73 51.7(6) . .
O84 K17 O73 157.3(9) 5_775 .
O158 K17 W27 91.0(11) . .
O8 K17 W27 26.0(4) . .
O17 K17 W27 150.8(8) 5_775 .
K9 K17 W27 81.4(5) 5_775 .
O15 K17 W27 153.9(8) 5_775 .
O182 K17 W27 104.2(15) 2_675 .
O21 K17 W27 30.7(4) . .
O84 K17 W27 102.4(7) 5_775 .
O73 K17 W27 81.1(6) . .
O158 K17 W31 81.4(10) . 5_775
O8 K17 W31 154.7(9) . 5_775
O17 K17 W31 25.5(4) 5_775 5_775
K9 K17 W31 95.3(6) 5_775 5_775
O15 K17 W31 30.7(4) 5_775 5_775
O182 K17 W31 80.6(15) 2_675 5_775
O21 K17 W31 149.6(8) . 5_775
O84 K17 W31 81.3(6) 5_775 5_775
O73 K17 W31 98.0(6) . 5_775
W27 K17 W31 172.5(7) . 5_775
O158 K17 K11' 46.4(10) . .
O8 K17 K11' 122.8(9) . .
O17 K17 K11' 49.7(6) 5_775 .
K9 K17 K11' 108.2(7) 5_775 .
O15 K17 K11' 103.3(7) 5_775 .
O182 K17 K11' 84.1(15) 2_675 .
O21 K17 K11' 84.2(7) . .
O84 K17 K11' 149.7(8) 5_775 .
O73 K17 K11' 45.7(5) . .
W27 K17 K11' 101.9(6) . .
W31 K17 K11' 72.6(5) 5_775 .
O185 K18 O145 113.8(14) . .
O185 K18 O157 58.0(15) . .
O145 K18 O157 170.7(14) . .
O185 K18 O189 42.0(17) . 5_675
O145 K18 O189 135.4(16) . 5_675
O157 K18 O189 35.8(16) . 5_675
O185 K18 O155 107.9(15) . 5_675
O145 K18 O155 86.7(11) . 5_675
O157 K18 O155 91.8(14) . 5_675
O189 K18 O155 74.1(16) 5_675 5_675
O185 K18 O82 147.9(14) . .
O145 K18 O82 96.6(9) . .
O157 K18 O82 90.8(12) . .
O189 K18 O82 108.4(15) 5_675 .
O155 K18 O82 62.2(9) 5_675 .
O185 K18 O58 152.0(15) . .
O145 K18 O58 64.8(7) . .
O157 K18 O58 124.5(13) . .
O189 K18 O58 156.8(16) 5_675 .
O155 K18 O58 99.9(10) 5_675 .
O82 K18 O58 51.1(6) . .
O185 K18 O54 104.1(14) . .
O145 K18 O54 92.2(9) . .
O157 K18 O54 94.2(12) . .
O189 K18 O54 126.0(15) 5_675 .
O155 K18 O54 145.5(11) 5_675 .
O82 K18 O54 83.8(7) . .
O58 K18 O54 49.7(6) . .
O185 K18 K22 51.3(13) . 2_675
O145 K18 K22 99.2(10) . 2_675
O157 K18 K22 79.1(12) . 2_675
O189 K18 K22 87.9(15) 5_675 2_675
O155 K18 K22 159.1(12) 5_675 2_675
O82 K18 K22 135.9(10) . 2_675
O58 K18 K22 100.7(8) . 2_675
O54 K18 K22 54.9(7) . 2_675
O185 K18 O22 112.1(14) . .
O145 K18 O22 125.2(9) . .
O157 K18 O22 64.0(11) . .
O189 K18 O22 98.9(15) 5_675 .
O155 K18 O22 105.9(10) 5_675 .
O82 K18 O22 50.7(6) . .
O58 K18 O22 60.6(6) . .
O54 K18 O22 48.5(6) . .
K22 K18 O22 87.2(8) 2_675 .
O185 K18 W23 175.2(14) . .
O145 K18 W23 70.8(7) . .
O157 K18 W23 117.5(12) . .
O189 K18 W23 135.4(15) 5_675 .
O155 K18 W23 72.7(8) 5_675 .
O82 K18 W23 28.1(4) . .
O58 K18 W23 28.1(4) . .
O54 K18 W23 74.3(5) . .
K22 K18 W23 128.2(8) 2_675 .
O22 K18 W23 63.3(5) . .
O185 K18 W16 124.6(13) . .
O145 K18 W16 121.5(8) . .
O157 K18 W16 67.0(11) . .
O189 K18 W16 93.7(14) 5_675 .
O155 K18 W16 78.0(8) 5_675 .
O82 K18 W16 27.4(4) . .
O58 K18 W16 63.1(5) . .
O54 K18 W16 73.3(5) . .
K22 K18 W16 114.6(8) 2_675 .
O22 K18 W16 28.0(4) . .
W23 K18 W16 50.7(3) . .
O171 K19 O177 91(3) . 2_674
O171 K19 O180 146(3) . .
O177 K19 O180 97(2) 2_674 .
O171 K19 O153 86(3) . .
O177 K19 O153 161.4(18) 2_674 .
O180 K19 O153 76.2(16) . .
O171 K19 O44 100(3) . .
O177 K19 O44 128.4(17) 2_674 .
O180 K19 O44 100.3(16) . .
O153 K19 O44 70.2(10) . .
O171 K19 O76 60(3) . .
O177 K19 O76 95.1(15) 2_674 .
O180 K19 O76 150.7(18) . .
O153 K19 O76 99.0(12) . .
O44 K19 O76 52.0(7) . .
O171 K19 O46 144(3) . .
O177 K19 O46 91.8(15) 2_674 .
O180 K19 O46 68.6(14) . .
O153 K19 O46 101.6(12) . .
O44 K19 O46 52.1(7) . .
O76 K19 O46 84.5(9) . .
O171 K19 O83 101(3) . .
O177 K19 O83 66.0(14) 2_674 .
O180 K19 O83 112.7(16) . .
O153 K19 O83 132.7(13) . .
O44 K19 O83 62.5(8) . .
O76 K19 O83 49.9(7) . .
O46 K19 O83 49.2(7) . .
O171 K19 W32 128(3) . .
O177 K19 W32 119.9(15) 2_674 .
O180 K19 W32 75.0(14) . .
O153 K19 W32 75.7(10) . .
O44 K19 W32 28.0(5) . .
O76 K19 W32 75.8(8) . .
O46 K19 W32 29.1(4) . .
O83 K19 W32 63.5(7) . .
O171 K19 W19 73(3) . .
O177 K19 W19 123.4(15) 2_674 .
O180 K19 W19 126.3(16) . .
O153 K19 W19 73.1(9) . .
O44 K19 W19 27.6(5) . .
O76 K19 W19 29.9(5) . .
O46 K19 W19 75.8(7) . .
O83 K19 W19 64.6(7) . .
W32 K19 W19 55.4(4) . .
O171 K19 W33 73(2) . .
O177 K19 W33 72.2(14) 2_674 .
O180 K19 W33 140.3(16) . .
O153 K19 W33 123.9(12) . .
O44 K19 W33 63.5(6) . .
O76 K19 W33 26.0(5) . .
O46 K19 W33 73.6(7) . .
O83 K19 W33 27.7(5) . .
W32 K19 W33 77.9(6) . .
W19 K19 W33 51.2(4) . .
O171 K19 W36 127(3) . .
O177 K19 W36 69.5(13) 2_674 .
O180 K19 W36 86.2(14) . .
O153 K19 W36 126.4(12) . .
O44 K19 W36 63.7(7) . .
O76 K19 W36 73.4(7) . .
O46 K19 W36 26.4(4) . .
O83 K19 W36 26.6(5) . .
W32 K19 W36 50.7(4) . .
W19 K19 W36 78.3(6) . .
W33 K19 W36 54.2(4) . .
O119 K20 O181 136.5(15) . .
O119 K20 O21 128.5(11) . 2_674
O181 K20 O21 94.5(13) . 2_674
O119 K20 O18 128.7(11) . 2_674
O181 K20 O18 81.1(12) . 2_674
O21 K20 O18 50.9(7) 2_674 2_674
O119 K20 O25 77.2(9) . 2_674
O181 K20 O25 143.7(14) . 2_674
O21 K20 O25 51.6(7) 2_674 2_674
O18 K20 O25 84.6(8) 2_674 2_674
O119 K20 O182 94.2(17) . .
O181 K20 O182 85.0(18) . .
O21 K20 O182 81.2(16) 2_674 .
O18 K20 O182 128.3(17) 2_674 .
O25 K20 O182 78.1(16) 2_674 .
O119 K20 O107 82.4(9) . 2_674
O181 K20 O107 131.0(14) . 2_674
O21 K20 O107 62.6(7) 2_674 2_674
O18 K20 O107 50.4(6) 2_674 2_674
O25 K20 O107 50.3(7) 2_674 2_674
O182 K20 O107 127.9(17) . 2_674
O119 K20 K33 54.4(10) . 2_674
O181 K20 K33 131.4(15) . 2_674
O21 K20 K33 89.5(11) 2_674 2_674
O18 K20 K33 133.6(12) 2_674 2_674
O25 K20 K33 49.3(9) 2_674 2_674
O182 K20 K33 47.7(16) . 2_674
O107 K20 K33 93.3(11) 2_674 2_674
O119 K20 K14 78.3(9) . 2_674
O181 K20 K14 83.4(12) . 2_674
O21 K20 K14 123.2(10) 2_674 2_674
O18 K20 K14 72.9(7) 2_674 2_674
O25 K20 K14 123.6(9) 2_674 2_674
O182 K20 K14 153.7(17) . 2_674
O107 K20 K14 76.6(7) 2_674 2_674
K33 K20 K14 132.6(11) 2_674 2_674
O119 K20 W27 145.7(10) . 2_674
O181 K20 W27 76.2(11) . 2_674
O21 K20 W27 27.4(5) 2_674 2_674
O18 K20 W27 28.5(4) 2_674 2_674
O25 K20 W27 75.4(7) 2_674 2_674
O182 K20 W27 99.8(16) . 2_674
O107 K20 W27 64.3(6) 2_674 2_674
K33 K20 W27 116.9(10) 2_674 2_674
K14 K20 W27 100.3(7) 2_674 2_674
O119 K20 W22 104.1(9) . 2_674
O181 K20 W22 115.1(13) . 2_674
O21 K20 W22 27.8(4) 2_674 2_674
O18 K20 W22 75.0(7) 2_674 2_674
O25 K20 W22 28.6(4) 2_674 2_674
O182 K20 W22 66.7(15) . 2_674
O107 K20 W22 64.0(6) 2_674 2_674
K33 K20 W22 61.9(9) 2_674 2_674
K14 K20 W22 139.5(8) 2_674 2_674
W27 K20 W22 55.1(4) 2_674 2_674
O119 K20 W29 68.5(7) . 2_674
O181 K20 W29 153.6(13) . 2_674
O21 K20 W29 63.3(6) 2_674 2_674
O18 K20 W29 73.8(6) 2_674 2_674
O25 K20 W29 26.9(4) 2_674 2_674
O182 K20 W29 104.1(16) . 2_674
O107 K20 W29 27.2(4) 2_674 2_674
K33 K20 W29 66.2(9) 2_674 2_674
K14 K20 W29 96.7(7) 2_674 2_674
W27 K20 W29 77.8(5) 2_674 2_674
W22 K20 W29 50.5(3) 2_674 2_674
O151 K21 O149 129.8(13) 7_755 .
O151 K21 K8 93.5(10) 7_755 7_755
O149 K21 K8 115.3(11) . 7_755
O151 K21 O78 131.0(11) 7_755 7_755
O149 K21 O78 70.3(9) . 7_755
K8 K21 O78 119.2(10) 7_755 7_755
O151 K21 O56 78.7(9) 7_755 7_755
O149 K21 O56 106.0(10) . 7_755
K8 K21 O56 131.0(10) 7_755 7_755
O78 K21 O56 52.5(7) 7_755 7_755
O151 K21 O120 137.1(12) 7_755 7_755
O149 K21 O120 92.8(9) . 7_755
K8 K21 O120 68.0(7) 7_755 7_755
O78 K21 O120 51.2(7) 7_755 7_755
O56 K21 O120 85.2(8) 7_755 7_755
O151 K21 O93 91.2(10) 7_755 7_755
O149 K21 O93 130.8(11) . 7_755
K8 K21 O93 82.2(7) 7_755 7_755
O78 K21 O93 61.5(7) 7_755 7_755
O56 K21 O93 50.2(6) 7_755 7_755
O120 K21 O93 49.4(6) 7_755 7_755
O151 K21 K12 102.0(10) 7_755 .
O149 K21 K12 48.0(7) . .
K8 K21 K12 82.4(8) 7_755 .
O78 K21 K12 116.7(10) 7_755 .
O56 K21 K12 146.6(10) 7_755 .
O120 K21 K12 112.7(9) 7_755 .
O93 K21 K12 160.2(10) 7_755 .
O151 K21 W28 151.7(10) 7_755 7_755
O149 K21 W28 69.3(7) . 7_755
K8 K21 W28 95.1(7) 7_755 7_755
O78 K21 W28 26.2(4) 7_755 7_755
O56 K21 W28 75.3(6) 7_755 7_755
O120 K21 W28 29.9(5) 7_755 7_755
O93 K21 W28 63.4(5) 7_755 7_755
K12 K21 W28 105.9(7) . 7_755
O151 K21 W15 102.7(9) 7_755 7_755
O149 K21 W15 79.5(8) . 7_755
K8 K21 W15 142.3(9) 7_755 7_755
O78 K21 W15 30.0(4) 7_755 7_755
O56 K21 W15 28.0(4) 7_755 7_755
O120 K21 W15 77.2(7) 7_755 7_755
O93 K21 W15 63.9(5) 7_755 7_755
K12 K21 W15 125.8(8) . 7_755
W28 K21 W15 56.1(3) 7_755 7_755
O151 K21 K12' 107.0(10) 7_755 .
O149 K21 K12' 40.5(7) . .
K8 K21 K12' 87.7(7) 7_755 .
O78 K21 K12' 109.6(9) 7_755 .
O56 K21 K12' 141.1(9) 7_755 .
O120 K21 K12' 110.3(8) 7_755 .
O93 K21 K12' 159.6(9) 7_755 .
K12 K21 K12' 7.5(5) . .
W28 K21 K12' 100.3(6) 7_755 .
W15 K21 K12' 118.7(7) 7_755 .
O151 K21 K30 113.0(11) 7_755 .
O149 K21 K30 24.3(8) . .
K8 K21 K30 139.3(10) 7_755 .
O78 K21 K30 65.8(8) 7_755 .
O56 K21 K30 85.9(8) 7_755 .
O120 K21 K30 105.1(9) 7_755 .
O93 K21 K30 125.2(9) 7_755 .
K12 K21 K30 62.9(8) . .
W28 K21 K30 76.3(7) 7_755 .
W15 K21 K30 63.1(6) 7_755 .
K12' K21 K30 56.0(7) . .
O185 K22 O127 61.6(13) 2_674 .
O185 K22 O54 109.9(15) 2_674 2_674
O127 K22 O54 112.9(10) . 2_674
O185 K22 O177 135(2) 2_674 2_674
O127 K22 O177 73.8(14) . 2_674
O54 K22 O177 88.0(14) 2_674 2_674
O185 K22 O80 100.3(14) 2_674 2_674
O127 K22 O80 62.0(8) . 2_674
O54 K22 O80 54.4(7) 2_674 2_674
O177 K22 O80 56.9(13) 2_674 2_674
O185 K22 K18 50.6(13) 2_674 2_674
O127 K22 K18 94.5(9) . 2_674
O54 K22 K18 61.6(7) 2_674 2_674
O177 K22 K18 140.7(16) 2_674 2_674
O80 K22 K18 84.3(8) 2_674 2_674
O185 K22 K23 89.8(14) 2_674 2_674
O127 K22 K23 149.4(11) . 2_674
O54 K22 K23 85.7(8) 2_674 2_674
O177 K22 K23 133.2(15) 2_674 2_674
O80 K22 K23 140.0(10) 2_674 2_674
K18 K22 K23 72.5(8) 2_674 2_674
O185 K22 W29 105.5(13) 2_674 2_674
O127 K22 W29 85.7(8) . 2_674
O54 K22 W29 28.5(4) 2_674 2_674
O177 K22 W29 71.2(13) 2_674 2_674
O80 K22 W29 25.9(4) 2_674 2_674
K18 K22 W29 70.6(6) 2_674 2_674
K23 K22 W29 114.1(8) 2_674 2_674
O185 K22 K33 150.3(15) 2_674 2_674
O127 K22 K33 92.5(10) . 2_674
O54 K22 K33 65.0(8) 2_674 2_674
O177 K22 K33 25.0(14) 2_674 2_674
O80 K22 K33 51.9(7) 2_674 2_674
K18 K22 K33 124.5(10) 2_674 2_674
K23 K22 K33 117.8(9) 2_674 2_674
W29 K22 K33 55.2(6) 2_674 2_674
O145 K23 O184 128.1(14) . .
O145 K23 O102 82.5(9) . 7_755
O184 K23 O102 69.5(11) . 7_755
O145 K23 O40 67.4(8) . .
O184 K23 O40 95.2(12) . .
O102 K23 O40 126.6(11) 7_755 .
O145 K23 K22 87.1(9) . 2_675
O184 K23 K22 136.7(13) . 2_675
O102 K23 K22 149.3(10) 7_755 2_675
O40 K23 K22 74.1(8) . 2_675
O145 K23 K30 110.9(11) . .
O184 K23 K30 44.0(12) . .
O102 K23 K30 105.5(10) 7_755 .
O40 K23 K30 53.1(8) . .
K22 K23 K30 105.2(10) 2_675 .
O145 K23 K18 40.6(7) . .
O184 K23 K18 162.8(13) . .
O102 K23 K18 113.9(9) 7_755 .
O40 K23 K18 69.0(6) . .
K22 K23 K18 47.2(6) 2_675 .
K30 K23 K18 121.7(10) . .
O145 K23 K29 126.6(11) . 7_755
O184 K23 K29 15.9(11) . 7_755
O102 K23 K29 55.8(8) 7_755 7_755
O40 K23 K29 109.6(10) . 7_755
K22 K23 K29 145.6(10) 2_675 7_755
K30 K23 K29 59.7(9) . 7_755
K18 K23 K29 167.1(10) . 7_755
O186 K24 O5 125.4(14) . .
O186 K24 O65 94.2(13) . .
O5 K24 O65 50.7(6) . .
O186 K24 O19 90.7(12) . .
O5 K24 O19 50.6(7) . .
O65 K24 O19 82.9(9) . .
O186 K24 O12 64.5(11) . .
O5 K24 O12 61.0(7) . .
O65 K24 O12 49.1(6) . .
O19 K24 O12 48.7(6) . .
O186 K24 W3 121.4(13) . .
O5 K24 W3 27.3(4) . .
O65 K24 W3 29.1(4) . .
O19 K24 W3 74.4(7) . .
O12 K24 W3 63.5(6) . .
O186 K24 W4 118.4(12) . .
O5 K24 W4 27.2(4) . .
O65 K24 W4 74.3(7) . .
O19 K24 W4 28.9(5) . .
O12 K24 W4 63.0(6) . .
W3 K24 W4 54.5(4) . .
O186 K24 W11 70.6(11) . .
O5 K24 W11 62.3(6) . .
O65 K24 W11 26.4(4) . .
O19 K24 W11 72.3(7) . .
O12 K24 W11 26.9(4) . .
W3 K24 W11 50.8(4) . .
W4 K24 W11 76.9(5) . .
O186 K24 W16 68.5(10) . .
O5 K24 W16 62.1(6) . .
O65 K24 W16 72.7(7) . .
O19 K24 W16 25.8(4) . .
O12 K24 W16 27.0(4) . .
W3 K24 W16 77.2(5) . .
W4 K24 W16 50.1(4) . .
W11 K24 W16 53.6(4) . .
O186 K24 K27 155.4(14) . 3_475
O5 K24 K27 71.8(8) . 3_475
O65 K24 K27 110.2(9) . 3_475
O19 K24 K27 89.3(9) . 3_475
O12 K24 K27 130.1(10) . 3_475
W3 K24 K27 82.2(7) . 3_475
W4 K24 K27 67.7(6) . 3_475
W11 K24 K27 132.3(9) . 3_475
W16 K24 K27 115.0(8) . 3_475
O186 K24 K32 38.9(11) . 2_675
O5 K24 K32 125.0(10) . 2_675
O65 K24 K32 75.4(9) . 2_675
O19 K24 K32 120.9(10) . 2_675
O12 K24 K32 76.8(8) . 2_675
W3 K24 K32 103.5(8) . 2_675
W4 K24 K32 139.5(9) . 2_675
W11 K24 K32 64.1(7) . 2_675
W16 K24 K32 95.1(8) . 2_675
K27 K24 K32 149.8(10) 3_475 2_675
O186 K24 K25 128.6(13) . .
O5 K24 K25 76.0(7) . .
O65 K24 K25 125.9(9) . .
O19 K24 K25 67.5(7) . .
O12 K24 K25 115.9(9) . .
W3 K24 K25 97.6(7) . .
W4 K24 K25 57.7(5) . .
W11 K24 K25 134.6(8) . .
W16 K24 K25 92.2(6) . .
K27 K24 K25 31.4(5) 3_475 .
K32 K24 K25 158.7(9) 2_675 .
K25' K25 K27 109.2(17) . 3_475
K25' K25 K26 90.9(17) . 5_675
K27 K25 K26 156.1(15) 3_475 5_675
K25' K25 O124 75.5(14) . .
K27 K25 O124 79.0(11) 3_475 .
K26 K25 O124 119.7(13) 5_675 .
K25' K25 O95 85.1(15) . 3_475
K27 K25 O95 96.2(11) 3_475 3_475
K26 K25 O95 72.2(11) 5_675 3_475
O124 K25 O95 157.0(12) . 3_475
K25' K25 O167 158(2) . .
K27 K25 O167 77(2) 3_475 .
K26 K25 O167 80(2) 5_675 .
O124 K25 O167 126(2) . .
O95 K25 O167 73.6(19) 3_475 .
K25' K25 O133 66.6(14) . 3_475
K27 K25 O133 60.8(9) 3_475 3_475
K26 K25 O133 120.0(12) 5_675 3_475
O124 K25 O133 107.8(10) . 3_475
O95 K25 O133 52.0(7) 3_475 3_475
O167 K25 O133 101.3(19) . 3_475
K25' K25 W24 84.3(14) . 3_475
K27 K25 W24 73.9(9) 3_475 3_475
K26 K25 W24 96.2(11) 5_675 3_475
O124 K25 W24 138.5(10) . 3_475
O95 K25 W24 24.1(5) 3_475 3_475
O167 K25 W24 77.5(18) . 3_475
O133 K25 W24 30.9(4) 3_475 3_475
K25' K25 K28 24.9(13) . .
K27 K25 K28 115.1(12) 3_475 .
K26 K25 K28 88.5(12) 5_675 .
O124 K25 K28 56.2(9) . .
O95 K25 K28 107.9(10) 3_475 .
O167 K25 K28 167(2) . .
O133 K25 K28 89.1(9) 3_475 .
W24 K25 K28 109.3(9) 3_475 .
K25' K25 K7 28.9(12) . 3_475
K27 K25 K7 103.1(10) 3_475 3_475
K26 K25 K7 88.3(10) 5_675 3_475
O124 K25 K7 101.8(8) . 3_475
O95 K25 K7 57.0(7) 3_475 3_475
O167 K25 K7 130.5(19) . 3_475
O133 K25 K7 45.7(5) 3_475 3_475
W24 K25 K7 56.1(4) 3_475 3_475
K28 K25 K7 53.6(7) . 3_475
K25' K25 K24 131.3(16) . .
K27 K25 K24 64.2(9) 3_475 .
K26 K25 K24 112.1(12) 5_675 .
O124 K25 K24 55.8(7) . .
O95 K25 K24 141.8(10) 3_475 .
O167 K25 K24 70.2(19) . .
O133 K25 K24 124.7(8) 3_475 .
W24 K25 K24 131.3(7) 3_475 .
K28 K25 K24 110.1(9) . .
K7 K25 K24 154.8(7) 3_475 .
K25 K25' K28 139(2) . .
K25 K25' O124 68.0(14) . .
K28 K25' O124 78.1(13) . .
K25 K25' O144 105.7(17) . 3_475
K28 K25' O144 93.1(14) . 3_475
O124 K25' O144 151.4(14) . 3_475
K25 K25' O133 82.6(14) . 3_475
K28 K25' O133 132.4(16) . 3_475
O124 K25' O133 111.7(12) . 3_475
O144 K25' O133 94.4(10) 3_475 3_475
K25 K25' K7 135.7(17) . 3_475
K28 K25' K7 84.5(13) . 3_475
O124 K25' K7 148.6(13) . 3_475
O144 K25' K7 54.4(7) 3_475 3_475
O133 K25' K7 62.9(7) 3_475 3_475
K25 K25' K26 56.1(14) . 5_675
K28 K25' K26 111.8(15) . 5_675
O124 K25' K26 100.5(12) . 5_675
O144 K25' K26 57.3(10) 3_475 5_675
O133 K25' K26 111.7(12) 3_475 5_675
K7 K25' K26 110.2(12) 3_475 5_675
K25 K25' O95 62.5(13) . 3_475
K28 K25' O95 151.7(16) . 3_475
O124 K25' O95 129.1(12) . 3_475
O144 K25' O95 59.4(8) 3_475 3_475
O133 K25' O95 51.7(7) 3_475 3_475
K7 K25' O95 74.1(8) 3_475 3_475
K26 K25' O95 61.0(10) 5_675 3_475
K25 K25' K27 43.2(12) . 3_475
K28 K25' K27 134.0(15) . 3_475
O124 K25' K27 62.5(9) . 3_475
O144 K25' K27 132.8(12) 3_475 3_475
O133 K25' K27 54.7(8) 3_475 3_475
K7 K25' K27 117.2(11) 3_475 3_475
K26 K25' K27 98.4(12) 5_675 3_475
O95 K25' K27 73.5(9) 3_475 3_475
K25 K25' W24 70.1(13) . 3_475
K28 K25' W24 150.6(15) . 3_475
O124 K25' W24 125.0(11) . 3_475
O144 K25' W24 74.1(8) 3_475 3_475
O133 K25' W24 28.4(4) 3_475 3_475
K7 K25' W24 66.4(6) 3_475 3_475
K26 K25' W24 83.9(9) 5_675 3_475
O95 K25' W24 23.4(5) 3_475 3_475
K27 K25' W24 62.6(7) 3_475 3_475
K25 K25' K28 160.7(18) . 5_675
K28 K25' K28 24.1(15) . 5_675
O124 K25' K28 93.1(10) . 5_675
O144 K25' K28 88.8(10) 3_475 5_675
O133 K25' K28 109.3(11) 3_475 5_675
K7 K25' K28 63.2(8) 3_475 5_675
K26 K25' K28 127.6(12) 5_675 5_675
O95 K25' K28 136.7(11) 3_475 5_675
K27 K25' K28 132.1(11) 3_475 5_675
W24 K25' K28 127.2(9) 3_475 5_675
K25 K26 O164 116.5(17) 5_675 .
K25 K26 O47 110.7(14) 5_675 .
O164 K26 O47 132.3(17) . .
K25 K26 O144 86.3(13) 5_675 7_755
O164 K26 O144 118.8(16) . 7_755
O47 K26 O144 70.5(10) . 7_755
K25 K26 O63 166.9(16) 5_675 .
O164 K26 O63 69.5(13) . .
O47 K26 O63 62.8(9) . .
O144 K26 O63 101.1(12) 7_755 .
K25 K26 K25' 33.0(9) 5_675 5_675
O164 K26 K25' 142.5(17) . 5_675
O47 K26 K25' 84.1(12) . 5_675
O144 K26 K25' 58.0(10) 7_755 5_675
O63 K26 K25' 146.1(14) . 5_675
K25 K26 O95 57.2(10) 5_675 7_755
O164 K26 O95 85.6(14) . 7_755
O47 K26 O95 128.2(14) . 7_755
O144 K26 O95 59.3(9) 7_755 7_755
O63 K26 O95 135.9(13) . 7_755
K25' K26 O95 60.1(9) 5_675 7_755
K25 K26 O130 119.2(14) 5_675 .
O164 K26 O130 64.8(13) . .
O47 K26 O130 86.3(11) . .
O144 K26 O130 150.9(14) 7_755 .
O63 K26 O130 51.3(8) . .
K25' K26 O130 138.7(14) 5_675 .
O95 K26 O130 145.3(13) 7_755 .
K25 K26 O85 140.3(15) 5_675 .
O164 K26 O85 61.2(12) . .
O47 K26 O85 87.3(11) . .
O144 K26 O85 66.1(9) 7_755 .
O63 K26 O85 52.6(8) . .
K25' K26 O85 123.1(13) 5_675 .
O95 K26 O85 83.6(10) 7_755 .
O130 K26 O85 96.4(11) . .
K25 K26 W7 161.6(15) 5_675 .
O164 K26 W7 70.7(12) . .
O47 K26 W7 66.9(8) . .
O144 K26 W7 75.7(9) 7_755 .
O63 K26 W7 29.3(5) . .
K25' K26 W7 131.6(12) 5_675 .
O95 K26 W7 108.9(10) 7_755 .
O130 K26 W7 79.3(8) . .
O85 K26 W7 26.0(4) . .
K25 K26 W38 141.4(14) 5_675 .
O164 K26 W38 69.6(12) . .
O47 K26 W38 69.2(8) . .
O144 K26 W38 126.0(12) 7_755 .
O63 K26 W38 27.2(5) . .
K25' K26 W38 145.9(13) 5_675 .
O95 K26 W38 154.0(12) 7_755 .
O130 K26 W38 25.0(5) . .
O85 K26 W38 77.6(8) . .
W7 K26 W38 56.3(5) . .
K25 K26 K8 98.4(12) 5_675 7_755
O164 K26 K8 79.6(13) . 7_755
O47 K26 K8 101.2(11) . 7_755
O144 K26 K8 39.7(6) 7_755 7_755
O63 K26 K8 94.1(10) . 7_755
K25' K26 K8 84.9(10) 5_675 7_755
O95 K26 K8 44.4(6) 7_755 7_755
O130 K26 K8 136.4(11) . 7_755
O85 K26 K8 42.2(5) . 7_755
W7 K26 K8 65.3(6) . 7_755
W38 K26 K8 119.9(9) . 7_755
K25 K27 O143 106.1(12) 3_575 .
K25 K27 O160 150.6(17) 3_575 .
O143 K27 O160 85.6(13) . .
K25 K27 O89 88.1(11) 3_575 .
O143 K27 O89 132.2(13) . .
O160 K27 O89 104.0(14) . .
K25 K27 O133 72.7(10) 3_575 .
O143 K27 O133 89.3(10) . .
O160 K27 O133 135.5(15) . .
O89 K27 O133 51.1(8) . .
K25 K27 O68 136.4(13) 3_575 .
O143 K27 O68 107.2(11) . .
O160 K27 O68 59.2(11) . .
O89 K27 O68 48.5(7) . .
O133 K27 O68 80.5(9) . .
K25 K27 O88 121.5(13) 3_575 .
O143 K27 O88 73.0(9) . .
O160 K27 O88 87.6(13) . .
O89 K27 O88 61.1(8) . .
O133 K27 O88 49.0(8) . .
O68 K27 O88 47.1(7) . .
K25 K27 O124 52.5(8) 3_575 3_575
O143 K27 O124 62.3(8) . 3_575
O160 K27 O124 116.2(14) . 3_575
O89 K27 O124 138.9(12) . 3_575
O133 K27 O124 99.9(10) . 3_575
O68 K27 O124 169.4(12) . 3_575
O88 K27 O124 125.9(11) . 3_575
K25 K27 K25' 27.6(8) 3_575 3_575
O143 K27 K25' 83.6(10) . 3_575
O160 K27 K25' 164.4(15) . 3_575
O89 K27 K25' 91.6(10) . 3_575
O133 K27 K25' 55.7(9) . 3_575
O68 K27 K25' 135.1(12) . 3_575
O88 K27 K25' 100.0(10) . 3_575
O124 K27 K25' 48.5(7) 3_575 3_575
K25 K27 K5 146.6(12) 3_575 .
O143 K27 K5 42.7(6) . .
O160 K27 K5 44.4(10) . .
O89 K27 K5 120.7(10) . .
O133 K27 K5 110.9(9) . .
O68 K27 K5 75.1(7) . .
O88 K27 K5 67.9(7) . .
O124 K27 K5 95.1(8) 3_575 .
K25' K27 K5 126.2(10) 3_575 .
K25 K27 W24 67.5(9) 3_575 .
O143 K27 W24 118.4(11) . .
O160 K27 W24 130.8(13) . .
O89 K27 W24 27.7(5) . .
O133 K27 W24 29.1(4) . .
O68 K27 W24 72.3(7) . .
O88 K27 W24 63.5(7) . .
O124 K27 W24 113.0(9) 3_575 .
K25' K27 W24 64.6(7) 3_575 .
K5 K27 W24 131.4(8) . .
K25 K27 W21 110.3(11) 3_575 .
O143 K27 W21 132.2(11) . .
O160 K27 W21 77.5(11) . .
O89 K27 W21 26.6(5) . .
O133 K27 W21 73.7(7) . .
O68 K27 W21 27.3(4) . .
O88 K27 W21 62.0(6) . .
O124 K27 W21 162.8(10) 3_575 .
K25' K27 W21 118.1(10) 3_575 .
K5 K27 W21 102.2(7) . .
W24 K27 W21 54.2(4) . .
K28 K28 O152 75(2) 5_675 7_755
K28 K28 K25' 130(3) 5_675 .
O152 K28 K25' 151(2) 7_755 .
K28 K28 O1 68.5(19) 5_675 .
O152 K28 O1 74.1(12) 7_755 .
K25' K28 O1 125.1(18) . .
K28 K28 O1 60.6(18) 5_675 5_675
O152 K28 O1 92.2(14) 7_755 5_675
K25' K28 O1 89.8(14) . 5_675
O1 K28 O1 129.2(16) . 5_675
K28 K28 O152 55.2(17) 5_675 3_475
O152 K28 O152 130.1(16) 7_755 3_475
K25' K28 O152 76.3(13) . 3_475
O1 K28 O152 86.7(13) . 3_475
O1 K28 O152 65.1(10) 5_675 3_475
K28 K28 W8 77(2) 5_675 .
O152 K28 W8 97.6(13) 7_755 .
K25' K28 W8 102.4(14) . .
O1 K28 W8 23.7(5) . .
O1 K28 W8 131.7(14) 5_675 .
O152 K28 W8 72.7(9) 3_475 .
K28 K28 K7 81(2) 5_675 3_475
O152 K28 K7 135.2(15) 7_755 3_475
K25' K28 K7 52.8(10) . 3_475
O1 K28 K7 129.7(14) . 3_475
O1 K28 K7 43.0(6) 5_675 3_475
O152 K28 K7 43.0(7) 3_475 3_475
W8 K28 K7 112.6(11) . 3_475
K28 K28 W8 66.8(19) 5_675 5_675
O152 K28 W8 73.4(11) 7_755 5_675
K25' K28 W8 100.9(14) . 5_675
O1 K28 W8 129.9(14) . 5_675
O1 K28 W8 21.8(4) 5_675 5_675
O152 K28 W8 86.1(10) 3_475 5_675
W8 K28 W8 143.4(12) . 5_675
K7 K28 W8 62.5(7) 3_475 5_675
K28 K28 K25 145(2) 5_675 .
O152 K28 K25 140.0(16) 7_755 .
K25' K28 K25 15.8(9) . .
O1 K28 K25 118.8(14) . .
O1 K28 K25 103.2(12) 5_675 .
O152 K28 K25 89.7(11) 3_475 .
W8 K28 K25 98.9(10) . .
K7 K28 K25 68.5(8) 3_475 .
W8 K28 K25 110.7(10) 5_675 .
K28 K28 K7 64.4(18) 5_675 7_755
O152 K28 K7 36.9(7) 7_755 7_755
K25' K28 K7 157.4(17) . 7_755
O1 K28 K7 37.3(6) . 7_755
O1 K28 K7 112.6(12) 5_675 7_755
O152 K28 K7 109.8(12) 3_475 7_755
W8 K28 K7 61.0(6) . 7_755
K7 K28 K7 145.2(12) 3_475 7_755
W8 K28 K7 101.2(9) 5_675 7_755
K25 K28 K7 143.7(12) . 7_755
K28 K28 K25' 26.0(15) 5_675 5_675
O152 K28 K25' 50.2(9) 7_755 5_675
K25' K28 K25' 155.9(15) . 5_675
O1 K28 K25' 58.4(9) . 5_675
O1 K28 K25' 75.0(10) 5_675 5_675
O152 K28 K25' 80.3(11) 3_475 5_675
W8 K28 K25' 75.7(8) . 5_675
K7 K28 K25' 105.1(10) 3_475 5_675
W8 K28 K25' 71.5(8) 5_675 5_675
K25 K28 K25' 169.7(13) . 5_675
K7 K28 K25' 40.7(6) 7_755 5_675
O184 K29 O165 77(3) 7_765 .
O184 K29 O70 152(3) 7_765 .
O165 K29 O70 130(2) . .
O184 K29 O101 84(2) 7_765 .
O165 K29 O101 156(2) . .
O70 K29 O101 67.7(11) . .
O184 K29 O99 98(2) 7_765 .
O165 K29 O99 75.8(17) . .
O70 K29 O99 97.9(14) . .
O101 K29 O99 121.5(15) . .
O184 K29 O61 147(3) 7_765 .
O165 K29 O61 78.4(17) . .
O70 K29 O61 59.4(10) . .
O101 K29 O61 124.5(15) . .
O99 K29 O61 55.4(9) . .
O184 K29 O50 71(2) 7_765 .
O165 K29 O50 129(2) . .
O70 K29 O50 92.3(14) . .
O101 K29 O50 53.9(9) . .
O99 K29 O50 71.5(11) . .
O61 K29 O50 111.1(14) . .
O184 K29 W15 85(2) 7_765 .
O165 K29 W15 156(2) . .
O70 K29 W15 71.0(10) . .
O101 K29 W15 30.4(5) . .
O99 K29 W15 91.2(11) . .
O61 K29 W15 111.0(13) . .
O50 K29 W15 27.0(5) . .
O184 K29 W3 120(2) 7_765 .
O165 K29 W3 72.0(16) . .
O70 K29 W3 82.0(11) . .
O101 K29 W3 131.0(14) . .
O99 K29 W3 25.3(5) . .
O61 K29 W3 30.5(5) . .
O50 K29 W3 91.8(11) . .
W15 K29 W3 104.4(10) . .
O184 K29 W14 81(2) 7_765 .
O165 K29 W14 134.0(19) . .
O70 K29 W14 73.1(10) . .
O101 K29 W14 26.1(5) . .
O99 K29 W14 147.6(14) . .
O61 K29 W14 131.5(13) . .
O50 K29 W14 77.7(9) . .
W15 K29 W14 56.4(6) . .
W3 K29 W14 152.4(12) . .
O184 K29 K30 28(2) 7_765 7_765
O165 K29 K30 82.2(18) . 7_765
O70 K29 K30 144.0(16) . 7_765
O101 K29 K30 87.4(12) . 7_765
O99 K29 K30 72.5(11) . 7_765
O61 K29 K30 127.3(15) . 7_765
O50 K29 K30 51.6(10) . 7_765
W15 K29 K30 74.5(10) . 7_765
W3 K29 K30 96.9(11) . 7_765
W14 K29 K30 96.3(11) . 7_765
O184 K29 K23 30(2) 7_765 7_765
O165 K29 K23 80.1(16) . 7_765
O70 K29 K23 133.4(14) . 7_765
O101 K29 K23 76.1(10) . 7_765
O99 K29 K23 126.4(13) . 7_765
O61 K29 K23 156.9(15) . 7_765
O50 K29 K23 89.2(11) . 7_765
W15 K29 K23 92.1(9) . 7_765
W3 K29 K23 144.5(12) . 7_765
W14 K29 K23 61.8(7) . 7_765
K30 K29 K23 57.1(9) 7_765 7_765
O149 K30 O184 111(2) . .
O149 K30 O160 117(2) . 5_775
O184 K30 O160 108(2) . 5_775
O149 K30 O50 73.3(13) . 7_755
O184 K30 O50 58.0(13) . 7_755
O160 K30 O50 89.2(16) 5_775 7_755
O149 K30 O40 60.4(11) . .
O184 K30 O40 94.0(16) . .
O160 K30 O40 156.1(19) 5_775 .
O50 K30 O40 111.0(14) 7_755 .
O149 K30 K5 92.0(14) . 5_775
O184 K30 K5 84.4(15) . 5_775
O160 K30 K5 45.9(12) 5_775 5_775
O50 K30 K5 43.8(7) 7_755 5_775
O40 K30 K5 149.8(15) . 5_775
O149 K30 K23 93.4(14) . .
O184 K30 K23 47.4(13) . .
O160 K30 K23 148.0(18) 5_775 .
O50 K30 K23 90.9(12) 7_755 .
O40 K30 K23 48.4(8) . .
K5 K30 K23 129.8(13) 5_775 .
O149 K30 K29 112.2(16) . 7_755
O184 K30 K29 15.9(12) . 7_755
O160 K30 K29 94.5(16) 5_775 7_755
O50 K30 K29 47.4(9) 7_755 7_755
O40 K30 K29 108.5(14) . 7_755
K5 K30 K29 68.6(10) 5_775 7_755
K23 K30 K29 63.2(10) . 7_755
O149 K30 K12' 38.3(8) . .
O184 K30 K12' 148.2(18) . .
O160 K30 K12' 98.1(15) 5_775 .
O50 K30 K12' 105.7(13) 7_755 .
O40 K30 K12' 64.9(9) . .
K5 K30 K12' 102.0(11) 5_775 .
K23 K30 K12' 112.6(11) . .
K29 K30 K12' 150.2(14) 7_755 .
O149 K30 K12 32.7(8) . .
O184 K30 K12 143.9(18) . .
O160 K30 K12 96.5(15) 5_775 .
O50 K30 K12 97.4(12) 7_755 .
O40 K30 K12 69.1(9) . .
K5 K30 K12 94.8(10) 5_775 .
K23 K30 K12 115.2(11) . .
K29 K30 K12 142.9(14) 7_755 .
K12' K30 K12 8.5(4) . .
O149 K30 K21 24.8(8) . .
O184 K30 K21 102.6(16) . .
O160 K30 K21 100.3(15) 5_775 .
O50 K30 K21 52.2(8) 7_755 .
O40 K30 K21 83.4(10) . .
K5 K30 K21 67.6(8) 5_775 .
K23 K30 K21 104.9(11) . .
K29 K30 K21 97.4(11) 7_755 .
K12' K30 K21 53.8(7) . .
K12 K30 K21 45.7(6) . .
O168 K31 O135 125(3) . .
O168 K31 O174 85(3) . .
O135 K31 O174 98(2) . .
O168 K31 O163 104(3) . .
O135 K31 O163 109(2) . .
O174 K31 O163 139(3) . .
O168 K31 O116 127(3) . .
O135 K31 O116 107(2) . .
O174 K31 O116 76(2) . .
O163 K31 O116 67.3(15) . .
O168 K31 O131 86(2) . 5_775
O135 K31 O131 55.5(13) . 5_775
O174 K31 O131 136(3) . 5_775
O163 K31 O131 84.3(17) . 5_775
O116 K31 O131 140(2) . 5_775
O168 K31 O84 155(3) . .
O135 K31 O84 58.5(13) . .
O174 K31 O84 70(2) . .
O163 K31 O84 97.5(18) . .
O116 K31 O84 50.7(11) . .
O131 K31 O84 110.4(19) 5_775 .
O168 K31 W17 153(3) . .
O135 K31 W17 78.7(15) . .
O174 K31 W17 78(2) . .
O163 K31 W17 77.6(15) . .
O116 K31 W17 28.1(7) . .
O131 K31 W17 121.6(18) 5_775 .
O84 K31 W17 24.3(6) . .
O168 K31 K9 154(3) . .
O135 K31 K9 33.6(9) . .
O174 K31 K9 109(2) . .
O163 K31 K9 80.7(15) . .
O116 K31 K9 79.1(14) . .
O131 K31 K9 69.0(12) 5_775 .
O84 K31 K9 43.5(8) . .
W17 K31 K9 53.5(8) . .
O168 K31 K16 83(2) . .
O135 K31 K16 138(2) . .
O174 K31 K16 117(2) . .
O163 K31 K16 29.5(9) . .
O116 K31 K16 64.7(12) . .
O131 K31 K16 103.2(16) 5_775 .
O84 K31 K16 111.0(16) . .
W17 K31 K16 86.9(12) . .
K9 K31 K16 108.5(13) . .
O103 K32 O186 84.9(14) . 2_674
O103 K32 O72 73.4(11) . 2_674
O186 K32 O72 70.2(12) 2_674 2_674
O103 K32 O118 55.9(9) . .
O186 K32 O118 131.4(17) 2_674 .
O72 K32 O118 116.4(14) 2_674 .
O103 K32 K14 54.2(9) . 2_674
O186 K32 K14 108.8(14) 2_674 2_674
O72 K32 K14 45.6(7) 2_674 2_674
O118 K32 K14 72.9(10) . 2_674
O103 K32 W34 29.5(6) . .
O186 K32 W34 108.9(14) 2_674 .
O72 K32 W34 97.7(11) 2_674 .
O118 K32 W34 26.6(5) . .
K14 K32 W34 62.7(7) 2_674 .
O103 K32 K24 115.1(13) . 2_674
O186 K32 K24 36.2(10) 2_674 2_674
O72 K32 K24 64.4(9) 2_674 2_674
O118 K32 K24 167.5(13) . 2_674
K14 K32 K24 109.9(11) 2_674 2_674
W34 K32 K24 143.3(11) . 2_674
O177 K33 O182 164(3) . 2_675
O177 K33 O25 89(2) . .
O182 K33 O25 85(2) 2_675 .
O177 K33 O119 72.2(18) . 2_675
O182 K33 O119 92(2) 2_675 2_675
O25 K33 O119 73.8(12) . 2_675
O177 K33 K35 105(2) . 2_675
O182 K33 K35 67(2) 2_675 2_675
O25 K33 K35 126(2) . 2_675
O119 K33 K35 62.1(17) 2_675 2_675
O177 K33 O73 132(2) . .
O182 K33 O73 52.4(18) 2_675 .
O25 K33 O73 52.7(9) . .
O119 K33 O73 114.0(15) 2_675 .
K35 K33 O73 120(2) 2_675 .
O177 K33 K20 111(2) . 2_675
O182 K33 K20 53.9(17) 2_675 2_675
O25 K33 K20 52.8(10) . 2_675
O119 K33 K20 45.4(9) 2_675 2_675
K35 K33 K20 73.4(17) 2_675 2_675
O73 K33 K20 70.6(10) . 2_675
O177 K33 W22 110(2) . .
O182 K33 W22 68.9(19) 2_675 .
O25 K33 W22 28.0(6) . .
O119 K33 W22 97.4(13) 2_675 .
K35 K33 W22 130.3(19) 2_675 .
O73 K33 W22 25.2(5) . .
K20 K33 W22 62.3(9) 2_675 .
O177 K33 K34 146(2) . 5_775
O182 K33 K34 45.0(19) 2_675 5_775
O25 K33 K34 124.2(17) . 5_775
O119 K33 K34 120.8(17) 2_675 5_775
K35 K33 K34 63.9(19) 2_675 5_775
O73 K33 K34 74.4(13) . 5_775
K20 K33 K34 97.1(14) 2_675 5_775
W22 K33 K34 99.2(13) . 5_775
O177 K33 K19 36.9(15) . 2_675
O182 K33 K19 137(2) 2_675 2_675
O25 K33 K19 117.9(15) . 2_675
O119 K33 K19 64.6(10) 2_675 2_675
K35 K33 K19 70.2(17) 2_675 2_675
O73 K33 K19 168.7(15) . 2_675
K20 K33 K19 109.7(12) 2_675 2_675
W22 K33 K19 144.5(13) . 2_675
K34 K33 K19 116.3(14) 5_775 2_675
O177 K33 K22 27.9(15) . 2_675
O182 K33 K22 151(2) 2_675 2_675
O25 K33 K22 66.4(10) . 2_675
O119 K33 K22 83.0(11) 2_675 2_675
K35 K33 K22 132(2) 2_675 2_675
O73 K33 K22 104.1(12) . 2_675
K20 K33 K22 105.9(12) 2_675 2_675
W22 K33 K22 83.5(9) . 2_675
K34 K33 K22 155.1(15) 5_775 2_675
K19 K33 K22 64.8(8) 2_675 2_675
O59 K34 O189 95(2) . 6_655
O59 K34 O182 93(2) . 6_655
O189 K34 O182 90(3) 6_655 6_655
O59 K34 O176 93(2) . 5_775
O189 K34 O176 172(3) 6_655 5_775
O182 K34 O176 89(2) 6_655 5_775
O59 K34 O178 105(3) . 2_674
O189 K34 O178 87(3) 6_655 2_674
O182 K34 O178 162(3) 6_655 2_674
O176 K34 O178 91(3) 5_775 2_674
O59 K34 O170 60.9(14) . 2_674
O189 K34 O170 54.4(18) 6_655 2_674
O182 K34 O170 54.4(19) 6_655 2_674
O176 K34 O170 130(2) 5_775 2_674
O178 K34 O170 134(3) 2_674 2_674
O59 K34 O185 93.9(19) . 2_674
O189 K34 O185 35.8(17) 6_655 2_674
O182 K34 O185 126(3) 6_655 2_674
O176 K34 O185 144(2) 5_775 2_674
O178 K34 O185 52(2) 2_674 2_674
O170 K34 O185 83.3(18) 2_674 2_674
O59 K34 K35 119(2) . 6_655
O189 K34 K35 44.4(19) 6_655 6_655
O182 K34 K35 55(2) 6_655 6_655
O176 K34 K35 130(2) 5_775 6_655
O178 K34 K35 113(3) 2_674 6_655
O170 K34 K35 58.1(16) 2_674 6_655
O185 K34 K35 75.3(18) 2_674 6_655
O59 K34 W33 24.6(7) . .
O189 K34 W33 78.8(19) 6_655 .
O182 K34 W33 111(2) 6_655 .
O176 K34 W33 109(2) 5_775 .
O178 K34 W33 86(2) 2_674 .
O170 K34 W33 65.0(13) 2_674 .
O185 K34 W33 69.9(14) 2_674 .
K35 K34 W33 115.4(18) 6_655 .
O59 K34 W31 25.1(7) . .
O189 K34 W31 114(2) 6_655 .
O182 K34 W31 77(2) 6_655 .
O176 K34 W31 74.1(16) 5_775 .
O178 K34 W31 121(3) 2_674 .
O170 K34 W31 66.1(13) 2_674 .
O185 K34 W31 118.9(19) 2_674 .
K35 K34 W31 120.1(18) 6_655 .
W33 K34 W31 49.5(7) . .
O59 K34 K33 135(2) . 5_775
O189 K34 K33 89(2) 6_655 5_775
O182 K34 K33 42.4(18) 6_655 5_775
O176 K34 K33 85.3(18) 5_775 5_775
O178 K34 K33 120(3) 2_674 5_775
O170 K34 K33 86.5(16) 2_674 5_775
O185 K34 K33 113.1(19) 2_674 5_775
K35 K34 K33 44.8(15) 6_655 5_775
W33 K34 K33 151.2(18) . 5_775
W31 K34 K33 116.0(16) . 5_775
O59 K34 K11 82.8(15) . 5_775
O189 K34 K11 155(2) 6_655 5_775
O182 K34 K11 65.2(19) 6_655 5_775
O176 K34 K11 26.9(12) 5_775 5_775
O178 K34 K11 118(3) 2_674 5_775
O170 K34 K11 104.0(16) 2_674 5_775
O185 K34 K11 169(2) 2_674 5_775
K35 K34 K11 115.5(18) 6_655 5_775
W33 K34 K11 105.3(13) . 5_775
W31 K34 K11 58.7(8) . 5_775
K33 K34 K11 76.0(12) 5_775 5_775
O180 K35 O189 93(3) . .
O180 K35 O161 130(3) . .
O189 K35 O161 97(3) . .
O180 K35 K33 94(3) . 2_674
O189 K35 K33 118(3) . 2_674
O161 K35 K33 123(3) . 2_674
O180 K35 O119 101(3) . .
O189 K35 O119 166(3) . .
O161 K35 O119 77(2) . .
K33 K35 O119 58.5(17) 2_674 .
O180 K35 O182 138(3) . .
O189 K35 O182 86(3) . .
O161 K35 O182 91(3) . .
K33 K35 O182 52(2) 2_674 .
O119 K35 O182 82(2) . .
O180 K35 K34 105(3) . 6
O189 K35 K34 47(2) . 6
O161 K35 K34 118(3) . 6
K33 K35 K34 71(2) 2_674 6
O119 K35 K34 124(2) . 6
O182 K35 K34 47.0(19) . 6
O180 K35 K15 86(2) . .
O189 K35 K15 85(2) . .
O161 K35 K15 45.9(17) . .
K33 K35 K15 157(3) 2_674 .
O119 K35 K15 98.8(19) . .
O182 K35 K15 135(3) . .
K34 K35 K15 131(2) 6 .
O180 K35 W36 89(2) . .
O189 K35 W36 165(3) . .
O161 K35 W36 70.9(19) . .
K33 K35 W36 77.1(18) 2_674 .
O119 K35 W36 22.2(7) . .
O182 K35 W36 103(2) . .
K34 K35 W36 146(2) 6 .
K15 K35 W36 79.8(14) . .
O180 K35 K20 141(3) . .
O189 K35 K20 125(3) . .
O161 K35 K20 63.2(19) . .
K33 K35 K20 60.3(16) 2_674 .
O119 K35 K20 40.9(10) . .
O182 K35 K20 47.5(17) . .
K34 K35 K20 94.5(19) 6 .
K15 K35 K20 106.3(17) . .
W36 K35 K20 58.6(11) . .
O180 K35 K19 37.7(17) . .
O189 K35 K19 129(3) . .
O161 K35 K19 121(3) . .
K33 K35 K19 70.1(17) 2_674 .
O119 K35 K19 64.0(14) . .
O182 K35 K19 122(2) . .
K34 K35 K19 121(2) 6 .
K15 K35 K19 97.2(16) . .
W36 K35 K19 55.6(10) . .
K20 K35 K19 103.0(16) . .
O180 K35 K18 72(2) . 5_675
O189 K35 K18 30.8(17) . 5_675
O161 K35 K18 93(2) . 5_675
K33 K35 K18 139(2) 2_674 5_675
O119 K35 K18 160(2) . 5_675
O182 K35 K18 116(2) . 5_675
K34 K35 K18 76.0(15) 6 5_675
K15 K35 K18 62.3(11) . 5_675
W36 K35 K18 137.8(19) . 5_675
K20 K35 K18 146.9(19) . 5_675
K19 K35 K18 109.1(16) . 5_675
W8 O1 K7 141.4(8) . 7_755
W8 O1 K28 115.1(11) . .
K7 O1 K28 103.5(10) 7_755 .
W8 O1 K28 117.6(11) . 5_675
K7 O1 K28 87.7(9) 7_755 5_675
K28 O1 K28 50.8(16) . 5_675
W13 O2 W10 149.3(10) . .
W19 O3 W9 149.9(10) . .
W4 O4 W8 145.6(9) . .
W3 O5 W4 149.9(9) . .
W3 O5 K24 104.7(8) . .
W4 O5 K24 105.0(8) . .
W5 O6 W8 141.5(9) . .
W5 O6 K1 101.7(6) . .
W8 O6 K1 102.6(6) . .
W1 O7 K8 148.8(9) . 7_755
W1 O7 K12 92.6(9) . .
K8 O7 K12 94.5(7) 7_755 .
W1 O7 K7 94.5(7) . 7_755
K8 O7 K7 87.1(5) 7_755 7_755
K12 O7 K7 163.4(8) . 7_755
W27 O8 K17 111.1(9) . .
W27 O8 K9 138.6(8) . 5_775
K17 O8 K9 63.4(6) . 5_775
W9 O9 W5 163.2(9) . .
W9 O9 K1 97.7(6) . .
W5 O9 K1 92.5(5) . .
W9 O9 K2 93.0(6) . .
W5 O9 K2 92.1(5) . .
K1 O9 K2 124.9(5) . .
W2 O10 W1 120.2(8) . .
W2 O10 K12 130.6(10) . .
W1 O10 K12 98.6(8) . .
W2 O10 K12' 119.7(9) . .
W1 O10 K12' 99.7(7) . .
K12 O10 K12' 15.1(6) . .
W2 O10 K1 93.1(6) . .
W1 O10 K1 88.6(6) . .
K12 O10 K1 119.0(8) . .
K12' O10 K1 133.9(7) . .
W21 O11 W12 153.1(12) . .
W21 O11 K10 108.0(9) . .
W12 O11 K10 98.5(7) . .
W11 O12 W16 153.9(10) . .
W11 O12 K24 101.3(8) . .
W16 O12 K24 103.0(9) . .
W6 O13 W9 146.2(9) . .
W6 O13 K1 117.0(8) . .
W9 O13 K1 94.8(6) . .
W6 O13 K4 98.1(7) . .
W9 O13 K4 99.1(6) . .
K1 O13 K4 78.8(5) . .
W22 O14 W2 151.3(9) . .
W22 O14 K12' 111.2(8) . .
W2 O14 K12' 95.5(7) . .
W22 O14 K11' 88.6(7) . .
W2 O14 K11' 108.4(7) . .
K12' O14 K11' 76.1(6) . .
W17 O15 W31 150.3(10) . .
W17 O15 K17 100.8(7) . 5_775
W31 O15 K17 92.0(7) . 5_775
P3 O16 W2 128.6(9) . .
P3 O16 W1 127.2(9) . .
W2 O16 W1 90.9(6) . .
W31 O17 K11 151.4(10) . 5_775
W31 O17 K17 108.2(9) . 5_775
K11 O17 K17 95.9(8) 5_775 5_775
W31 O17 K11' 149.5(10) . 5_775
K11 O17 K11' 20.0(4) 5_775 5_775
K17 O17 K11' 81.6(7) 5_775 5_775
W27 O18 W11 126.0(9) . .
W27 O18 K20 102.4(9) . 2_675
W11 O18 K20 107.9(9) . 2_675
W16 O19 W4 126.4(9) . .
W16 O19 K24 108.1(10) . .
W4 O19 K24 101.6(9) . .
W1 O20 W8 147.7(9) . .
W1 O20 K1 110.6(7) . .
W8 O20 K1 101.7(6) . .
W27 O21 W22 147.4(10) . .
W27 O21 K20 105.1(10) . 2_675
W22 O21 K20 106.6(9) . 2_675
W27 O21 K17 89.6(7) . .
W22 O21 K17 102.0(8) . .
K20 O21 K17 82.3(8) 2_675 .
W29 O22 W16 154.4(11) . .
W29 O22 K18 104.8(8) . .
W16 O22 K18 99.6(8) . .
W27 O23 W2 152.6(10) . .
W3 O24 W10 153.2(10) . .
W29 O25 W22 124.3(10) . .
W29 O25 K33 122.9(12) . .
W22 O25 K33 108.4(12) . .
W29 O25 K20 106.5(9) . 2_675
W22 O25 K20 103.8(9) . 2_675
K33 O25 K20 77.9(12) . 2_675
W2 O26 W10 152.4(9) . .
W2 O26 K1 110.1(7) . .
W10 O26 K1 94.3(6) . .
W2 O26 K4 97.6(6) . .
W10 O26 K4 100.9(6) . .
K1 O26 K4 76.0(4) . .
W5 O27 K2 120.3(8) . .
W5 O27 K3 137.7(9) . 3_475
K2 O27 K3 99.5(6) . 3_475
W2 O28 K4 111.0(8) . .
P2 O29 W7 128.6(9) . .
P2 O29 W6 128.3(9) . .
W7 O29 W6 92.3(6) . .
W25 O30 K4 105.2(7) . .
W25 O30 K11' 92.1(8) . 5_775
K4 O30 K11' 162.5(7) . 5_775
W13 O31 W25 161.3(9) . .
W13 O31 K4 102.1(7) . .
W25 O31 K4 95.0(6) . .
W8 O32 K2 120.5(9) . .
W25 O33 W9 158.9(11) . .
W12 O34 K6 148.6(10) . .
W12 O34 K10 95.5(8) . .
K6 O34 K10 107.4(7) . .
W9 O35 K2 112.0(8) . .
W9 O35 K6 144.3(8) . .
K2 O35 K6 85.8(5) . .
W10 O36 W8 163.1(10) . .
W10 O36 K1 98.2(7) . .
W8 O36 K1 93.5(6) . .
W10 O36 K2 92.4(7) . .
W8 O36 K2 92.0(6) . .
K1 O36 K2 121.5(6) . .
W18 O37 W1 152.1(9) . .
W18 O37 K12' 114.1(8) . .
W1 O37 K12' 93.2(7) . .
W18 O37 K12 124.6(8) . .
W1 O37 K12 83.3(7) . .
K12' O37 K12 12.2(6) . .
W37 O38 W17 125.1(10) . .
W37 O38 K13 104.8(8) . 2_674
W17 O38 K13 129.9(9) . 2_674
W10 O39 W9 134.2(9) . .
W10 O39 K1 95.0(6) . .
W9 O39 K1 94.1(6) . .
W10 O39 K4 115.6(7) . .
W9 O39 K4 110.2(7) . .
K1 O39 K4 75.8(4) . .
W18 O40 K23 140.6(10) . .
W18 O40 K30 138.4(12) . .
K23 O40 K30 78.5(10) . .
W31 O41 W6 155.9(11) . .
W34 O42 W7 153.4(10) . .
W34 O42 K16 98.8(8) . .
W7 O42 K16 97.1(7) . .
W6 O43 K9 112.2(8) . .
W6 O43 K4 108.2(8) . .
K9 O43 K4 132.2(7) . .
W19 O44 W32 149.5(9) . .
W19 O44 K19 105.1(9) . .
W32 O44 K19 104.4(9) . .
W6 O45 W7 125.7(9) . .
W6 O45 K1 94.3(6) . .
W7 O45 K1 88.6(6) . .
W36 O46 W32 127.9(10) . .
W36 O46 K19 105.4(10) . .
W32 O46 K19 98.9(10) . .
W5 O47 K26 140.9(11) . .
W34 O48 W38 149.1(10) . .
W34 O48 K14 108.1(9) . 2_674
W38 O48 K14 102.2(8) . 2_674
P2 O49 W38 126.8(10) . .
P2 O49 W32 124.1(10) . .
W38 O49 W32 90.4(5) . .
P2 O49 W36 125.9(9) . .
W38 O49 W36 88.8(6) . .
W32 O49 W36 89.2(5) . .
W15 O50 K5 136.1(9) . 3_475
W15 O50 K29 97.3(11) . .
K5 O50 K29 101.9(10) 3_475 .
W15 O50 K30 143.6(12) . 7_765
K5 O50 K30 78.7(10) 3_475 7_765
K29 O50 K30 81.0(12) . 7_765
W23 O51 K3 147.2(11) . 7_755
W23 O51 K7 98.3(7) . 7_755
K3 O51 K7 95.1(6) 7_755 7_755
W18 O52 W22 124.4(9) . .
W17 O53 W6 154.1(10) . .
W17 O53 K9 97.4(7) . .
W6 O53 K9 95.8(6) . .
W29 O54 W18 124.7(9) . .
W29 O54 K22 104.8(9) . 2_675
W18 O54 K22 130.1(9) . 2_675
W29 O54 K18 106.8(8) . .
W18 O54 K18 103.0(7) . .
K22 O54 K18 63.5(7) 2_675 .
P3 O55 W3 126.5(10) . .
P3 O55 W27 125.4(9) . .
W3 O55 W27 89.2(5) . .
P3 O55 W11 126.6(10) . .
W3 O55 W11 89.3(5) . .
W27 O55 W11 87.9(6) . .
W12 O56 W15 121.4(11) . .
W12 O56 K21 112.2(9) . 7_765
W15 O56 K21 104.5(8) . 7_765
P3 O57 W29 131.8(10) . .
P3 O57 W22 122.6(9) . .
W29 O57 W22 90.3(6) . .
P3 O57 W18 122.3(9) . .
W29 O57 W18 89.7(6) . .
W22 O57 W18 87.9(6) . .
W18 O58 W23 148.0(9) . .
W18 O58 K18 107.9(8) . .
W23 O58 K18 103.3(7) . .
W33 O59 W31 125.0(9) . .
W33 O59 K34 117.6(15) . .
W31 O59 K34 116.9(15) . .
W39 O60 W30 129.4(9) . .
W39 O60 K12 129.1(10) . 5_775
W30 O60 K12 100.7(9) . 5_775
W39 O60 K12' 129.7(10) . 5_775
W30 O60 K12' 96.3(8) . 5_775
K12 O60 K12' 13.3(6) 5_775 5_775
W27 O61 W3 124.9(10) . .
W27 O61 K29 135.2(12) . .
W3 O61 K29 96.4(10) . .
W13 O62 K9 127.2(11) . 5_775
W13 O62 K4 93.8(8) . .
K9 O62 K4 138.9(8) 5_775 .
W38 O63 W7 155.7(10) . .
W38 O63 K26 103.1(10) . .
W7 O63 K26 99.8(10) . .
W7 O64 W5 147.2(10) . .
W7 O64 K1 112.8(8) . .
W5 O64 K1 100.0(6) . .
W11 O65 W3 126.7(9) . .
W11 O65 K24 106.4(9) . .
W3 O65 K24 102.2(8) . .
P2 O66 W37 129.6(10) . .
P2 O66 W17 122.8(9) . .
W37 O66 W17 90.9(6) . .
P2 O66 W34 122.4(10) . .
W37 O66 W34 90.4(6) . .
W17 O66 W34 89.8(6) . .
W32 O67 W5 143.3(9) . .
W21 O68 W39 129.5(11) . .
W21 O68 K27 100.9(9) . .
W39 O68 K27 108.2(9) . .
P1 O69 W12 130.0(12) . .
P1 O69 W15 127.5(11) . .
W12 O69 W15 93.7(6) . .
W13 O70 K29 134.7(13) . .
W23 O71 W1 154.6(10) . .
W23 O71 K7 102.8(6) . 7_755
W1 O71 K7 101.0(6) . 7_755
W11 O72 K14 130.7(10) . .
W11 O72 K32 147.5(12) . 2_675
K14 O72 K32 81.6(10) . 2_675
W22 O73 K11 130.2(10) . .
W22 O73 K11' 114.9(9) . .
K11 O73 K11' 20.7(4) . .
W22 O73 K17 101.2(8) . .
K11 O73 K17 86.2(7) . .
K11' O73 K17 74.4(7) . .
W22 O73 K33 96.8(11) . .
K11 O73 K33 126.7(11) . .
K11' O73 K33 146.6(11) . .
K17 O73 K33 110.9(10) . .
W30 O74 W26 153.1(12) . .
W35 O75 W20 149.7(11) . .
W33 O76 W19 126.5(10) . .
W33 O76 K19 107.5(9) . .
W19 O76 K19 100.7(10) . .
W21 O77 W30 127.5(12) . .
W21 O77 K11 126.4(11) . 5_775
W30 O77 K11 104.6(9) . 5_775
W21 O77 K11' 143.0(11) . 5_775
W30 O77 K11' 87.1(8) . 5_775
K11 O77 K11' 17.5(4) 5_775 5_775
W28 O78 W15 149.2(10) . .
W28 O78 K21 106.6(9) . 7_765
W15 O78 K21 103.5(8) . 7_765
W32 O79 K3 145.3(11) . 3_475
W29 O80 K22 100.0(9) . 2_675
W23 O81 W4 125.6(8) . .
W23 O82 W16 125.4(10) . .
W23 O82 K18 103.6(9) . .
W16 O82 K18 105.9(8) . .
W23 O82 K15 126.9(9) . 5_675
W16 O82 K15 94.3(8) . 5_675
K18 O82 K15 95.9(8) . 5_675
W36 O83 W33 152.9(13) . .
W36 O83 K19 104.2(10) . .
W33 O83 K19 101.3(10) . .
W17 O84 K9 104.1(8) . .
W17 O84 K17 104.3(9) . 5_775
K9 O84 K17 56.4(5) . 5_775
W17 O84 K31 99.8(13) . .
K9 O84 K31 85.2(12) . .
K17 O84 K31 138.4(13) 5_775 .
W7 O85 K8 147.2(10) . 7_755
W7 O85 K16 113.4(9) . .
K8 O85 K16 97.7(7) 7_755 .
W7 O85 K26 95.7(9) . .
K8 O85 K26 86.4(8) 7_755 .
K16 O85 K26 104.1(9) . .
W37 O86 W36 152.7(11) . .
W37 O86 K14 105.9(9) . 2_674
W36 O86 K14 99.0(8) . 2_674
P3 O87 W4 126.2(9) . .
P3 O87 W23 125.5(9) . .
W4 O87 W23 91.0(5) . .
P3 O87 W16 124.5(9) . .
W4 O87 W16 90.3(5) . .
W23 O87 W16 88.0(5) . .
W39 O88 W35 151.9(13) . .
W39 O88 K27 105.1(11) . .
W35 O88 K27 100.5(11) . .
W21 O89 W24 143.4(12) . .
W21 O89 K27 108.9(11) . .
W24 O89 K27 106.9(10) . .
W20 O90 K6 140.2(11) . 3_575
W38 O91 W32 124.8(9) . .
W38 O91 K15 120.2(10) . .
W32 O91 K15 111.2(9) . .
W25 O92 K11 128.5(10) . 5_775
W25 O92 K10 132.7(10) . .
K11 O92 K10 98.4(8) 5_775 .
W25 O92 K11' 109.3(9) . 5_775
K11 O92 K11' 20.1(4) 5_775 5_775
K10 O92 K11' 118.1(9) . 5_775
W24 O93 W12 150.7(10) . .
W24 O93 K21 104.3(9) . 7_765
W12 O93 K21 101.6(8) . 7_765
W16 O94 K13 151.4(11) . .
W16 O94 K15 104.3(9) . 5_675
K13 O94 K15 99.8(8) . 5_675
W24 O95 K25 110.8(11) . 3_575
W24 O95 K8 110.7(11) . .
K25 O95 K8 130.7(9) 3_575 .
W24 O95 K25' 106.0(11) . 3_575
K25 O95 K25' 32.4(8) 3_575 3_575
K8 O95 K25' 109.8(9) . 3_575
W24 O95 K26 161.4(12) . 7_765
K25 O95 K26 50.7(9) 3_575 7_765
K8 O95 K26 85.8(9) . 7_765
K25' O95 K26 58.9(9) 3_575 7_765
P1 O96 W35 128.1(10) . .
P1 O96 W24 122.2(12) . .
W35 O96 W24 93.0(7) . .
P1 O96 W28 120.9(12) . .
W35 O96 W28 92.1(7) . .
W24 O96 W28 91.0(6) . .
W20 O98 W14 128.9(11) . .
W3 O99 K5 137.3(10) . 3_475
W3 O99 K29 104.5(12) . .
K5 O99 K29 103.1(10) 3_475 .
W30 O100 W25 148.4(11) . .
W14 O101 W15 155.2(11) . .
W14 O101 K29 108.5(11) . .
W15 O101 K29 95.2(11) . .
W14 O102 K23 129.1(12) . 7_765
W37 O103 W34 123.7(11) . .
W37 O103 K32 128.4(12) . .
W34 O103 K32 105.4(12) . .
W37 O103 K14 105.6(9) . 2_674
W34 O103 K14 100.0(8) . 2_674
K32 O103 K14 78.2(10) . 2_674
W12 O104 W25 152.8(11) . .
W15 O105 W13 155.8(11) . .
W19 O106 W31 126.6(10) . .
W19 O106 K10 102.4(7) . .
W31 O106 K10 127.8(8) . .
W29 O107 W11 150.3(10) . .
W29 O107 K20 103.7(9) . 2_675
W11 O107 K20 103.9(8) . 2_675
W37 O108 K13 99.2(9) . 2_674
W39 O109 K5 131.6(10) . .
P1 O110 W21 128.6(11) . .
P1 O110 W30 120.0(11) . .
W21 O110 W30 91.9(8) . .
P1 O110 W39 124.8(11) . .
W21 O110 W39 91.1(8) . .
W30 O110 W39 90.0(7) . .
W39 O111 W20 153.8(13) . .
P2 O112 W19 124.9(10) . .
P2 O112 W31 124.9(10) . .
W19 O112 W31 90.6(6) . .
P2 O112 W33 125.4(10) . .
W19 O112 W33 90.7(6) . .
W31 O112 W33 89.3(7) . .
W10 O113 K5 143.4(9) . 3_475
W10 O113 K2 109.6(8) . .
K5 O113 K2 87.9(6) 3_475 .
W20 O114 W26 130.7(10) . .
W26 O115 K9 127.7(11) . 5_775
W34 O116 W17 123.4(10) . .
W34 O116 K31 131.5(14) . .
W17 O116 K31 101.4(14) . .
W30 O117 K11' 108.7(12) . 5_775
W30 O117 K12' 111.2(10) . 5_775
K11' O117 K12' 93.9(9) 5_775 5_775
W30 O117 K12 105.5(10) . 5_775
K11' O117 K12 108.4(11) 5_775 5_775
K12' O117 K12 14.5(6) 5_775 5_775
W30 O117 K11 96.7(10) . 5_775
K11' O117 K11 15.7(5) 5_775 5_775
K12' O117 K11 89.2(8) 5_775 5_775
K12 O117 K11 103.2(10) 5_775 5_775
W34 O118 K16 104.9(9) . .
W34 O118 K32 96.3(11) . .
K16 O118 K32 157.6(11) . .
W36 O119 K20 133.3(14) . .
W36 O119 K33 146.3(15) . 2_674
K20 O119 K33 80.3(12) . 2_674
W36 O119 K35 111.1(16) . .
K20 O119 K35 88.4(16) . .
K33 O119 K35 59.4(17) 2_674 .
W24 O120 W28 123.5(12) . .
W24 O120 K7 109.6(9) . .
W28 O120 K7 100.2(8) . .
W24 O120 K21 104.7(9) . 7_765
W28 O120 K21 96.0(9) . 7_765
K7 O120 K21 124.0(9) . 7_765
W24 O120 K8 91.7(8) . .
W28 O120 K8 138.4(9) . .
K7 O120 K8 85.8(6) . .
K21 O120 K8 49.9(6) 7_765 .
W26 O121 W13 153.4(13) . .
W38 O122 W36 124.0(10) . .
W38 O122 K14 103.1(11) . 2_674
W36 O122 K14 106.5(8) . 2_674
W28 O123 W14 148.1(11) . .
W4 O124 K25 162.3(13) . .
W4 O124 K25' 154.4(12) . .
K25 O124 K25' 36.4(9) . .
W4 O124 K27 134.6(11) . 3_475
K25 O124 K27 48.5(8) . 3_475
K25' O124 K27 69.1(9) . 3_475
W35 O125 W28 126.5(11) . .
W35 O125 K7 105.6(8) . .
W28 O125 K7 94.9(7) . .
W19 O126 K6 144.7(10) . .
W19 O126 K10 99.0(9) . .
K6 O126 K10 108.5(7) . .
W33 O127 K22 155.6(13) . .
W37 O128 W33 154.5(11) . .
P1 O129 W26 126.1(13) . .
P1 O129 W14 128.8(11) . .
W26 O129 W14 88.7(8) . .
W38 O130 K26 98.2(11) . .
W14 O131 W26 131.8(11) . .
W14 O131 K31 112.2(14) . 5_775
W26 O131 K31 106.4(14) . 5_775
W35 O133 W24 125.9(12) . .
W35 O133 K27 109.2(10) . .
W24 O133 K27 101.0(10) . .
W35 O133 K25' 129.7(11) . 3_575
W24 O133 K25' 102.3(10) . 3_575
K27 O133 K25' 69.6(10) . 3_575
W35 O133 K7 98.5(8) . .
W24 O133 K7 96.2(8) . .
K27 O133 K7 128.4(10) . .
K25' O133 K7 59.3(7) 3_575 .
W35 O133 K25 145.6(10) . 3_575
W24 O133 K25 86.7(9) . 3_575
K27 O133 K25 46.6(8) . 3_575
K25' O133 K25 30.8(8) 3_575 3_575
K7 O133 K25 86.9(7) . 3_575
W35 O134 K2 138.0(10) . 3_575
W35 O134 K3 112.5(8) . .
K2 O134 K3 93.4(6) 3_575 .
K9 O135 K31 110.3(15) . .
K2 O136 K5 88.3(6) . 3_475
K2 O136 K6 92.0(6) . .
K5 O136 K6 176.2(7) 3_475 .
K5 O143 K27 93.4(9) . .
K5 O143 K2 91.8(6) . 3_575
K27 O143 K2 139.0(10) . 3_575
K8 O144 K7 100.2(7) . .
K8 O144 K26 96.5(10) . 7_765
K7 O144 K26 128.5(11) . 7_765
K8 O144 K25' 125.2(10) . 3_575
K7 O144 K25' 65.9(8) . 3_575
K26 O144 K25' 64.7(10) 7_765 3_575
K23 O145 K18 99.6(11) . .
O188 O147 K1 71(5) 7_755 .
O188 O147 K4 148(5) 7_755 .
K1 O147 K4 81.5(5) . .
K4 O148 K4 108.0(9) . 5_775
K30 O149 K21 130.8(14) . .
K30 O149 K12 115.8(14) . .
K21 O149 K12 85.0(11) . .
K30 O149 K12' 105.1(13) . .
K21 O149 K12' 99.9(11) . .
K12 O149 K12' 14.9(6) . .
K6 O150 K2 94.2(7) . .
K6 O150 K3 172.4(10) . 3_475
K2 O150 K3 92.2(6) . 3_475
K21 O151 K6 139.4(11) 7_765 .
K28 O152 K7 106.6(12) 7_765 .
K28 O152 K3 124.6(13) 7_765 .
K7 O152 K3 103.5(7) . .
K28 O152 K28 49.9(16) 7_765 3_575
K7 O152 K28 84.4(10) . 3_575
K3 O152 K28 171.9(11) . 3_575
K19 O153 K6 128.2(13) . .
K15 O155 K18 120.2(15) . 5_675
K16 O156 K8 104.9(11) . 7_755
O189 O157 K18 72(3) 5_675 .
K17 O158 K11' 89.4(13) . .
K17 O158 K9 64.6(10) . 5_775
K11' O158 K9 153.5(16) . 5_775
O175 O159 K12' 155(10) . .
O175 O159 K11 90(10) . .
K12' O159 K11 114(2) . .
O175 O159 K11' 108(10) . .
K12' O159 K11' 96.3(19) . .
K11 O159 K11' 18.4(6) . .
O175 O159 K12 153(10) . .
K12' O159 K12 8.4(8) . .
K11 O159 K12 114(2) . .
K11' O159 K12 97.2(17) . .
K5 O160 K30 84.8(16) . 5_775
K5 O160 K27 87.2(15) . .
K30 O160 K27 169(2) 5_775 .
K35 O161 K15 89(2) . .
K35 O161 K13 122(3) . 5_675
K15 O161 K13 104.5(19) . 5_675
O188 O162 K12 90(6) 7_755 .
O188 O162 K8 104(6) 7_755 7_755
K12 O162 K8 103.1(15) . 7_755
O188 O162 K12' 86(6) 7_755 .
K12 O162 K12' 4.1(8) . .
K8 O162 K12' 105.6(12) 7_755 .
K16 O163 K31 115.3(17) . .
K26 O164 K16 126.6(19) . .
K13 O166 K15 112.0(17) 5_675 .
K15 O169 K3 113.8(18) . 3_475
K13 O170 K34 165.1(19) . 2_675
O159 O175 K11 76(10) . .
O159 O175 K12' 19(10) . .
K11 O175 K12' 95(4) . .
O159 O175 K11' 61(10) . .
K11 O175 K11' 15.5(9) . .
K12' O175 K11' 80(3) . .
K11 O176 K10 99(2) . 5_775
K11 O176 K34 117(2) . 5_775
K10 O176 K34 104(2) 5_775 5_775
K11 O176 K11' 5.1(7) . .
K10 O176 K11' 98.3(17) 5_775 .
K34 O176 K11' 112(2) 5_775 .
K33 O177 K19 110(2) . 2_675
K33 O177 K22 127(3) . 2_675
K19 O177 K22 123(2) 2_675 2_675
K6 O179 K16 110(2) . 7_765
K35 O180 K19 108(3) . .
K33 O182 K34 93(3) 2_674 6
K33 O182 K20 78(2) 2_674 .
K34 O182 K20 159(3) 6 .
K33 O182 K17 137(3) 2_674 2_674
K34 O182 K17 118(3) 6 2_674
K20 O182 K17 80.9(19) . 2_674
K33 O182 K35 60(2) 2_674 .
K34 O182 K35 78(3) 6 .
K20 O182 K35 80(2) . .
K17 O182 K35 150(3) 2_674 .
K29 O184 K30 136(3) 7_755 .
K29 O184 K23 135(3) 7_755 .
K30 O184 K23 88.6(17) . .
K18 O185 K22 78.0(16) . 2_675
K18 O185 K34 139(2) . 2_675
K22 O185 K34 134(2) 2_675 2_675
K24 O186 K13 130.2(17) . .
K24 O186 K32 104.9(16) . 2_675
K13 O186 K32 124.8(17) . 2_675
O162 O188 O147 132(10) 7_765 7_765
O162 O188 K1 143(8) 7_765 7_765
O147 O188 K1 77(5) 7_765 7_765
O162 O188 K12 61(5) 7_765 7_765
O147 O188 K12 121(7) 7_765 7_765
K1 O188 K12 129(5) 7_765 7_765
O157 O189 K35 127(4) 5_675 .
O157 O189 K18 72(3) 5_675 5_675
K35 O189 K18 120(3) . 5_675
O157 O189 K34 111(4) 5_675 6
K35 O189 K34 88(3) . 6
K18 O189 K34 143(3) 5_675 6

loop_
_geom_bond_atom_site_label_1
_geom_bond_atom_site_label_2
_geom_bond_distance
_geom_bond_site_symmetry_2
W1 O7 1.683(18) .
W1 O20 1.806(17) .
W1 O71 1.947(16) .
W1 O10 1.971(16) .
W1 O37 2.044(17) .
W1 O16 2.382(16) .
W1 K12 3.63(3) .
W1 K12' 3.67(2) .
W1 K1 3.771(6) .
W1 K7 3.930(8) 7_755
W2 O28 1.741(17) .
W2 O26 1.781(16) .
W2 O23 1.914(17) .
W2 O10 1.933(17) .
W2 O14 2.081(16) .
W2 O16 2.367(15) .
W2 K1 3.881(6) .
W2 K4 3.976(7) .
W2 K12' 4.101(19) .
W3 O99 1.691(19) .
W3 O24 1.783(17) .
W3 O5 1.910(16) .
W3 O61 1.955(18) .
W3 O65 2.000(17) .
W3 O55 2.431(17) .
W3 K29 3.83(4) .
W3 K24 4.03(3) .
W3 K5 4.122(7) 3_475
W4 O124 1.707(19) .
W4 O4 1.805(16) .
W4 O5 1.910(16) .
W4 O81 1.955(17) .
W4 O19 1.99(2) .
W4 O87 2.384(16) .
W4 K24 4.03(3) .
W5 O27 1.732(17) .
W5 O47 1.743(17) .
W5 O6 1.914(15) .
W5 O67 1.978(18) .
W5 O9 2.095(16) .
W5 O64 2.193(17) .
W5 K1 3.790(6) .
W5 K2 3.928(7) .
W6 O43 1.737(19) .
W6 O13 1.764(17) .
W6 O45 1.883(16) .
W6 O41 1.960(18) .
W6 O53 2.065(17) .
W6 O29 2.349(16) .
W6 K9 3.887(8) .
W6 K4 3.887(8) .
W6 K1 3.939(6) .
W7 O85 1.733(19) .
W7 O64 1.779(17) .
W7 O45 1.916(16) .
W7 O63 1.954(18) .
W7 O42 2.031(17) .
W7 O29 2.339(16) .
W7 K1 3.795(6) .
W7 K26 3.94(4) .
W7 K16 3.98(2) .
W8 O32 1.706(18) .
W8 O1 1.725(14) .
W8 O6 1.930(15) .
W8 O4 2.009(16) .
W8 O36 2.112(17) .
W8 O20 2.173(16) .
W8 K1 3.823(6) .
W8 K28 3.89(4) .
W8 K2 4.026(7) .
W8 K28 4.12(4) 5_675
W9 O35 1.688(17) .
W9 O9 1.818(15) .
W9 O39 1.943(17) .
W9 O33 1.949(16) .
W9 O3 1.979(17) .
W9 O13 2.289(17) .
W9 K1 3.772(6) .
W9 K2 3.803(6) .
W10 O113 1.72(2) .
W10 O36 1.807(16) .
W10 O39 1.895(17) .
W10 O2 1.985(16) .
W10 O24 2.019(17) .
W10 O26 2.214(16) .
W10 K1 3.770(7) .
W10 K2 3.878(7) .
W11 O72 1.718(18) .
W11 O12 1.867(17) .
W11 O65 1.876(17) .
W11 O18 1.930(17) .
W11 O107 1.940(18) .
W11 O55 2.502(18) .
W11 K24 4.05(3) .
W11 K14 4.05(2) .
W11 K20 4.06(3) 2_675
W12 O34 1.76(2) .
W12 O104 1.81(2) .
W12 O11 1.944(18) .
W12 O56 1.946(18) .
W12 O93 2.031(18) .
W12 O69 2.314(18) .
W12 K10 3.783(14) .
W13 O62 1.72(2) .
W13 O31 1.816(18) .
W13 O2 1.841(15) .
W13 O121 2.02(2) .
W13 O70 2.08(2) .
W13 O105 2.192(18) .
W13 K4 3.713(7) .
W13 K9 4.092(9) 5_775
W14 O102 1.64(2) .
W14 O101 1.883(18) .
W14 O131 1.895(19) .
W14 O98 1.933(18) .
W14 O123 1.95(2) .
W14 O129 2.48(2) .
W14 K29 4.05(4) .
W15 O50 1.704(18) .
W15 O105 1.720(18) .
W15 O101 1.891(18) .
W15 O56 1.96(2) .
W15 O78 2.073(18) .
W15 O69 2.351(19) .
W15 K29 3.72(4) .
W15 K21 4.03(3) 7_765
W15 K5 4.108(6) 3_475
W16 O94 1.707(19) .
W16 O19 1.890(19) .
W16 O22 1.91(2) .
W16 O82 1.921(18) .
W16 O12 1.922(17) .
W16 O87 2.498(17) .
W16 K15 3.89(2) 5_675
W16 K18 4.02(2) .
W16 K24 4.13(3) .
W17 O84 1.689(19) .
W17 O53 1.811(16) .
W17 O15 1.895(18) .
W17 O116 1.941(19) .
W17 O38 1.967(18) .
W17 O66 2.412(17) .
W17 K9 3.780(9) .
W17 K17 3.96(2) 5_775
W17 K31 4.04(6) .
W18 O40 1.722(17) .
W18 O37 1.831(18) .
W18 O58 1.901(16) .
W18 O52 1.924(16) .
W18 O54 1.947(18) .
W18 O57 2.466(17) .
W18 K12' 4.05(2) .
W18 K18 4.06(2) .
W19 O126 1.75(2) .
W19 O3 1.833(17) .
W19 O106 1.877(17) .
W19 O44 1.902(18) .
W19 O76 2.016(19) .
W19 O112 2.385(18) .
W19 K10 3.803(14) .
W19 K19 3.97(3) .
W20 O90 1.68(2) .
W20 O98 1.89(2) .
W20 O114 1.902(19) .
W20 O111 1.94(2) .
W20 O75 1.96(2) .
W21 O132 1.68(3) .
W21 O11 1.849(17) .
W21 O68 1.868(19) .
W21 O77 1.89(2) .
W21 O89 1.89(2) .
W21 O110 2.35(2) .
W21 K10 3.955(14) .
W21 K27 4.00(3) .
W22 O73 1.716(17) .
W22 O14 1.821(16) .
W22 O52 1.928(17) .
W22 O21 1.96(2) .
W22 O25 1.980(17) .
W22 O57 2.444(17) .
W22 K11' 3.828(19) .
W22 K33 4.00(5) .
W22 K20 4.02(3) 2_675
W22 K17 4.05(2) .
W22 K11 4.060(16) .
W23 O51 1.711(18) .
W23 O71 1.866(16) .
W23 O81 1.894(18) .
W23 O58 1.917(16) .
W23 O82 1.921(18) .
W23 O87 2.414(17) .
W23 K7 3.921(9) 7_755
W23 K18 3.96(2) .
W24 O95 1.67(2) .
W24 O93 1.819(18) .
W24 O89 1.93(2) .
W24 O120 1.94(2) .
W24 O133 1.971(19) .
W24 O96 2.39(2) .
W24 K25 3.83(3) 3_575
W24 K8 3.933(9) .
W24 K27 3.98(3) .
W24 K7 4.029(8) .
W24 K25' 4.05(3) 3_575
W25 O30 1.745(18) .
W25 O92 1.78(2) .
W25 O33 1.842(16) .
W25 O100 2.000(18) .
W25 O104 2.09(2) .
W25 O31 2.146(18) .
W25 K4 3.739(7) .
W25 K11' 3.851(19) 5_775
W25 K11 4.098(17) 5_775
W26 O115 1.67(2) .
W26 O121 1.83(2) .
W26 O131 1.89(2) .
W26 O74 1.93(3) .
W26 O114 1.951(19) .
W26 O129 2.47(2) .
W27 O8 1.723(16) .
W27 O21 1.870(19) .
W27 O61 1.898(18) .
W27 O23 1.911(16) .
W27 O18 1.915(17) .
W27 O55 2.435(17) .
W27 K17 3.66(2) .
W27 K20 3.92(3) 2_675
W28 O97 1.72(2) .
W28 O78 1.811(18) .
W28 O123 1.83(2) .
W28 O120 1.97(2) .
W28 O125 1.970(18) .
W28 O96 2.44(2) .
W28 K7 3.814(8) .
W28 K21 3.93(3) 7_765
W29 O80 1.728(19) .
W29 O22 1.895(19) .
W29 O107 1.895(18) .
W29 O25 1.900(18) .
W29 O54 1.924(17) .
W29 O57 2.395(17) .
W29 K22 3.89(3) 2_675
W29 K20 4.03(3) 2_675
W30 O117 1.67(2) .
W30 O74 1.82(3) .
W30 O100 1.823(18) .
W30 O77 1.97(2) .
W30 O60 1.991(18) .
W30 O110 2.460(18) .
W30 K12 3.70(3) 5_775
W30 K11' 3.704(19) 5_775
W30 K12' 3.82(2) 5_775
W30 K11 3.904(17) 5_775
W31 O17 1.686(17) .
W31 O41 1.848(18) .
W31 O15 1.903(18) .
W31 O106 1.931(17) .
W31 O59 1.945(17) .
W31 O112 2.400(18) .
W31 K17 3.72(2) 5_775
W31 K34 4.09(6) .
W32 O79 1.696(19) .
W32 O67 1.837(18) .
W32 O44 1.921(19) .
W32 O46 1.954(18) .
W32 O91 1.97(2) .
W32 O49 2.416(16) .
W32 K15 3.96(2) .
W32 K19 3.96(3) .
W33 O127 1.66(2) .
W33 O76 1.85(2) .
W33 O83 1.91(2) .
W33 O59 1.915(17) .
W33 O128 1.97(2) .
W33 O112 2.469(19) .
W33 K19 4.03(3) .
W33 K34 4.08(6) .
W34 O118 1.74(2) .
W34 O42 1.836(18) .
W34 O48 1.881(18) .
W34 O116 1.935(18) .
W34 O103 1.972(19) .
W34 O66 2.422(18) .
W34 K32 3.86(4) .
W34 K16 3.91(2) .
W34 K14 3.97(2) 2_674
W35 O134 1.679(18) .
W35 O75 1.87(2) .
W35 O133 1.90(2) .
W35 O125 1.90(2) .
W35 O88 1.92(2) .
W35 O96 2.36(2) .
W35 K7 4.050(7) .
W35 K3 4.070(8) .
W35 K2 4.111(6) 3_575
W35 K27 4.14(3) .
W36 O119 1.67(2) .
W36 O46 1.887(19) .
W36 O83 1.89(2) .
W36 O86 1.95(2) .
W36 O122 1.96(2) .
W36 O49 2.499(18) .
W36 K14 3.96(2) 2_674
W36 K20 4.04(3) .
W36 K19 4.09(3) .
W36 K35 4.11(8) .
W37 O108 1.70(2) .
W37 O128 1.83(2) .
W37 O86 1.862(19) .
W37 O38 1.902(17) .
W37 O103 1.91(2) .
W37 O66 2.406(17) .
W37 K13 3.90(2) 2_674
W37 K14 4.07(2) 2_674
W38 O130 1.69(2) .
W38 O63 1.857(18) .
W38 O91 1.890(19) .
W38 O48 1.923(19) .
W38 O122 1.93(2) .
W38 O49 2.400(17) .
W38 K14 3.85(2) 2_674
W38 K26 3.96(4) .
W38 K15 4.09(2) .
W39 O109 1.711(19) .
W39 O111 1.85(2) .
W39 O60 1.869(18) .
W39 O88 1.88(3) .
W39 O68 1.937(19) .
W39 O110 2.47(2) .
W39 K5 4.066(7) .
P1 O129 1.49(2) .
P1 O69 1.520(18) .
P1 O110 1.57(2) .
P1 O96 1.599(19) .
P2 O29 1.509(17) .
P2 O49 1.560(17) .
P2 O66 1.574(19) .
P2 O112 1.60(2) .
P3 O16 1.486(17) .
P3 O55 1.531(18) .
P3 O57 1.539(19) .
P3 O87 1.580(16) .
K1 O64 2.734(18) .
K1 O20 2.734(17) .
K1 O188 2.78(14) 7_755
K1 O13 2.811(18) .
K1 O147 2.87(2) .
K1 O26 2.891(17) .
K1 O6 2.906(16) .
K1 O36 3.062(18) .
K1 O9 3.070(17) .
K1 O39 3.098(18) .
K1 O10 3.263(18) .
K1 O45 3.323(18) .
K2 O134 2.706(19) 3_475
K2 O27 2.759(18) .
K2 O136 2.82(2) .
K2 O35 2.834(18) .
K2 O143 2.85(2) 3_475
K2 O150 2.87(2) .
K2 O32 2.881(18) .
K2 O113 2.942(19) .
K2 O9 3.247(17) .
K2 O36 3.36(2) .
K3 O51 2.726(19) 7_765
K3 O137 2.78(2) .
K3 O79 2.80(2) 3_575
K3 O27 2.809(18) 3_575
K3 O152 2.94(2) .
K3 O169 2.97(4) 3_575
K3 O150 3.02(3) 3_575
K3 O134 3.12(2) .
K3 K2 4.249(10) 3_575
K3 K15 4.34(2) 3_575
K3 K7 4.457(11) .
K4 O148 2.70(2) .
K4 O30 2.881(19) .
K4 O31 2.881(18) .
K4 O43 2.98(2) .
K4 O28 3.005(19) .
K4 O147 3.01(2) .
K4 O39 3.158(18) .
K4 O62 3.18(2) .
K4 O13 3.225(19) .
K4 O148 3.32(3) 5_775
K4 O26 3.326(18) .
K5 O143 2.678(19) .
K5 O50 2.706(19) 3_575
K5 O99 2.72(2) 3_575
K5 O109 2.72(2) .
K5 O160 2.76(5) .
K5 O113 2.79(2) 3_575
K5 O136 2.89(2) 3_575
K5 K30 3.84(5) 5_775
K5 K27 3.94(3) .
K5 K2 3.976(10) 3_575
K5 W15 4.108(6) 3_575
K6 O34 2.66(2) .
K6 O126 2.69(2) .
K6 O179 2.82(7) .
K6 O151 2.85(3) .
K6 O150 2.85(3) .
K6 O90 3.00(2) 3_475
K6 O136 3.00(2) .
K6 O153 3.04(4) .
K6 O35 3.298(19) .
K6 K10 4.717(15) .
K6 K16 5.02(2) 7_765
K7 O1 2.723(17) 7_765
K7 O152 2.74(2) .
K7 O144 2.84(2) .
K7 O120 2.94(2) .
K7 O71 3.062(19) 7_765
K7 O125 3.10(2) .
K7 K25' 3.19(3) 3_575
K7 O51 3.29(2) 7_765
K7 O133 3.31(2) .
K7 O7 3.421(19) 7_765
K7 W23 3.921(9) 7_765
K8 O144 2.76(2) .
K8 K21 2.77(3) 7_765
K8 O7 2.79(2) 7_765
K8 O156 2.87(3) 7_765
K8 O85 2.90(2) 7_765
K8 O162 2.95(4) 7_765
K8 O95 3.02(2) .
K8 O120 3.36(2) .
K8 K26 4.30(4) 7_765
K8 K12 4.36(3) 7_765
K9 O135 2.56(2) .
K9 O62 2.82(2) 5_775
K9 O158 2.86(4) 5_775
K9 O43 2.88(2) .
K9 O8 2.888(18) 5_775
K9 O115 2.91(3) 5_775
K9 K17 2.93(2) 5_775
K9 O84 3.00(2) .
K9 O53 3.092(19) .
K9 W13 4.092(9) 5_775
K10 O92 2.79(2) .
K10 O106 2.93(2) .
K10 O11 2.97(2) .
K10 O176 3.07(6) 5_775
K10 O126 3.11(3) .
K10 O34 3.18(2) .
K10 O146 3.24(3) .
K10 K11 4.19(2) 5_775
K11' K11 0.99(2) .
K11' O158 2.70(4) .
K11' O73 2.78(3) .
K11' O117 2.81(3) 5_775
K11' O92 2.88(3) 5_775
K11' O17 2.88(3) 5_775
K11' O159 3.07(6) .
K11' O77 3.24(3) 5_775
K11' O175 3.35(14) .
K11' O176 3.35(6) .
K11' O30 3.37(3) 5_775
K11' O14 3.41(3) .
K11 O176 2.40(6) .
K11 O159 2.72(5) .
K11 O73 2.74(2) .
K11 O92 2.74(3) 5_775
K11 O17 2.80(2) 5_775
K11 O175 2.80(14) .
K11 O77 2.91(3) 5_775
K11 O117 3.34(3) 5_775
K11 W30 3.904(17) 5_775
K11 W25 4.098(17) 5_775
K12' K12 0.73(3) .
K12' O159 2.49(6) .
K12' O10 2.78(3) .
K12' O149 2.81(3) .
K12' O117 2.88(3) 5_775
K12' O37 2.94(3) .
K12' O60 3.05(3) 5_775
K12' O175 3.14(15) .
K12' O162 3.31(5) .
K12' O14 3.34(3) .
K12' W30 3.82(2) 5_775
K12 O162 2.61(5) .
K12 O10 2.77(3) .
K12 O60 2.78(3) 5_775
K12 O149 2.80(4) .
K12 O117 2.89(3) 5_775
K12 O188 2.98(14) 7_755
K12 O159 3.10(7) .
K12 O7 3.14(3) .
K12 O37 3.25(3) .
K12 W30 3.70(3) 5_775
K13 O166 2.25(5) 5_675
K13 O94 2.84(3) .
K13 O186 2.88(4) .
K13 O161 2.89(6) 5_675
K13 O38 2.95(3) 2_675
K13 O170 3.01(5) .
K13 O108 3.25(3) 2_675
K13 W37 3.90(2) 2_675
K13 K15 4.55(3) 5_675
K13 K35 4.97(8) 5_675
K14 O187 2.62(6) .
K14 O72 2.72(3) .
K14 O122 2.93(3) 2_675
K14 O48 2.96(3) 2_675
K14 O103 3.12(3) 2_675
K14 O86 3.15(3) 2_675
K14 K20 3.75(3) 2_675
K14 K32 3.77(5) 2_675
K14 W38 3.85(2) 2_675
K14 W36 3.96(2) 2_675
K14 W34 3.97(2) 2_675
K15 O169 2.19(5) .
K15 O155 2.41(4) .
K15 O154 2.66(4) .
K15 O91 2.80(3) .
K15 O161 2.86(6) .
K15 O94 3.10(3) 5_675
K15 O166 3.20(5) .
K15 O82 3.24(3) 5_675
K15 W16 3.89(2) 5_675
K15 K35 3.99(8) .
K16 O163 2.68(4) .
K16 O156 2.69(4) .
K16 O164 2.84(5) .
K16 O85 2.96(3) .
K16 O173 3.00(13) .
K16 O118 3.08(3) .
K16 O42 3.18(3) .
K16 O179 3.28(7) 7_755
K16 K8 4.41(2) 7_755
K16 K31 4.92(7) .
K17 O158 2.60(4) .
K17 O8 2.67(3) .
K17 O17 2.84(3) 5_775
K17 K9 2.93(2) 5_775
K17 O15 3.14(3) 5_775
K17 O182 3.15(8) 2_675
K17 O21 3.16(3) .
K17 O84 3.19(3) 5_775
K17 O73 3.35(3) .
K17 W31 3.72(2) 5_775
K18 O185 2.53(5) .
K18 O145 2.75(3) .
K18 O157 2.88(5) .
K18 O189 2.89(7) 5_675
K18 O155 2.96(4) 5_675
K18 O82 3.04(3) .
K18 O58 3.05(3) .
K18 O54 3.15(3) .
K18 K22 3.20(3) 2_675
K18 O22 3.23(3) .
K19 O171 2.92(13) .
K19 O177 2.94(7) 2_674
K19 O180 2.96(7) .
K19 O153 2.98(5) .
K19 O44 3.02(4) .
K19 O76 3.06(4) .
K19 O46 3.16(4) .
K19 O83 3.19(4) .
K20 O119 2.71(3) .
K20 O181 2.79(5) .
K20 O21 2.99(3) 2_674
K20 O18 3.03(3) 2_674
K20 O25 3.05(3) 2_674
K20 O182 3.09(8) .
K20 O107 3.13(3) 2_674
K20 K33 3.75(5) 2_674
K20 K14 3.75(3) 2_674
K20 W27 3.92(3) 2_674
K20 W22 4.02(3) 2_674
K20 W29 4.03(3) 2_674
K21 O151 2.59(4) 7_755
K21 O149 2.76(4) .
K21 K8 2.77(3) 7_755
K21 O78 3.01(3) 7_755
K21 O56 3.07(3) 7_755
K21 O120 3.20(3) 7_755
K21 O93 3.30(3) 7_755
K21 W28 3.93(3) 7_755
K21 W15 4.03(3) 7_755
K21 K30 4.97(6) .
K22 O185 2.56(6) 2_674
K22 O127 2.89(3) .
K22 O54 2.93(3) 2_674
K22 O177 2.95(7) 2_674
K22 O80 3.20(3) 2_674
K22 K18 3.20(3) 2_674
K22 K23 3.79(4) 2_674
K22 W29 3.89(3) 2_674
K22 K33 5.03(6) 2_674
K23 O145 2.70(4) .
K23 O184 2.98(5) .
K23 O102 3.06(4) 7_755
K23 O40 3.09(3) .
K23 K22 3.79(4) 2_675
K23 K30 4.04(5) .
K23 K29 4.29(5) 7_755
K24 O186 2.77(5) .
K24 O5 3.09(3) .
K24 O65 3.10(3) .
K24 O19 3.13(4) .
K24 O12 3.25(3) .
K24 K27 4.46(4) 3_475
K24 K32 4.53(5) 2_675
K24 K25 4.93(4) .
K25 K25' 1.75(4) .
K25 K27 2.58(4) 3_475
K25 K26 2.67(5) 5_675
K25 O124 2.74(3) .
K25 O95 2.90(3) 3_475
K25 O167 3.21(10) .
K25 O133 3.40(4) 3_475
K25 W24 3.83(3) 3_475
K25 K28 4.20(5) .
K25 K7 4.61(3) 3_475
K25' K28 2.72(5) .
K25' O124 2.86(4) .
K25' O144 3.02(4) 3_475
K25' O133 3.14(4) 3_475
K25' K7 3.19(3) 3_475
K25' K26 3.22(5) 5_675
K25' O95 3.26(4) 3_475
K25' K27 3.57(4) 3_475
K25' W24 4.05(3) 3_475
K25' K28 4.75(5) 5_675
K26 K25 2.67(5) 5_675
K26 O164 2.75(6) .
K26 O47 2.84(4) .
K26 O144 3.00(4) 7_755
K26 O63 3.10(4) .
K26 K25' 3.22(5) 5_675
K26 O95 3.29(4) 7_755
K26 O130 3.34(4) .
K26 O85 3.37(4) .
K26 K8 4.30(4) 7_755
K27 K25 2.58(4) 3_575
K27 O143 2.74(4) .
K27 O160 2.95(6) .
K27 O89 2.96(4) .
K27 O133 3.10(4) .
K27 O68 3.20(4) .
K27 O88 3.33(4) .
K27 O124 3.39(4) 3_575
K27 K25' 3.57(4) 3_575
K28 K28 2.52(9) 5_675
K28 O152 2.71(5) 7_755
K28 O1 2.84(5) .
K28 O1 3.03(5) 5_675
K28 O152 3.18(5) 3_475
K28 K7 3.99(4) 3_475
K28 W8 4.12(4) 5_675
K28 K7 4.37(4) 7_755
K28 K25' 4.75(5) 5_675
K29 O184 1.65(6) 7_765
K29 O165 2.52(7) .
K29 O70 2.73(5) .
K29 O101 3.04(5) .
K29 O99 3.04(5) .
K29 O61 3.09(5) .
K29 O50 3.10(5) .
K29 K30 4.16(6) 7_765
K29 K23 4.29(5) 7_765
K30 O149 2.71(6) .
K30 O184 2.81(7) .
K30 O160 2.92(7) 5_775
K30 O50 3.30(5) 7_755
K30 O40 3.30(5) .
K30 K5 3.84(5) 5_775
K30 K29 4.16(6) 7_755
K31 O168 2.72(10) .
K31 O135 2.72(7) .
K31 O174 2.91(10) .
K31 O163 3.14(7) .
K31 O116 3.18(7) .
K31 O131 3.31(7) 5_775
K31 O84 3.39(7) .
K32 O103 2.84(5) .
K32 O186 2.95(6) 2_674
K32 O72 3.03(4) 2_674
K32 O118 3.26(5) .
K32 K14 3.77(5) 2_674
K32 K24 4.53(5) 2_674
K33 O177 2.66(8) .
K33 O182 2.83(9) 2_675
K33 O25 2.91(5) .
K33 O119 3.09(5) 2_675
K33 K35 3.12(9) 2_675
K33 O73 3.42(5) .
K33 K20 3.75(5) 2_675
K33 K34 4.20(8) 5_775
K33 K19 4.60(6) 2_675
K33 K22 5.03(6) 2_675
K34 O59 2.82(6) .
K34 O189 2.92(9) 6_655
K34 O182 2.97(10) 6_655
K34 O176 3.14(9) 5_775
K34 O178 3.19(12) 2_674
K34 O170 3.36(7) 2_674
K34 O185 3.36(8) 2_674
K34 K35 3.98(10) 6_655
K34 K33 4.20(8) 5_775
K34 K11 4.73(7) 5_775
K35 O180 2.74(10) .
K35 O189 2.79(10) .
K35 O161 2.81(9) .
K35 K33 3.12(9) 2_674
K35 O119 3.20(8) .
K35 O182 3.31(11) .
K35 K34 3.98(10) 6
K35 K18 4.91(8) 5_675
O1 K7 2.723(17) 7_755
O1 K28 3.03(5) 5_675
O7 K8 2.79(2) 7_755
O7 K7 3.421(19) 7_755
O8 K9 2.888(18) 5_775
O15 K17 3.14(3) 5_775
O17 K11 2.80(2) 5_775
O17 K17 2.84(3) 5_775
O17 K11' 2.88(3) 5_775
O18 K20 3.03(3) 2_675
O21 K20 2.99(3) 2_675
O25 K20 3.05(3) 2_675
O27 K3 2.809(18) 3_475
O30 K11' 3.37(3) 5_775
O38 K13 2.95(3) 2_674
O48 K14 2.96(3) 2_674
O50 K5 2.706(19) 3_475
O50 K30 3.30(5) 7_765
O51 K3 2.726(19) 7_755
O51 K7 3.29(2) 7_755
O54 K22 2.93(3) 2_675
O56 K21 3.07(3) 7_765
O60 K12 2.78(3) 5_775
O60 K12' 3.05(3) 5_775
O62 K9 2.82(2) 5_775
O71 K7 3.062(19) 7_755
O72 K32 3.03(4) 2_675
O77 K11 2.91(3) 5_775
O77 K11' 3.24(3) 5_775
O78 K21 3.01(3) 7_765
O79 K3 2.80(2) 3_475
O80 K22 3.20(3) 2_675
O82 K15 3.24(3) 5_675
O84 K17 3.19(3) 5_775
O85 K8 2.90(2) 7_755
O86 K14 3.15(3) 2_674
O90 K6 3.00(2) 3_575
O92 K11 2.74(3) 5_775
O92 K11' 2.88(3) 5_775
O93 K21 3.30(3) 7_765
O94 K15 3.10(3) 5_675
O95 K25 2.90(3) 3_575
O95 K25' 3.26(4) 3_575
O95 K26 3.29(4) 7_765
O99 K5 2.72(2) 3_475
O102 K23 3.06(4) 7_765
O103 K14 3.12(3) 2_674
O107 K20 3.13(3) 2_675
O108 K13 3.25(3) 2_674
O113 K5 2.79(2) 3_475
O115 K9 2.91(3) 5_775
O117 K11' 2.81(3) 5_775
O117 K12' 2.88(3) 5_775
O117 K12 2.89(3) 5_775
O117 K11 3.34(3) 5_775
O119 K33 3.09(5) 2_674
O120 K21 3.20(3) 7_765
O122 K14 2.93(3) 2_674
O124 K27 3.39(4) 3_475
O131 K31 3.31(7) 5_775
O133 K25' 3.14(4) 3_575
O133 K25 3.40(4) 3_575
O134 K2 2.706(19) 3_575
O136 K5 2.89(2) 3_475
O143 K2 2.85(2) 3_575
O144 K26 3.00(4) 7_765
O144 K25' 3.02(4) 3_575
O147 O188 1.56(14) 7_755
O148 K4 3.32(3) 5_775
O150 K3 3.02(3) 3_475
O151 K21 2.59(4) 7_765
O152 K28 2.71(5) 7_765
O152 K28 3.18(5) 3_575
O155 K18 2.96(4) 5_675
O156 K8 2.87(3) 7_755
O157 O189 1.77(8) 5_675
O158 K9 2.86(4) 5_775
O159 O175 0.69(14) .
O160 K30 2.92(7) 5_775
O161 K13 2.89(6) 5_675
O162 O188 1.42(13) 7_755
O162 K8 2.95(4) 7_755
O166 K13 2.25(5) 5_675
O169 K3 2.97(4) 3_475
O170 K34 3.36(7) 2_675
O176 K10 3.07(6) 5_775
O176 K34 3.14(9) 5_775
O177 K19 2.94(7) 2_675
O177 K22 2.95(7) 2_675
O178 K34 3.19(12) 2_675
O179 K16 3.28(7) 7_765
O182 K33 2.83(9) 2_674
O182 K34 2.97(10) 6
O182 K17 3.15(8) 2_674
O184 K29 1.65(6) 7_755
O185 K22 2.56(6) 2_675
O185 K34 3.36(8) 2_675
O186 K32 2.95(6) 2_675
O188 O162 1.42(13) 7_765
O188 O147 1.56(14) 7_765
O188 K1 2.78(14) 7_765
O188 K12 2.98(14) 7_765
O189 O157 1.77(8) 5_675
O189 K18 2.89(7) 5_675
O189 K34 2.92(9) 6
